data_7230261
loop_
_publ_author_name
'Jin, Jun-Ling'
'Shen, Yang-Lin'
'Xie, Yun-Peng'
'Lu, Xing'

_publ_section_title
;
 Silver ethynide clusters constructed with fluorinated \b-diketonate
 ligands
;
_journal_issue 14
_journal_name_full CrystEngComm
_journal_page_first 2036
_journal_paper_doi 10.1039/C8CE00243F
_journal_volume 20
_journal_year 2018
_chemical_formula_sum 'C228 H264 Ag48 F72 O38 V4'
_chemical_formula_weight 10361.90
_space_group_crystal_system triclinic
_space_group_IT_number 2
_space_group_name_Hall '-P 1'
_space_group_name_H-M_alt 'P -1'
_symmetry_space_group_name_Hall '-P 1'
_symmetry_space_group_name_H-M 'P -1'
_atom_sites_solution_hydrogens geom
_audit_creation_method SHELXL-2014/7
_audit_update_record
;
2018-01-15 deposited with the CCDC.
2018-03-05 downloaded from the CCDC.
;
_cell_angle_alpha 88.022(2)
_cell_angle_beta 85.9040(10)
_cell_angle_gamma 88.203(2)
_cell_formula_units_Z 2
_cell_length_a 19.6076(11)
_cell_length_b 27.3026(17)
_cell_length_c 28.8060(16)
_cell_measurement_reflns_used 9848
_cell_measurement_temperature 173(2)
_cell_measurement_theta_max 27.9752
_cell_measurement_theta_min 2.9998
_cell_volume 15365.9(15)
_computing_cell_refinement 'SAINT (Bruker, 2014)'
_computing_data_collection 'Apex2 (Bruker, 2014)'
_computing_data_reduction 'SAINT (Bruker, 2014)'
_computing_structure_refinement 'SHELXL-2014/7 (Sheldrick, 2014)'
_computing_structure_solution 'SHELXTL XT-2014/4 (Sheldrick, 2014)'
_diffrn_ambient_temperature 173(2)
_diffrn_measured_fraction_theta_full 0.996
_diffrn_measured_fraction_theta_max 0.996
_diffrn_measurement_device_type 'Bruker D8 Quest'
_diffrn_radiation_type MoK\a
_diffrn_radiation_wavelength 0.71073
_diffrn_reflns_av_R_equivalents 0.0223
_diffrn_reflns_av_unetI/netI 0.0349
_diffrn_reflns_Laue_measured_fraction_full 0.996
_diffrn_reflns_Laue_measured_fraction_max 0.996
_diffrn_reflns_limit_h_max 21
_diffrn_reflns_limit_h_min -21
_diffrn_reflns_limit_k_max 30
_diffrn_reflns_limit_k_min -29
_diffrn_reflns_limit_l_max 31
_diffrn_reflns_limit_l_min -31
_diffrn_reflns_number 86717
_diffrn_reflns_point_group_measured_fraction_full 0.996
_diffrn_reflns_point_group_measured_fraction_max 0.996
_diffrn_reflns_theta_full 23.257
_diffrn_reflns_theta_max 23.257
_diffrn_reflns_theta_min 2.802
_exptl_absorpt_coefficient_mu 3.189
_exptl_absorpt_correction_type multi-scan
_exptl_absorpt_process_details SADABS
_exptl_crystal_colour colorless
_exptl_crystal_density_diffrn 2.240
_exptl_crystal_description block
_exptl_crystal_F_000 9864
_exptl_crystal_size_max 0.156
_exptl_crystal_size_mid 0.121
_exptl_crystal_size_min 0.083
_exptl_transmission_factor_max 0.7456
_exptl_transmission_factor_min 0.5945
_refine_diff_density_max 1.537
_refine_diff_density_min -1.543
_refine_diff_density_rms 0.120
_refine_ls_extinction_method none
_refine_ls_goodness_of_fit_ref 1.058
_refine_ls_hydrogen_treatment constr
_refine_ls_matrix_type full
_refine_ls_number_parameters 3773
_refine_ls_number_reflns 43946
_refine_ls_number_restraints 1845
_refine_ls_restrained_S_all 1.046
_refine_ls_R_factor_all 0.0557
_refine_ls_R_factor_gt 0.0389
_refine_ls_shift/su_max 0.002
_refine_ls_shift/su_mean 0.000
_refine_ls_structure_factor_coef Fsqd
_refine_ls_weighting_details 'w=1/[\s^2^(Fo^2^)+(0.0159P)^2^+119.1925P] where P=(Fo^2^+2Fc^2^)/3'
_refine_ls_weighting_scheme calc
_refine_ls_wR_factor_gt 0.0807
_refine_ls_wR_factor_ref 0.0909
_reflns_Friedel_coverage 0.000
_reflns_number_gt 34950
_reflns_number_total 43946
_reflns_threshold_expression 'I > 2\s(I)'
_cod_data_source_file c8ce00243f2.cif
_cod_data_source_block Complex6
_cod_depositor_comments
;
The following automatic conversions were performed:

'_exptl_absorpt_correction_type' value 'Multi-scan' changed to
'multi-scan' according to
/home/data/users/saulius/crontab/automatic-downloads/rss-feeds/RSC/lib/dictionaries/cif_core.dic
dictionary named 'cif_core.dic' version 2.4.2 from 2011-04-26.

Automatic conversion script
Id: cif_fix_values 4973 2017-02-22 13:04:09Z antanas 

 Adding full bibliography for 7230255--7230262.cif.
;
_cod_database_code 7230261
_shelx_shelxl_version_number 2014/7
_shelx_space_group_comment
;
The symmetry employed for this shelxl refinement is uniquely defined
by the following loop, which should always be used as a source of
symmetry information in preference to the above space-group names.
They are only intended as comments.
;
_shelx_estimated_absorpt_t_min 0.636
_shelx_estimated_absorpt_t_max 0.778

loop_
_space_group_symop_operation_xyz
'x, y, z'
'-x, -y, -z'

loop_
_atom_site_label
_atom_site_type_symbol
_atom_site_fract_x
_atom_site_fract_y
_atom_site_fract_z
_atom_site_U_iso_or_equiv
_atom_site_adp_type
_atom_site_occupancy
_atom_site_site_symmetry_order
_atom_site_calc_flag
_atom_site_refinement_flags_posn
_atom_site_refinement_flags_adp
_atom_site_refinement_flags_occupancy
_atom_site_disorder_assembly
_atom_site_disorder_group
Ag1 Ag 0.48808(4) 1.16005(2) 0.00201(2) 0.05312(17) Uani 1 1 d . . . . .
Ag2 Ag 0.38691(4) 1.08853(3) 0.01248(3) 0.0650(2) Uani 1 1 d . . . . .
Ag3A Ag 0.3801(2) 0.9071(4) 0.1012(4) 0.0636(17) Uani 0.326(19) 1 d . . P A 1
Ag3B Ag 0.3684(3) 0.8872(3) 0.0869(2) 0.085(2) Uani 0.674(19) 1 d . . P A 2
Ag4A Ag 0.3041(5) 0.9921(2) 0.0728(8) 0.0668(15) Uani 0.56(6) 1 d . . P A 1
Ag4B Ag 0.3005(4) 0.9931(3) 0.0651(3) 0.0525(15) Uani 0.44(6) 1 d . . P A 2
Ag5 Ag 0.27864(5) 0.90318(3) 0.01115(3) 0.0793(3) Uani 1 1 d . . . . .
Ag6 Ag 0.57278(3) 0.98798(3) -0.10645(3) 0.05689(18) Uani 1 1 d . . . . .
Ag7 Ag 0.41198(3) 1.01166(3) -0.13522(2) 0.05437(17) Uani 1 1 d . . . . .
Ag8 Ag 0.28352(3) 1.02046(3) -0.06732(2) 0.05136(17) Uani 1 1 d . . . . .
Ag9 Ag 0.32669(3) 0.92773(2) -0.10506(2) 0.04529(15) Uani 1 1 d . . . . .
Ag10 Ag 0.51448(4) 0.87908(2) -0.09994(2) 0.05526(17) Uani 1 1 d . . . . .
Ag11 Ag 0.38255(3) 0.83882(2) -0.05308(3) 0.05413(17) Uani 1 1 d . . . . .
Ag12 Ag 0.47959(4) 1.08539(3) -0.08382(3) 0.06078(19) Uani 1 1 d . . . . .
Ag13 Ag -0.07576(3) 0.60485(2) -0.14067(2) 0.05031(16) Uani 1 1 d . . . . .
Ag14 Ag 0.06986(3) 0.55835(3) -0.17216(2) 0.05547(18) Uani 1 1 d . . . . .
Ag15 Ag -0.07367(4) 0.50290(3) -0.17407(2) 0.05500(18) Uani 1 1 d . . . . .
Ag16 Ag 0.127(3) 0.4465(17) -0.123(4) 0.076(14) Uani 0.07(2) 1 d . . P B 1
A16 Ag 0.11949(9) 0.45491(10) -0.1439(2) 0.0537(8) Uani 0.93(2) 1 d . . P B 2
Ag17 Ag 0.16130(3) 0.55230(2) -0.09249(2) 0.04617(15) Uani 1 1 d . . . . .
Ag18 Ag 0.10793(3) 0.59076(2) 0.00961(2) 0.04475(15) Uani 1 1 d . . . . .
Ag19 Ag 0.16437(3) 0.48277(2) -0.01006(2) 0.05156(16) Uani 1 1 d . . . . .
Ag20 Ag 0.07075(3) 0.40535(3) -0.04108(2) 0.05038(16) Uani 1 1 d . . . . .
Ag21 Ag 0.12986(3) 0.37350(2) 0.04587(2) 0.04787(16) Uani 1 1 d . . . . .
Ag22 Ag -0.02933(3) 0.34519(2) 0.08068(3) 0.05796(19) Uani 1 1 d . . . . .
Ag23 Ag 0.18485(3) 0.50207(3) 0.09732(3) 0.0690(2) Uani 1 1 d . . . . .
Ag24 Ag 0.06027(3) 0.58762(2) 0.10609(2) 0.04614(15) Uani 1 1 d . . . . .
Ag25 Ag 0.48342(3) 0.60245(2) 0.35964(2) 0.04494(15) Uani 1 1 d . . . . .
Ag26 Ag 0.31411(3) 0.56012(2) 0.39329(2) 0.04490(15) Uani 1 1 d . . . . .
Ag27 Ag 0.58247(3) 0.50303(2) 0.35296(2) 0.03648(13) Uani 1 1 d . . . . .
Ag28 Ag 0.43266(3) 0.50507(2) 0.33074(2) 0.04122(14) Uani 1 1 d . . . . .
Ag29 Ag 0.32372(3) 0.44563(2) 0.39153(2) 0.04924(16) Uani 1 1 d . . . . .
Ag30 Ag 0.26740(3) 0.52275(2) 0.49403(3) 0.05375(17) Uani 1 1 d . . . . .
Ag31 Ag 0.45821(3) 0.38378(2) 0.38740(2) 0.04574(15) Uani 1 1 d . . . . .
Ag32 Ag 0.35331(3) 0.38840(2) 0.48060(2) 0.03907(14) Uani 1 1 d . . . . .
Ag33 Ag 0.64535(3) 0.38483(2) 0.52418(2) 0.03746(13) Uani 1 1 d . . . . .
Ag34 Ag 0.47076(3) 0.38679(2) 0.53176(2) 0.04568(15) Uani 1 1 d . . . . .
Ag35 Ag 0.34979(3) 0.46567(2) 0.57147(2) 0.04318(14) Uani 1 1 d . . . . .
Ag36 Ag 0.58622(3) 0.41886(2) 0.44180(2) 0.04178(14) Uani 1 1 d . . . . .
Ag37 Ag 0.03928(5) -0.03119(3) 0.65489(3) 0.0814(3) Uani 1 1 d . . . . .
Ag38 Ag 0.17652(4) 0.01083(3) 0.63362(2) 0.06102(19) Uani 1 1 d . . . . .
Ag39 Ag 0.14889(3) -0.08134(2) 0.58055(2) 0.04043(14) Uani 1 1 d . . . . .
Ag40 Ag 0.12040(3) -0.07710(3) 0.46883(2) 0.05328(17) Uani 1 1 d . . . . .
Ag41 Ag 0.2208(2) -0.00898(13) 0.4641(2) 0.0486(16) Uani 0.274(7) 1 d . . P C 1
A41A Ag 0.24487(11) 0.00162(6) 0.48816(10) 0.0546(8) Uani 0.726(7) 1 d . . P C 2
Ag42 Ag 0.08813(4) 0.01771(3) 0.40429(2) 0.05964(19) Uani 1 1 d . . . . .
Ag43 Ag 0.15625(3) 0.09505(2) 0.44904(2) 0.04519(15) Uani 1 1 d . . . . .
Ag44 Ag -0.01318(3) 0.10830(2) 0.43619(2) 0.04145(14) Uani 1 1 d . . . . .
Ag45 Ag 0.024(2) 0.1543(8) 0.5324(10) 0.082(6) Uani 0.30(4) 1 d . . P C 1
A45A Ag 0.0421(2) 0.16147(17) 0.5449(3) 0.0580(10) Uani 0.70(4) 1 d . . P C 2
Ag46 Ag 0.2189(6) 0.0759(15) 0.5401(2) 0.083(5) Uani 0.41(4) 1 d . . P C 1
A46A Ag 0.2101(3) 0.0960(2) 0.54044(15) 0.0455(13) Uani 0.59(4) 1 d . . P C 2
Ag47 Ag -0.04699(3) 0.09612(2) 0.61505(2) 0.04572(15) Uani 1 1 d . . . . .
Ag48 Ag 0.1040(8) 0.1146(14) 0.6151(16) 0.078(5) Uani 0.24(4) 1 d . . P C 1
A48 Ag 0.1013(3) 0.1033(3) 0.62592(19) 0.0560(11) Uani 0.76(4) 1 d . . P C 2
V1 V 0.43537(6) 0.96482(4) -0.01763(4) 0.0312(3) Uani 1 1 d . . . . .
V2 V 0.00714(6) 0.47987(4) 0.05882(4) 0.0269(3) Uani 1 1 d . . . . .
V3 V 0.45071(6) 0.50224(4) 0.45241(4) 0.0272(3) Uani 1 1 d . . . . .
V4 V 0.06099(6) 0.02446(4) 0.53397(4) 0.0280(3) Uani 1 1 d . . . . .
F1 F 0.4976(4) 0.7302(3) 0.0369(2) 0.102(2) Uani 1 1 d . . . . .
F2 F 0.3932(5) 0.7307(4) 0.0222(3) 0.151(4) Uani 1 1 d . . . . .
F3 F 0.4275(6) 0.6876(3) 0.0798(3) 0.163(4) Uani 1 1 d . . . . .
F4 F 0.3559(5) 0.8166(3) 0.2447(3) 0.135(3) Uani 1 1 d . . . . .
F5 F 0.4319(6) 0.7647(4) 0.2324(3) 0.182(5) Uani 1 1 d . . . . .
F6 F 0.3341(8) 0.7495(4) 0.2206(3) 0.214(7) Uani 1 1 d . . . . .
F7 F 0.6415(8) 0.8842(5) -0.2577(5) 0.243(8) Uani 1 1 d . . . . .
F8 F 0.5848(6) 0.8381(6) -0.2863(4) 0.224(7) Uani 1 1 d . . . . .
F9 F 0.6414(6) 0.8147(5) -0.2336(3) 0.215(7) Uani 1 1 d . . . . .
F10 F 0.3035(4) 0.8839(3) -0.1992(3) 0.119(3) Uani 1 1 d . . . . .
F11 F 0.3313(5) 0.8129(4) -0.1869(5) 0.186(5) Uani 1 1 d . . . . .
F12 F 0.3517(4) 0.8445(4) -0.2532(3) 0.169(5) Uani 1 1 d . . . . .
F13 F 0.0537(5) 1.0352(6) 0.0601(3) 0.258(9) Uani 1 1 d . . . . .
F14 F 0.1483(5) 1.0181(5) 0.0899(3) 0.198(6) Uani 1 1 d . . . . .
F15 F 0.1044(6) 0.9681(7) 0.0473(4) 0.207(7) Uani 1 1 d . . . . .
F16 F 0.0385(5) 1.1292(4) -0.0724(4) 0.160(4) Uani 1 1 d . . . . .
F17 F 0.1194(5) 1.1437(4) -0.1225(4) 0.187(5) Uani 1 1 d . . . . .
F18 F 0.0697(6) 1.0761(4) -0.1219(4) 0.181(5) Uani 1 1 d . . . . .
F19 F -0.2638(4) 0.3145(3) 0.0159(3) 0.131(3) Uani 1 1 d . . . . .
F20 F -0.1930(4) 0.2568(4) 0.0050(3) 0.147(4) Uani 1 1 d . . . . .
F21 F -0.2705(4) 0.2523(3) 0.0566(3) 0.123(3) Uani 1 1 d . . . . .
F22 F -0.1965(5) 0.3654(3) 0.2237(2) 0.128(3) Uani 1 1 d . . . . .
F23 F -0.1896(5) 0.2900(3) 0.2227(3) 0.145(4) Uani 1 1 d . . . . .
F24 F -0.2754(4) 0.3286(4) 0.1992(3) 0.158(4) Uani 1 1 d . . . . .
F25 F 0.3116(3) 0.3397(3) 0.1844(2) 0.095(2) Uani 1 1 d . . . . .
F26 F 0.2043(3) 0.3515(3) 0.1927(2) 0.102(2) Uani 1 1 d . . . . .
F27 F 0.2486(4) 0.3150(2) 0.1339(2) 0.097(2) Uani 1 1 d . . . . .
F28 F 0.4221(3) 0.5224(3) 0.0960(3) 0.130(3) Uani 1 1 d . . . . .
F29 F 0.4384(3) 0.4703(3) 0.0477(3) 0.121(3) Uani 1 1 d . . . . .
F30 F 0.4570(3) 0.4523(3) 0.1163(3) 0.128(3) Uani 1 1 d . . . . .
F31 F 0.2043(5) 0.2936(4) -0.2380(3) 0.156(4) Uani 1 1 d . . . . .
F32 F 0.1830(7) 0.2722(4) -0.1704(5) 0.267(9) Uani 1 1 d . . . . .
F33 F 0.2572(6) 0.3185(4) -0.1889(5) 0.184(5) Uani 1 1 d . . . . .
F34 F 0.0313(4) 0.3829(3) -0.3002(2) 0.109(2) Uani 1 1 d . . . . .
F35 F -0.0553(4) 0.3797(4) -0.2517(3) 0.154(4) Uani 1 1 d . . . . .
F36 F -0.0122(6) 0.4477(3) -0.2715(3) 0.162(4) Uani 1 1 d . . . . .
F37 F 0.0587(3) 0.5013(3) 0.5902(2) 0.101(2) Uani 1 1 d . . . . .
F38 F 0.1332(3) 0.4752(3) 0.63605(19) 0.091(2) Uani 1 1 d . . . . .
F39 F 0.0684(3) 0.4251(3) 0.6068(2) 0.102(2) Uani 1 1 d . . . . .
F40A F 0.0732(6) 0.3973(18) 0.4447(9) 0.137(15) Uani 0.55(4) 1 d D . P D 1
F41A F 0.1682(15) 0.3586(6) 0.4395(12) 0.119(11) Uani 0.55(4) 1 d D . P D 1
F42A F 0.1586(15) 0.4184(10) 0.3962(4) 0.106(11) Uani 0.55(4) 1 d D . P D 1
F40B F 0.095(3) 0.4284(11) 0.4172(19) 0.19(3) Uani 0.45(4) 1 d D . P D 2
F41B F 0.0948(19) 0.3689(12) 0.4612(12) 0.158(15) Uani 0.45(4) 1 d D . P D 2
F42B F 0.1735(12) 0.3677(12) 0.4176(13) 0.127(17) Uani 0.45(4) 1 d D . P D 2
F43 F 0.2665(4) 0.7328(3) 0.3240(4) 0.172(5) Uani 1 1 d . . . . .
F44 F 0.2451(4) 0.6965(3) 0.3854(3) 0.147(3) Uani 1 1 d . . . . .
F45 F 0.2562(4) 0.6574(4) 0.3267(4) 0.169(5) Uani 1 1 d . . . . .
F46 F 0.5506(4) 0.7593(2) 0.2997(3) 0.108(2) Uani 1 1 d . . . . .
F47 F 0.4707(4) 0.8063(2) 0.3255(3) 0.112(2) Uani 1 1 d . . . . .
F48 F 0.5450(5) 0.7803(3) 0.3695(3) 0.138(3) Uani 1 1 d . . . . .
F49 F 0.6269(6) 0.2703(3) 0.2680(3) 0.196(6) Uani 1 1 d . . . . .
F50 F 0.5554(5) 0.2427(3) 0.3144(4) 0.165(4) Uani 1 1 d . . . . .
F51 F 0.6416(5) 0.2643(3) 0.3364(4) 0.171(5) Uani 1 1 d . . . . .
F52 F 0.4364(9) 0.4068(11) 0.2187(8) 0.117(14) Uani 0.54(3) 1 d D . P E 1
F53 F 0.5384(11) 0.4036(8) 0.1944(4) 0.082(7) Uani 0.54(3) 1 d D . P E 1
F54 F 0.5001(17) 0.4663(4) 0.2259(4) 0.102(12) Uani 0.54(3) 1 d D . P E 1
F52A F 0.4377(11) 0.4507(11) 0.2347(5) 0.087(8) Uani 0.46(3) 1 d D . P E 2
F53A F 0.475(2) 0.3886(6) 0.2018(9) 0.121(17) Uani 0.46(3) 1 d D . P E 2
F54A F 0.5383(9) 0.4476(12) 0.2077(10) 0.120(15) Uani 0.46(3) 1 d D . P E 2
F55 F 0.3212(6) -0.0688(5) 0.6273(4) 0.183(5) Uani 1 1 d . . . . .
F56 F 0.3157(7) -0.1368(5) 0.6071(4) 0.211(6) Uani 1 1 d . . . . .
F57 F 0.4090(4) -0.1024(6) 0.5985(4) 0.221(7) Uani 1 1 d . . . . .
F58 F 0.3940(4) -0.1446(3) 0.4120(3) 0.143(3) Uani 1 1 d . . . . .
F59 F 0.4732(4) -0.1148(3) 0.4447(3) 0.138(3) Uani 1 1 d . . . . .
F60 F 0.4249(4) -0.0730(3) 0.3915(3) 0.139(3) Uani 1 1 d . . . . .
F61 F 0.0797(4) 0.1242(3) 0.7292(3) 0.111(2) Uani 1 1 d . . . . .
F62 F -0.0271(4) 0.1383(3) 0.7344(2) 0.107(2) Uani 1 1 d . . . . .
F63 F 0.0237(5) 0.1129(3) 0.7936(2) 0.132(3) Uani 1 1 d . . . . .
F64 F -0.0242(7) -0.0447(4) 0.8421(3) 0.189(5) Uani 1 1 d . . . . .
F65 F -0.0202(10) -0.1037(5) 0.7999(4) 0.252(9) Uani 1 1 d . . . . .
F66 F -0.1069(7) -0.0617(7) 0.8105(4) 0.243(8) Uani 1 1 d . . . . .
F67 F -0.0186(8) 0.2946(5) 0.4397(6) 0.212(7) Uani 1 1 d . . . . .
F68 F -0.0182(7) 0.2395(4) 0.3947(4) 0.208(6) Uani 1 1 d . . . . .
F69 F 0.0571(6) 0.2931(4) 0.3927(4) 0.198(6) Uani 1 1 d . . . . .
F70 F 0.2541(8) 0.2768(6) 0.4695(12) 0.115(11) Uani 0.61(4) 1 d D . P F 1
F71 F 0.2526(14) 0.2371(14) 0.5332(6) 0.165(14) Uani 0.61(4) 1 d D . P F 1
F72 F 0.2869(6) 0.2017(6) 0.4733(10) 0.104(10) Uani 0.61(4) 1 d D . P F 1
F70A F 0.2375(16) 0.2789(9) 0.5066(16) 0.124(14) Uani 0.39(4) 1 d D . P F 2
F71A F 0.2836(14) 0.2130(13) 0.5186(14) 0.118(16) Uani 0.39(4) 1 d D . P F 2
F72A F 0.2760(15) 0.239(3) 0.4482(6) 0.18(3) Uani 0.39(4) 1 d D . P F 2
O1 O 0.4544(3) 0.94941(18) -0.07302(17) 0.0431(13) Uani 1 1 d . . . . .
O2 O 0.4287(4) 0.9159(2) 0.0177(2) 0.087(2) Uani 1 1 d . . . . .
O3 O 0.3635(4) 0.9979(3) -0.0139(2) 0.105(3) Uani 1 1 d . . . . .
O4 O 0.5150(6) 0.9841(4) 0.0016(5) 0.054(3) Uani 0.5 1 d . . P . .
O5 O 0.4257(4) 0.8150(3) 0.0650(2) 0.083(2) Uani 1 1 d . . . . .
O6 O 0.3919(4) 0.8478(3) 0.1598(2) 0.079(2) Uani 1 1 d . . . . .
O7 O 0.5662(3) 0.8820(3) -0.1756(2) 0.0733(19) Uani 1 1 d . . . . .
O8 O 0.4191(3) 0.8899(2) -0.15605(19) 0.0570(15) Uani 1 1 d . . . . .
O9 O 0.2047(4) 1.0851(3) -0.0782(3) 0.096(3) Uani 1 1 d . . . . .
O10 O 0.2161(4) 1.0248(3) 0.0050(2) 0.095(3) Uani 1 1 d . . . . .
O11 O -0.0221(2) 0.52541(19) 0.09357(17) 0.0421(13) Uani 1 1 d . . . . .
O12 O 0.0895(2) 0.46545(19) 0.06674(17) 0.0403(12) Uani 1 1 d . . . . .
O13 O 0.0000 0.5000 0.0000 0.062(2) Uani 1 2 d S . P . .
O14 O -0.0404(2) 0.43046(18) 0.07065(18) 0.0400(12) Uani 1 1 d . . . . .
O15 O 0.0308(3) 0.4238(3) -0.1877(2) 0.075(2) Uani 1 1 d . . . . .
O16 O 0.1479(4) 0.3714(2) -0.1501(2) 0.0697(18) Uani 1 1 d . . . . .
O17 O -0.1272(3) 0.3215(2) 0.05001(19) 0.0569(16) Uani 1 1 d . . . . .
O18 O -0.1200(3) 0.3534(2) 0.1463(2) 0.0596(16) Uani 1 1 d . . . . .
O19 O 0.3002(3) 0.4885(2) 0.0761(2) 0.0611(16) Uani 1 1 d . . . . .
O20 O 0.2064(3) 0.4158(2) 0.1198(2) 0.0547(15) Uani 1 1 d . . . . .
O21 O 0.4507(3) 0.55981(18) 0.42915(17) 0.0418(13) Uani 1 1 d . . . . .
O22 O 0.4837(3) 0.46181(18) 0.41368(17) 0.0423(13) Uani 1 1 d . . . . .
O23 O 0.4791(6) 0.4929(5) 0.5091(4) 0.057(4) Uani 0.5 1 d . . P . .
O24 O 0.3725(3) 0.4871(2) 0.4709(3) 0.100(3) Uani 1 1 d . . . . .
O25 O 0.2075(3) 0.4849(2) 0.55688(19) 0.0537(15) Uani 1 1 d . . . . .
O26 O 0.2260(3) 0.4479(2) 0.4633(2) 0.0547(15) Uani 1 1 d . . . . .
O27 O 0.4919(3) 0.42231(18) 0.31103(18) 0.0443(13) Uani 1 1 d . . . . .
O28 O 0.5506(3) 0.3362(2) 0.3576(2) 0.0531(15) Uani 1 1 d . . . . .
O29 O 0.3716(3) 0.6419(2) 0.3690(2) 0.0579(16) Uani 1 1 d . . . . .
O30 O 0.5049(3) 0.6861(2) 0.3641(2) 0.0635(17) Uani 1 1 d . . . . .
O31 O 0.0749(3) 0.0822(2) 0.5163(2) 0.0685(19) Uani 1 1 d . . . . .
O32 O 0.1346(3) -0.00797(19) 0.52751(19) 0.0461(13) Uani 1 1 d . . . . .
O33 O 0.0301(3) 0.02269(18) 0.58996(16) 0.0388(12) Uani 1 1 d . . . . .
O34 O 0.0000 0.0000 0.5000 0.108(5) Uani 1 2 d S . P . .
O35 O 0.2686(3) -0.0584(3) 0.5452(3) 0.087(2) Uani 1 1 d . . . . .
O36 O 0.3105(4) -0.0613(3) 0.4463(3) 0.087(2) Uani 1 1 d . . . . .
O37 O -0.0264(4) -0.0482(3) 0.7229(2) 0.093(3) Uani 1 1 d D . . . .
O38 O 0.0168(4) 0.0504(3) 0.6913(2) 0.084(2) Uani 1 1 d D . . . .
O39 O 0.1564(4) 0.1813(3) 0.5129(3) 0.096(3) Uani 1 1 d . . . . .
O40 O 0.0245(4) 0.1996(2) 0.4723(2) 0.076(2) Uani 1 1 d . . . . .
C1 C 0.3510(5) 1.0617(4) 0.0843(3) 0.059(2) Uani 1 1 d . U . . .
C2 C 0.3198(5) 1.0994(4) 0.0859(4) 0.067(3) Uani 1 1 d . U . . .
C3 C 0.2754(6) 1.1460(5) 0.0939(5) 0.093(3) Uani 1 1 d . U . . .
C4 C 0.2334(7) 1.1563(6) 0.0506(6) 0.149(6) Uani 1 1 d . U . . .
H4A H 0.2040 1.1286 0.0467 0.224 Uiso 1 1 calc R U . . .
H4B H 0.2051 1.1862 0.0551 0.224 Uiso 1 1 calc R U . . .
H4C H 0.2648 1.1606 0.0228 0.224 Uiso 1 1 calc R U . . .
C5 C 0.3205(7) 1.1886(5) 0.0998(5) 0.118(5) Uani 1 1 d . U . . .
H5A H 0.3478 1.1954 0.0706 0.177 Uiso 1 1 calc R U . . .
H5B H 0.2920 1.2176 0.1080 0.177 Uiso 1 1 calc R U . . .
H5C H 0.3511 1.1806 0.1246 0.177 Uiso 1 1 calc R U . . .
C6 C 0.2326(9) 1.1352(6) 0.1395(6) 0.178(8) Uani 1 1 d . U . . .
H6A H 0.2033 1.1074 0.1356 0.267 Uiso 1 1 calc R U . . .
H6B H 0.2631 1.1271 0.1644 0.267 Uiso 1 1 calc R U . . .
H6C H 0.2040 1.1641 0.1478 0.267 Uiso 1 1 calc R U . . .
C7 C 0.4106(5) 1.1381(4) -0.0452(3) 0.064(3) Uani 1 1 d . U . . .
C8 C 0.3913(5) 1.1549(3) -0.0807(4) 0.060(2) Uani 1 1 d . U . . .
C9 C 0.3628(6) 1.1797(4) -0.1226(4) 0.087(3) Uani 1 1 d . U . . .
C10 C 0.2875(8) 1.1940(7) -0.1074(8) 0.194(8) Uani 1 1 d . U . . .
H10A H 0.2865 1.2172 -0.0822 0.291 Uiso 1 1 calc R U . . .
H10B H 0.2653 1.2092 -0.1340 0.291 Uiso 1 1 calc R U . . .
H10C H 0.2630 1.1645 -0.0965 0.291 Uiso 1 1 calc R U . . .
C11 C 0.3958(8) 1.2264(5) -0.1339(5) 0.133(5) Uani 1 1 d . U . . .
H11A H 0.3953 1.2456 -0.1057 0.199 Uiso 1 1 calc R U . . .
H11B H 0.4431 1.2202 -0.1459 0.199 Uiso 1 1 calc R U . . .
H11C H 0.3709 1.2448 -0.1575 0.199 Uiso 1 1 calc R U . . .
C12 C 0.3580(13) 1.1455(5) -0.1599(6) 0.225(10) Uani 1 1 d . U . . .
H12A H 0.3349 1.1160 -0.1474 0.338 Uiso 1 1 calc R U . . .
H12B H 0.3318 1.1610 -0.1844 0.338 Uiso 1 1 calc R U . . .
H12C H 0.4041 1.1364 -0.1728 0.338 Uiso 1 1 calc R U . . .
C13 C 0.5156(4) 1.0446(3) -0.1426(3) 0.055(2) Uani 1 1 d . U . . .
C14 C 0.5233(4) 1.0377(3) -0.1834(3) 0.055(2) Uani 1 1 d . U . . .
C15 C 0.5386(7) 1.0329(5) -0.2337(4) 0.099(4) Uani 1 1 d . U . . .
C16 C 0.5230(13) 1.0798(7) -0.2571(5) 0.208(8) Uani 1 1 d . U . . .
H16A H 0.5330 1.0771 -0.2907 0.312 Uiso 1 1 calc R U . . .
H16B H 0.4744 1.0886 -0.2506 0.312 Uiso 1 1 calc R U . . .
H16C H 0.5510 1.1053 -0.2455 0.312 Uiso 1 1 calc R U . . .
C17 C 0.6162(9) 1.0148(11) -0.2407(6) 0.221(9) Uani 1 1 d . U . . .
C18 C 0.4982(8) 0.9922(6) -0.2512(4) 0.129(5) Uani 1 1 d . U . . .
H18A H 0.5099 0.9613 -0.2348 0.194 Uiso 1 1 calc R U . . .
H18B H 0.4492 0.9998 -0.2454 0.194 Uiso 1 1 calc R U . . .
H18C H 0.5092 0.9890 -0.2847 0.194 Uiso 1 1 calc R U . . .
C19 C 0.2646(5) 0.9210(4) 0.0851(3) 0.062(2) Uani 1 1 d . U . . .
C20 C 0.2287(4) 0.8902(3) 0.1020(3) 0.053(2) Uani 1 1 d . U . . .
C21 C 0.1820(6) 0.8547(5) 0.1259(4) 0.087(3) Uani 1 1 d . U . . .
C22 C 0.1104(6) 0.8662(7) 0.1142(7) 0.167(7) Uani 1 1 d . U . . .
H22A H 0.1081 0.8671 0.0803 0.251 Uiso 1 1 calc R U . . .
H22B H 0.0803 0.8409 0.1281 0.251 Uiso 1 1 calc R U . . .
H22C H 0.0955 0.8982 0.1264 0.251 Uiso 1 1 calc R U . . .
C23 C 0.1921(10) 0.8523(9) 0.1742(5) 0.231(11) Uani 1 1 d . U . . .
H23A H 0.1609 0.8287 0.1899 0.346 Uiso 1 1 calc R U . . .
H23B H 0.2395 0.8419 0.1788 0.346 Uiso 1 1 calc R U . . .
H23C H 0.1829 0.8847 0.1872 0.346 Uiso 1 1 calc R U . . .
C24 C 0.2013(10) 0.8041(6) 0.1048(8) 0.194(8) Uani 1 1 d . U . . .
H24A H 0.1945 0.8056 0.0715 0.291 Uiso 1 1 calc R U . . .
H24B H 0.2494 0.7958 0.1094 0.291 Uiso 1 1 calc R U . . .
H24C H 0.1723 0.7790 0.1204 0.291 Uiso 1 1 calc R U . . .
C25 C 0.4837(4) 0.8062(3) -0.0640(3) 0.047(2) Uani 1 1 d . U . . .
C26 C 0.4860(4) 0.7708(3) -0.0872(3) 0.0446(19) Uani 1 1 d . U . . .
C27 C 0.4906(5) 0.7256(3) -0.1138(4) 0.064(2) Uani 1 1 d . U . . .
C28 C 0.5396(9) 0.7324(5) -0.1566(6) 0.180(8) Uani 1 1 d . U . . .
H28A H 0.5242 0.7606 -0.1755 0.270 Uiso 1 1 calc R U . . .
H28B H 0.5855 0.7381 -0.1469 0.270 Uiso 1 1 calc R U . . .
H28C H 0.5409 0.7028 -0.1750 0.270 Uiso 1 1 calc R U . . .
C29 C 0.4228(7) 0.7159(5) -0.1311(5) 0.126(5) Uani 1 1 d . U . . .
H29A H 0.4086 0.7436 -0.1511 0.188 Uiso 1 1 calc R U . . .
H29B H 0.4261 0.6859 -0.1489 0.188 Uiso 1 1 calc R U . . .
H29C H 0.3891 0.7119 -0.1046 0.188 Uiso 1 1 calc R U . . .
C30 C 0.5106(12) 0.6844(5) -0.0843(6) 0.206(9) Uani 1 1 d . U . . .
H30A H 0.5136 0.6545 -0.1024 0.309 Uiso 1 1 calc R U . . .
H30B H 0.5553 0.6903 -0.0727 0.309 Uiso 1 1 calc R U . . .
H30C H 0.4766 0.6805 -0.0580 0.309 Uiso 1 1 calc R U . . .
C31 C 0.3056(4) 0.9991(3) -0.1406(3) 0.0445(19) Uani 1 1 d . U . . .
C32 C 0.2775(4) 1.0080(3) -0.1759(3) 0.0439(18) Uani 1 1 d . U . . .
C33 C 0.2418(5) 1.0189(4) -0.2182(3) 0.064(2) Uani 1 1 d . U . . .
C34 C 0.2850(6) 0.9984(5) -0.2601(3) 0.097(4) Uani 1 1 d . U . . .
H34A H 0.2616 1.0055 -0.2886 0.145 Uiso 1 1 calc R U . . .
H34B H 0.3297 1.0137 -0.2628 0.145 Uiso 1 1 calc R U . . .
H34C H 0.2914 0.9628 -0.2557 0.145 Uiso 1 1 calc R U . . .
C35 C 0.2306(7) 1.0738(5) -0.2238(4) 0.108(4) Uani 1 1 d . U . . .
H35A H 0.2068 1.0814 -0.2521 0.162 Uiso 1 1 calc R U . . .
H35B H 0.2029 1.0859 -0.1967 0.162 Uiso 1 1 calc R U . . .
H35C H 0.2749 1.0897 -0.2263 0.162 Uiso 1 1 calc R U . . .
C36 C 0.1738(5) 0.9941(5) -0.2145(4) 0.096(4) Uani 1 1 d . U . . .
H36A H 0.1500 1.0014 -0.2428 0.144 Uiso 1 1 calc R U . . .
H36B H 0.1813 0.9585 -0.2107 0.144 Uiso 1 1 calc R U . . .
H36C H 0.1458 1.0062 -0.1875 0.144 Uiso 1 1 calc R U . . .
C37 C 0.2826(4) 0.8673(3) -0.0554(3) 0.049(2) Uani 1 1 d . U . . .
C38 C 0.2238(4) 0.8786(3) -0.0636(3) 0.0474(19) Uani 1 1 d . U . . .
C39 C 0.1520(5) 0.8854(4) -0.0763(3) 0.062(2) Uani 1 1 d . U . . .
C40 C 0.1054(5) 0.8594(5) -0.0386(4) 0.103(4) Uani 1 1 d . U . . .
H40A H 0.0577 0.8635 -0.0464 0.154 Uiso 1 1 calc R U . . .
H40B H 0.1181 0.8244 -0.0370 0.154 Uiso 1 1 calc R U . . .
H40C H 0.1108 0.8738 -0.0084 0.154 Uiso 1 1 calc R U . . .
C41 C 0.1457(6) 0.8613(5) -0.1231(4) 0.098(4) Uani 1 1 d . U . . .
H41A H 0.0986 0.8654 -0.1321 0.148 Uiso 1 1 calc R U . . .
H41B H 0.1768 0.8769 -0.1469 0.148 Uiso 1 1 calc R U . . .
H41C H 0.1578 0.8263 -0.1201 0.148 Uiso 1 1 calc R U . . .
C42 C 0.1327(5) 0.9392(4) -0.0803(4) 0.087(3) Uani 1 1 d . U . . .
H42A H 0.0852 0.9431 -0.0886 0.131 Uiso 1 1 calc R U . . .
H42B H 0.1373 0.9544 -0.0504 0.131 Uiso 1 1 calc R U . . .
H42C H 0.1629 0.9552 -0.1044 0.131 Uiso 1 1 calc R U . . .
C43 C 0.0928(8) 1.1104(6) -0.0946(5) 0.109(4) Uani 1 1 d . U . . .
C44 C 0.1444(6) 1.0861(4) -0.0623(4) 0.076(3) Uani 1 1 d . U . . .
C45 C 0.1169(5) 1.0666(5) -0.0213(4) 0.083(3) Uani 1 1 d . U . . .
H45 H 0.0700 1.0736 -0.0129 0.100 Uiso 1 1 calc R U . . .
C46 C 0.1533(5) 1.0372(5) 0.0089(3) 0.093(4) Uani 1 1 d . U . . .
C47 C 0.1135(9) 1.0164(9) 0.0523(6) 0.141(7) Uani 1 1 d . U . . .
C48 C 0.3769(8) 0.7841(5) 0.2159(4) 0.093(4) Uani 1 1 d . U . . .
C49 C 0.3905(5) 0.8029(4) 0.1662(4) 0.071(3) Uani 1 1 d . U . . .
C50 C 0.4026(5) 0.7664(4) 0.1337(4) 0.072(3) Uani 1 1 d . U . . .
H50 H 0.3991 0.7333 0.1447 0.086 Uiso 1 1 calc R U . . .
C51 C 0.4194(5) 0.7749(4) 0.0865(4) 0.068(2) Uani 1 1 d . U . . .
C52 C 0.4336(7) 0.7299(5) 0.0572(5) 0.094(4) Uani 1 1 d . U . . .
C53 C 0.6018(9) 0.8476(8) -0.2455(6) 0.122(5) Uani 1 1 d . U . . .
C54 C 0.5451(6) 0.8637(4) -0.2104(4) 0.076(3) Uani 1 1 d . U . . .
C55 C 0.4791(6) 0.8548(4) -0.2212(3) 0.075(3) Uani 1 1 d . U . . .
H55 H 0.4731 0.8391 -0.2495 0.090 Uiso 1 1 calc R U . . .
C56 C 0.4211(5) 0.8675(3) -0.1932(3) 0.058(2) Uani 1 1 d . U . . .
C57 C 0.3527(6) 0.8531(5) -0.2093(5) 0.084(3) Uani 1 1 d . U . . .
C58 C 0.1377(4) 0.5545(3) 0.1509(3) 0.0451(19) Uani 1 1 d . U . . .
C59 C 0.1746(5) 0.5892(3) 0.1421(3) 0.058(2) Uani 1 1 d . U . . .
C60 C 0.2231(6) 0.6312(4) 0.1363(4) 0.081(3) Uani 1 1 d . U . . .
C61 C 0.2070(10) 0.6642(6) 0.1748(7) 0.188(8) Uani 1 1 d . U . . .
H61A H 0.2112 0.6461 0.2045 0.281 Uiso 1 1 calc R U . . .
H61B H 0.2390 0.6913 0.1724 0.281 Uiso 1 1 calc R U . . .
H61C H 0.1602 0.6775 0.1733 0.281 Uiso 1 1 calc R U . . .
C62 C 0.2177(9) 0.6565(6) 0.0899(5) 0.167(8) Uani 1 1 d . U . . .
H62A H 0.2289 0.6330 0.0653 0.251 Uiso 1 1 calc R U . . .
H62B H 0.1710 0.6696 0.0874 0.251 Uiso 1 1 calc R U . . .
H62C H 0.2498 0.6834 0.0865 0.251 Uiso 1 1 calc R U . . .
C63 C 0.2944(7) 0.6114(6) 0.1407(6) 0.147(6) Uani 1 1 d . U . . .
H63A H 0.3068 0.5891 0.1153 0.220 Uiso 1 1 calc R U . . .
H63B H 0.3261 0.6386 0.1389 0.220 Uiso 1 1 calc R U . . .
H63C H 0.2970 0.5936 0.1707 0.220 Uiso 1 1 calc R U . . .
C64 C -0.0291(4) 0.5682(3) -0.2022(3) 0.047(2) Uani 1 1 d . U . . .
C65 C -0.0173(4) 0.5913(3) -0.2378(3) 0.0450(19) Uani 1 1 d . U . . .
C66 C -0.0062(6) 0.6184(4) -0.2828(3) 0.079(3) Uani 1 1 d . U . . .
C67 C 0.0470(7) 0.6563(6) -0.2808(5) 0.130(5) Uani 1 1 d . U . . .
H67A H 0.0342 0.6780 -0.2550 0.195 Uiso 1 1 calc R U . . .
H67B H 0.0913 0.6401 -0.2759 0.195 Uiso 1 1 calc R U . . .
H67C H 0.0502 0.6756 -0.3101 0.195 Uiso 1 1 calc R U . . .
C68 C 0.0074(10) 0.5836(6) -0.3203(4) 0.166(7) Uani 1 1 d . U . . .
H68A H 0.0147 0.6016 -0.3501 0.249 Uiso 1 1 calc R U . . .
H68B H 0.0483 0.5635 -0.3143 0.249 Uiso 1 1 calc R U . . .
H68C H -0.0319 0.5624 -0.3213 0.249 Uiso 1 1 calc R U . . .
C69 C -0.0753(7) 0.6456(7) -0.2904(5) 0.157(6) Uani 1 1 d . U . . .
H69A H -0.0854 0.6691 -0.2657 0.235 Uiso 1 1 calc R U . . .
H69B H -0.0724 0.6630 -0.3207 0.235 Uiso 1 1 calc R U . . .
H69C H -0.1118 0.6217 -0.2895 0.235 Uiso 1 1 calc R U . . .
C70 C 0.1988(4) 0.5581(3) -0.0200(3) 0.0422(19) Uani 1 1 d . U . . .
C71 C 0.2566(4) 0.5573(3) -0.0378(3) 0.0427(18) Uani 1 1 d . U . . .
C72 C 0.3299(4) 0.5568(3) -0.0543(3) 0.057(2) Uani 1 1 d . U . . .
C73 C 0.3395(5) 0.5869(4) -0.0998(3) 0.072(3) Uani 1 1 d . U . . .
H73A H 0.3880 0.5864 -0.1106 0.107 Uiso 1 1 calc R U . . .
H73B H 0.3130 0.5728 -0.1233 0.107 Uiso 1 1 calc R U . . .
H73C H 0.3235 0.6208 -0.0946 0.107 Uiso 1 1 calc R U . . .
C74 C 0.3692(5) 0.5790(5) -0.0170(4) 0.086(3) Uani 1 1 d . U . . .
H74A H 0.4180 0.5791 -0.0271 0.129 Uiso 1 1 calc R U . . .
H74B H 0.3524 0.6127 -0.0119 0.129 Uiso 1 1 calc R U . . .
H74C H 0.3626 0.5595 0.0121 0.129 Uiso 1 1 calc R U . . .
C75 C 0.3534(6) 0.5033(4) -0.0624(5) 0.107(4) Uani 1 1 d . U . . .
H75A H 0.4019 0.5022 -0.0734 0.161 Uiso 1 1 calc R U . . .
H75B H 0.3470 0.4841 -0.0332 0.161 Uiso 1 1 calc R U . . .
H75C H 0.3262 0.4896 -0.0859 0.161 Uiso 1 1 calc R U . . .
C76 C 0.1708(4) 0.5255(3) -0.1612(3) 0.049(2) Uani 1 1 d . U . . .
C77 C 0.2111(4) 0.5069(3) -0.1902(3) 0.0465(19) Uani 1 1 d . U . . .
C78 C 0.2623(5) 0.4896(4) -0.2259(3) 0.061(2) Uani 1 1 d . U . . .
C79 C 0.3145(5) 0.5305(5) -0.2357(4) 0.089(3) Uani 1 1 d . U . . .
H79A H 0.3496 0.5200 -0.2596 0.134 Uiso 1 1 calc R U . . .
H79B H 0.2909 0.5604 -0.2469 0.134 Uiso 1 1 calc R U . . .
H79C H 0.3362 0.5372 -0.2071 0.134 Uiso 1 1 calc R U . . .
C80 C 0.2265(6) 0.4809(5) -0.2699(4) 0.099(4) Uani 1 1 d . U . . .
H80A H 0.2601 0.4692 -0.2942 0.148 Uiso 1 1 calc R U . . .
H80B H 0.1916 0.4562 -0.2632 0.148 Uiso 1 1 calc R U . . .
H80C H 0.2047 0.5116 -0.2806 0.148 Uiso 1 1 calc R U . . .
C81 C 0.2982(7) 0.4436(5) -0.2089(5) 0.127(5) Uani 1 1 d . U . . .
H81A H 0.3323 0.4325 -0.2331 0.190 Uiso 1 1 calc R U . . .
H81B H 0.3210 0.4504 -0.1807 0.190 Uiso 1 1 calc R U . . .
H81C H 0.2647 0.4180 -0.2018 0.190 Uiso 1 1 calc R U . . .
C82 C -0.0295(4) 0.3680(3) -0.0447(3) 0.0439(19) Uani 1 1 d . U . . .
C83 C -0.0007(4) 0.3285(3) -0.0521(3) 0.0473(19) Uani 1 1 d . U . . .
C84 C 0.0243(5) 0.2782(3) -0.0599(3) 0.061(2) Uani 1 1 d . U . . .
C85 C 0.0143(7) 0.2661(4) -0.1107(4) 0.097(4) Uani 1 1 d . U . . .
H85A H 0.0308 0.2324 -0.1165 0.146 Uiso 1 1 calc R U . . .
H85B H -0.0344 0.2692 -0.1162 0.146 Uiso 1 1 calc R U . . .
H85C H 0.0400 0.2889 -0.1317 0.146 Uiso 1 1 calc R U . . .
C86 C 0.1007(6) 0.2735(4) -0.0524(5) 0.101(4) Uani 1 1 d . U . . .
H86A H 0.1170 0.2397 -0.0577 0.152 Uiso 1 1 calc R U . . .
H86B H 0.1259 0.2959 -0.0743 0.152 Uiso 1 1 calc R U . . .
H86C H 0.1083 0.2820 -0.0205 0.152 Uiso 1 1 calc R U . . .
C87 C -0.0169(8) 0.2439(4) -0.0276(5) 0.124(5) Uani 1 1 d . U . . .
H87A H -0.0006 0.2101 -0.0326 0.186 Uiso 1 1 calc R U . . .
H87B H -0.0117 0.2522 0.0047 0.186 Uiso 1 1 calc R U . . .
H87C H -0.0653 0.2472 -0.0341 0.186 Uiso 1 1 calc R U . . .
C88 C 0.0796(4) 0.3284(3) 0.0972(3) 0.0414(18) Uani 1 1 d . U . . .
C89 C 0.0573(4) 0.2917(3) 0.1176(3) 0.0413(17) Uani 1 1 d . U . . .
C90 C 0.0420(5) 0.2445(3) 0.1424(3) 0.056(2) Uani 1 1 d . U . . .
C91 C 0.0939(6) 0.2360(4) 0.1785(4) 0.092(3) Uani 1 1 d . U . . .
H91A H 0.0851 0.2049 0.1955 0.138 Uiso 1 1 calc R U . . .
H91B H 0.1401 0.2347 0.1629 0.138 Uiso 1 1 calc R U . . .
H91C H 0.0903 0.2629 0.2003 0.138 Uiso 1 1 calc R U . . .
C92 C -0.0309(6) 0.2461(4) 0.1649(5) 0.107(4) Uani 1 1 d . U . . .
H92A H -0.0405 0.2148 0.1812 0.161 Uiso 1 1 calc R U . . .
H92B H -0.0358 0.2726 0.1871 0.161 Uiso 1 1 calc R U . . .
H92C H -0.0632 0.2521 0.1407 0.161 Uiso 1 1 calc R U . . .
C93 C 0.0481(6) 0.2040(4) 0.1069(4) 0.080(3) Uani 1 1 d . U . . .
H93A H 0.0382 0.1724 0.1226 0.120 Uiso 1 1 calc R U . . .
H93B H 0.0155 0.2109 0.0831 0.120 Uiso 1 1 calc R U . . .
H93C H 0.0947 0.2028 0.0921 0.120 Uiso 1 1 calc R U . . .
C94 C 0.1751(4) 0.4051(3) -0.0212(3) 0.048(2) Uani 1 1 d . U . . .
C95 C 0.2267(4) 0.3798(3) -0.0211(3) 0.0471(19) Uani 1 1 d . U . . .
C96 C 0.2913(4) 0.3501(3) -0.0254(3) 0.057(2) Uani 1 1 d . U . . .
C97 C 0.3424(5) 0.3710(5) 0.0056(4) 0.093(4) Uani 1 1 d . U . . .
H97A H 0.3853 0.3515 0.0029 0.139 Uiso 1 1 calc R U . . .
H97B H 0.3512 0.4051 -0.0042 0.139 Uiso 1 1 calc R U . . .
H97C H 0.3235 0.3697 0.0380 0.139 Uiso 1 1 calc R U . . .
C98 C 0.2779(6) 0.2974(4) -0.0096(6) 0.117(5) Uani 1 1 d . U . . .
H98A H 0.3208 0.2779 -0.0125 0.175 Uiso 1 1 calc R U . . .
H98B H 0.2597 0.2965 0.0230 0.175 Uiso 1 1 calc R U . . .
H98C H 0.2447 0.2837 -0.0290 0.175 Uiso 1 1 calc R U . . .
C99 C 0.3199(6) 0.3542(5) -0.0752(4) 0.094(4) Uani 1 1 d . U . . .
H99A H 0.3627 0.3348 -0.0789 0.141 Uiso 1 1 calc R U . . .
H99B H 0.2869 0.3418 -0.0956 0.141 Uiso 1 1 calc R U . . .
H99C H 0.3287 0.3886 -0.0836 0.141 Uiso 1 1 calc R U . . .
C100 C 0.4146(5) 0.4753(4) 0.0907(3) 0.062(2) Uani 1 1 d . U . . .
C101 C 0.3396(4) 0.4609(3) 0.0973(3) 0.050(2) Uani 1 1 d . U . . .
C102 C 0.3264(4) 0.4198(3) 0.1256(3) 0.0470(19) Uani 1 1 d . U . . .
H102 H 0.3636 0.4042 0.1403 0.056 Uiso 1 1 calc R U . . .
C103 C 0.2621(4) 0.3997(3) 0.1340(3) 0.0430(18) Uani 1 1 d . U . . .
C104 C 0.2576(4) 0.3518(4) 0.1618(3) 0.057(2) Uani 1 1 d . U . . .
C105 C 0.0036(7) 0.4019(5) -0.2614(4) 0.089(3) Uani 1 1 d . U . . .
C106 C 0.0473(5) 0.3956(4) -0.2200(3) 0.062(2) Uani 1 1 d . U . . .
C107 C 0.0996(5) 0.3603(3) -0.2224(3) 0.065(2) Uani 1 1 d . U . . .
H107 H 0.1056 0.3415 -0.2496 0.078 Uiso 1 1 calc R U . . .
C108 C 0.1435(5) 0.3506(3) -0.1873(3) 0.061(2) Uani 1 1 d . U . . .
C109 C 0.1944(8) 0.3080(5) -0.1956(5) 0.088(3) Uani 1 1 d . U . . .
C110 C -0.2249(5) 0.2814(4) 0.0362(4) 0.063(2) Uani 1 1 d . U . . .
C111 C -0.1806(4) 0.3049(3) 0.0699(3) 0.0461(19) Uani 1 1 d . U . . .
C112 C -0.2049(4) 0.3064(3) 0.1155(3) 0.0470(19) Uani 1 1 d . U . . .
H112 H -0.2457 0.2897 0.1245 0.056 Uiso 1 1 calc R U . . .
C113 C -0.1739(4) 0.3307(3) 0.1494(3) 0.050(2) Uani 1 1 d . U . . .
C114 C -0.2091(5) 0.3273(5) 0.1985(4) 0.073(3) Uani 1 1 d . U . . .
C115 C 0.3427(4) 0.5352(3) 0.6067(3) 0.0369(17) Uani 1 1 d . U . . .
C116 C 0.3067(4) 0.5716(3) 0.6087(2) 0.0380(16) Uani 1 1 d . U . . .
C117 C 0.2572(4) 0.6137(3) 0.6164(3) 0.0492(19) Uani 1 1 d . U . . .
C118 C 0.2505(6) 0.6226(4) 0.6674(3) 0.074(3) Uani 1 1 d . U . . .
H11F H 0.2181 0.6502 0.6735 0.111 Uiso 1 1 calc R U . . .
H11G H 0.2336 0.5932 0.6843 0.111 Uiso 1 1 calc R U . . .
H11H H 0.2952 0.6304 0.6779 0.111 Uiso 1 1 calc R U . . .
C119 C 0.2834(6) 0.6607(4) 0.5915(3) 0.077(3) Uani 1 1 d . U . . .
H11I H 0.2498 0.6876 0.5971 0.115 Uiso 1 1 calc R U . . .
H11J H 0.3270 0.6690 0.6034 0.115 Uiso 1 1 calc R U . . .
H11K H 0.2900 0.6555 0.5579 0.115 Uiso 1 1 calc R U . . .
C120 C 0.1908(5) 0.6017(5) 0.5976(5) 0.105(4) Uani 1 1 d . U . . .
H12D H 0.1579 0.6292 0.6025 0.158 Uiso 1 1 calc R U . . .
H12E H 0.1981 0.5959 0.5642 0.158 Uiso 1 1 calc R U . . .
H12F H 0.1728 0.5722 0.6137 0.158 Uiso 1 1 calc R U . . .
C121 C 0.3616(4) 0.3873(3) 0.5546(3) 0.0387(17) Uani 1 1 d . U . . .
C122 C 0.3325(4) 0.3721(3) 0.5897(3) 0.0410(18) Uani 1 1 d . U . . .
C123 C 0.2969(4) 0.3492(3) 0.6317(3) 0.052(2) Uani 1 1 d . U . . .
C124 C 0.3353(5) 0.3604(4) 0.6748(3) 0.068(3) Uani 1 1 d . U . . .
H12G H 0.3119 0.3454 0.7026 0.102 Uiso 1 1 calc R U . . .
H12H H 0.3823 0.3471 0.6709 0.102 Uiso 1 1 calc R U . . .
H12I H 0.3362 0.3960 0.6782 0.102 Uiso 1 1 calc R U . . .
C125 C 0.2237(5) 0.3709(5) 0.6370(4) 0.090(3) Uani 1 1 d . U . . .
H12J H 0.1994 0.3561 0.6646 0.135 Uiso 1 1 calc R U . . .
H12K H 0.2252 0.4064 0.6404 0.135 Uiso 1 1 calc R U . . .
H12L H 0.1997 0.3640 0.6093 0.135 Uiso 1 1 calc R U . . .
C126 C 0.2971(7) 0.2945(4) 0.6252(4) 0.098(4) Uani 1 1 d . U . . .
H12M H 0.2738 0.2785 0.6526 0.147 Uiso 1 1 calc R U . . .
H12N H 0.2733 0.2877 0.5975 0.147 Uiso 1 1 calc R U . . .
H12O H 0.3444 0.2818 0.6214 0.147 Uiso 1 1 calc R U . . .
C127 C 0.2593(4) 0.5963(3) 0.4547(3) 0.0388(17) Uani 1 1 d . U . . .
C128 C 0.1986(4) 0.5917(3) 0.4506(3) 0.0433(18) Uani 1 1 d . U . . .
C129 C 0.1250(4) 0.5916(3) 0.4432(3) 0.064(2) Uani 1 1 d D U . . .
C130 C 0.0936(13) 0.6414(7) 0.4392(13) 0.142(11) Uani 0.508(19) 1 d D U P G 1
H13A H 0.0449 0.6390 0.4344 0.212 Uiso 0.508(19) 1 calc R U P G 1
H13B H 0.0987 0.6587 0.4680 0.212 Uiso 0.508(19) 1 calc R U P G 1
H13C H 0.1163 0.6594 0.4128 0.212 Uiso 0.508(19) 1 calc R U P G 1
C131 C 0.0875(10) 0.5617(9) 0.4835(7) 0.079(7) Uani 0.508(19) 1 d D U P G 1
H13D H 0.0385 0.5615 0.4786 0.118 Uiso 0.508(19) 1 calc R U P G 1
H13E H 0.1060 0.5280 0.4840 0.118 Uiso 0.508(19) 1 calc R U P G 1
H13F H 0.0941 0.5767 0.5131 0.118 Uiso 0.508(19) 1 calc R U P G 1
C132 C 0.1172(11) 0.5629(12) 0.3988(7) 0.113(9) Uani 0.508(19) 1 d D U P G 1
H13G H 0.0687 0.5620 0.3928 0.170 Uiso 0.508(19) 1 calc R U P G 1
H13H H 0.1426 0.5790 0.3723 0.170 Uiso 0.508(19) 1 calc R U P G 1
H13I H 0.1354 0.5293 0.4031 0.170 Uiso 0.508(19) 1 calc R U P G 1
C30A C 0.1104(11) 0.6147(12) 0.3950(7) 0.102(9) Uani 0.492(19) 1 d D U P G 2
H30D H 0.0612 0.6142 0.3909 0.154 Uiso 0.492(19) 1 calc R U P G 2
H30E H 0.1253 0.6487 0.3930 0.154 Uiso 0.492(19) 1 calc R U P G 2
H30F H 0.1354 0.5960 0.3705 0.154 Uiso 0.492(19) 1 calc R U P G 2
C31A C 0.0971(14) 0.5414(7) 0.4484(13) 0.144(12) Uani 0.492(19) 1 d D U P G 2
H31A H 0.0482 0.5431 0.4431 0.215 Uiso 0.492(19) 1 calc R U P G 2
H31B H 0.1212 0.5202 0.4255 0.215 Uiso 0.492(19) 1 calc R U P G 2
H31C H 0.1034 0.5281 0.4798 0.215 Uiso 0.492(19) 1 calc R U P G 2
C32A C 0.0892(12) 0.6254(11) 0.4795(9) 0.112(9) Uani 0.492(19) 1 d D U P G 2
H32A H 0.0399 0.6266 0.4760 0.168 Uiso 0.492(19) 1 calc R U P G 2
H32B H 0.0980 0.6128 0.5109 0.168 Uiso 0.492(19) 1 calc R U P G 2
H32C H 0.1070 0.6585 0.4749 0.168 Uiso 0.492(19) 1 calc R U P G 2
C133 C 0.5271(4) 0.5470(3) 0.3067(2) 0.0344(16) Uani 1 1 d . U . . .
C134 C 0.5086(4) 0.5747(3) 0.2756(3) 0.0367(16) Uani 1 1 d . U . . .
C135 C 0.4894(4) 0.6061(3) 0.2351(3) 0.0443(18) Uani 1 1 d . U . . .
C136 C 0.5369(6) 0.6497(3) 0.2292(3) 0.070(3) Uani 1 1 d . U . . .
H13J H 0.5244 0.6704 0.2025 0.104 Uiso 1 1 calc R U . . .
H13K H 0.5324 0.6688 0.2574 0.104 Uiso 1 1 calc R U . . .
H13L H 0.5843 0.6376 0.2238 0.104 Uiso 1 1 calc R U . . .
C137 C 0.4966(6) 0.5757(3) 0.1913(3) 0.076(3) Uani 1 1 d . U . . .
H13M H 0.4840 0.5961 0.1644 0.114 Uiso 1 1 calc R U . . .
H13N H 0.5441 0.5637 0.1861 0.114 Uiso 1 1 calc R U . . .
H13O H 0.4664 0.5477 0.1953 0.114 Uiso 1 1 calc R U . . .
C138 C 0.4162(5) 0.6260(4) 0.2437(4) 0.075(3) Uani 1 1 d . U . . .
H13P H 0.4038 0.6466 0.2170 0.112 Uiso 1 1 calc R U . . .
H13Q H 0.3850 0.5986 0.2481 0.112 Uiso 1 1 calc R U . . .
H13R H 0.4128 0.6455 0.2718 0.112 Uiso 1 1 calc R U . . .
C139 C 0.3214(4) 0.5057(3) 0.3397(3) 0.0363(17) Uani 1 1 d . U . . .
C140 C 0.2841(4) 0.5033(3) 0.3096(3) 0.0447(19) Uani 1 1 d . U . . .
C141 C 0.2375(6) 0.5026(5) 0.2713(4) 0.085(3) Uani 1 1 d . U . . .
C142 C 0.2780(7) 0.4950(6) 0.2266(4) 0.133(6) Uani 1 1 d . U . . .
H14A H 0.3123 0.5204 0.2218 0.200 Uiso 1 1 calc R U . . .
H14B H 0.3010 0.4626 0.2275 0.200 Uiso 1 1 calc R U . . .
H14C H 0.2475 0.4970 0.2011 0.200 Uiso 1 1 calc R U . . .
C143 C 0.1869(12) 0.4686(10) 0.2820(7) 0.295(13) Uani 1 1 d . U . . .
H14D H 0.1626 0.4762 0.3120 0.442 Uiso 1 1 calc R U . . .
H14E H 0.1544 0.4700 0.2576 0.442 Uiso 1 1 calc R U . . .
H14F H 0.2079 0.4356 0.2841 0.442 Uiso 1 1 calc R U . . .
C144 C 0.2027(8) 0.5531(7) 0.2681(5) 0.168(7) Uani 1 1 d . U . . .
H14G H 0.2372 0.5779 0.2606 0.252 Uiso 1 1 calc R U . . .
H14H H 0.1703 0.5537 0.2437 0.252 Uiso 1 1 calc R U . . .
H14I H 0.1780 0.5603 0.2980 0.252 Uiso 1 1 calc R U . . .
C145 C 0.3477(4) 0.3678(3) 0.4117(3) 0.0354(17) Uani 1 1 d . U . . .
C146 C 0.3413(4) 0.3439(3) 0.3778(3) 0.0421(18) Uani 1 1 d . U . . .
C147 C 0.3271(5) 0.3112(4) 0.3398(3) 0.067(2) Uani 1 1 d . U . . .
C148 C 0.3608(8) 0.3292(6) 0.2946(4) 0.134(6) Uani 1 1 d . U . . .
H14J H 0.3509 0.3073 0.2699 0.201 Uiso 1 1 calc R U . . .
H14K H 0.3432 0.3624 0.2872 0.201 Uiso 1 1 calc R U . . .
H14L H 0.4103 0.3299 0.2971 0.201 Uiso 1 1 calc R U . . .
C149 C 0.2506(5) 0.3059(5) 0.3383(4) 0.090(4) Uani 1 1 d . U . . .
H14M H 0.2415 0.2843 0.3131 0.136 Uiso 1 1 calc R U . . .
H14N H 0.2319 0.2918 0.3681 0.136 Uiso 1 1 calc R U . . .
H14O H 0.2290 0.3383 0.3327 0.136 Uiso 1 1 calc R U . . .
C150 C 0.3594(7) 0.2597(4) 0.3519(5) 0.107(4) Uani 1 1 d . U . . .
H15A H 0.3511 0.2369 0.3275 0.161 Uiso 1 1 calc R U . . .
H15B H 0.4088 0.2625 0.3540 0.161 Uiso 1 1 calc R U . . .
H15C H 0.3386 0.2474 0.3818 0.161 Uiso 1 1 calc R U . . .
C151 C 0.5625(4) 0.3572(3) 0.4894(3) 0.0392(18) Uani 1 1 d . U . . .
C152 C 0.5382(4) 0.3173(3) 0.4889(3) 0.0368(16) Uani 1 1 d . U . . .
C153 C 0.5157(4) 0.2665(3) 0.4865(3) 0.052(2) Uani 1 1 d D U . . .
C154 C 0.5231(13) 0.2493(8) 0.4381(6) 0.080(4) Uani 0.433(12) 1 d D U P H 1
H15D H 0.5077 0.2155 0.4376 0.119 Uiso 0.433(12) 1 calc R U P H 1
H15E H 0.4952 0.2705 0.4183 0.119 Uiso 0.433(12) 1 calc R U P H 1
H15F H 0.5712 0.2505 0.4264 0.119 Uiso 0.433(12) 1 calc R U P H 1
C155 C 0.4404(9) 0.2630(8) 0.5074(9) 0.088(7) Uani 0.433(12) 1 d D U P H 1
H15G H 0.4255 0.2292 0.5058 0.132 Uiso 0.433(12) 1 calc R U P H 1
H15H H 0.4377 0.2726 0.5400 0.132 Uiso 0.433(12) 1 calc R U P H 1
H15I H 0.4108 0.2850 0.4897 0.132 Uiso 0.433(12) 1 calc R U P H 1
C156 C 0.5616(12) 0.2362(9) 0.5192(8) 0.086(7) Uani 0.433(12) 1 d D U P H 1
H15J H 0.5496 0.2016 0.5194 0.129 Uiso 0.433(12) 1 calc R U P H 1
H15K H 0.6097 0.2394 0.5081 0.129 Uiso 0.433(12) 1 calc R U P H 1
H15L H 0.5546 0.2484 0.5509 0.129 Uiso 0.433(12) 1 calc R U P H 1
C54A C 0.4631(9) 0.2651(6) 0.4489(6) 0.080(4) Uani 0.567(12) 1 d D U P H 2
H54A H 0.4475 0.2316 0.4467 0.119 Uiso 0.567(12) 1 calc R U P H 2
H54B H 0.4238 0.2869 0.4574 0.119 Uiso 0.567(12) 1 calc R U P H 2
H54C H 0.4846 0.2761 0.4187 0.119 Uiso 0.567(12) 1 calc R U P H 2
C55A C 0.4872(12) 0.2458(8) 0.5319(5) 0.109(8) Uani 0.567(12) 1 d D U P H 2
H55C H 0.4732 0.2121 0.5280 0.163 Uiso 0.567(12) 1 calc R U P H 2
H55D H 0.5221 0.2458 0.5546 0.163 Uiso 0.567(12) 1 calc R U P H 2
H55E H 0.4474 0.2658 0.5431 0.163 Uiso 0.567(12) 1 calc R U P H 2
C56A C 0.5783(10) 0.2344(6) 0.4675(8) 0.097(6) Uani 0.567(12) 1 d D U P H 2
H56A H 0.5646 0.2004 0.4655 0.145 Uiso 0.567(12) 1 calc R U P H 2
H56B H 0.5944 0.2470 0.4364 0.145 Uiso 0.567(12) 1 calc R U P H 2
H56C H 0.6153 0.2358 0.4885 0.145 Uiso 0.567(12) 1 calc R U P H 2
C157 C 0.4945(4) 0.4202(3) 0.2296(3) 0.052(2) Uani 1 1 d D U . . .
C158 C 0.5137(4) 0.3986(3) 0.2766(3) 0.0396(17) Uani 1 1 d . U . . .
C159 C 0.5500(4) 0.3545(3) 0.2763(3) 0.050(2) Uani 1 1 d . U . . .
H159 H 0.5667 0.3424 0.2470 0.059 Uiso 1 1 calc R U . . .
C160 C 0.5637(4) 0.3268(3) 0.3159(3) 0.050(2) Uani 1 1 d . U . . .
C161 C 0.5972(6) 0.2765(4) 0.3080(4) 0.069(3) Uani 1 1 d . U . . .
C162 C 0.5086(7) 0.7672(4) 0.3356(4) 0.074(3) Uani 1 1 d . U . . .
C163 C 0.4680(5) 0.7214(3) 0.3506(3) 0.056(2) Uani 1 1 d . U . . .
C164 C 0.3985(5) 0.7234(3) 0.3458(3) 0.057(2) Uani 1 1 d . U . . .
H164 H 0.3788 0.7538 0.3354 0.068 Uiso 1 1 calc R U . . .
C165 C 0.3552(5) 0.6846(3) 0.3548(3) 0.052(2) Uani 1 1 d . U . . .
C166 C 0.2814(6) 0.6924(4) 0.3455(4) 0.075(3) Uani 1 1 d . U . . .
C167 C 0.1042(5) 0.4647(4) 0.5980(3) 0.066(3) Uani 1 1 d . U . . .
C168 C 0.1550(4) 0.4603(3) 0.5554(3) 0.052(2) Uani 1 1 d . U . . .
C169 C 0.1357(4) 0.4312(3) 0.5201(3) 0.050(2) Uani 1 1 d . U . . .
H169 H 0.0964 0.4119 0.5261 0.060 Uiso 1 1 calc R U . . .
C170 C 0.1709(4) 0.4290(3) 0.4768(3) 0.049(2) Uani 1 1 d . U . . .
C171 C 0.1386(5) 0.4018(4) 0.4393(4) 0.076(3) Uani 1 1 d D U . . .
C172 C 0.0151(5) 0.1578(3) 0.6183(3) 0.054(2) Uani 1 1 d . U . . .
C173 C 0.0280(4) 0.1987(3) 0.6247(3) 0.058(2) Uani 1 1 d . U . . .
C174 C 0.0394(6) 0.2497(4) 0.6384(5) 0.089(3) Uani 1 1 d . U . . .
C175 C -0.0302(8) 0.2695(5) 0.6598(6) 0.145(6) Uani 1 1 d . U . . .
H17D H -0.0643 0.2690 0.6366 0.218 Uiso 1 1 calc R U . . .
H17E H -0.0450 0.2488 0.6869 0.218 Uiso 1 1 calc R U . . .
H17F H -0.0254 0.3032 0.6695 0.218 Uiso 1 1 calc R U . . .
C176 C 0.0931(9) 0.2493(5) 0.6713(6) 0.164(7) Uani 1 1 d . U . . .
H17G H 0.1005 0.2829 0.6803 0.246 Uiso 1 1 calc R U . . .
H17H H 0.0790 0.2293 0.6991 0.246 Uiso 1 1 calc R U . . .
H17I H 0.1356 0.2354 0.6566 0.246 Uiso 1 1 calc R U . . .
C177 C 0.0586(8) 0.2817(4) 0.5943(5) 0.118(4) Uani 1 1 d . U . . .
H17J H 0.0218 0.2812 0.5731 0.177 Uiso 1 1 calc R U . . .
H17K H 0.0651 0.3154 0.6032 0.177 Uiso 1 1 calc R U . . .
H17L H 0.1011 0.2686 0.5787 0.177 Uiso 1 1 calc R U . . .
C178 C -0.1077(4) 0.1301(3) 0.4701(3) 0.0458(19) Uani 1 1 d . U . . .
C179 C -0.1420(4) 0.1602(3) 0.4925(3) 0.0422(17) Uani 1 1 d . U . . .
C180 C -0.1805(4) 0.2018(3) 0.5150(3) 0.055(2) Uani 1 1 d . U . . .
C181 C -0.2454(5) 0.1824(4) 0.5405(4) 0.087(3) Uani 1 1 d . U . . .
H18D H -0.2713 0.2095 0.5555 0.130 Uiso 1 1 calc R U . . .
H18E H -0.2735 0.1676 0.5182 0.130 Uiso 1 1 calc R U . . .
H18F H -0.2332 0.1577 0.5642 0.130 Uiso 1 1 calc R U . . .
C182 C -0.1358(5) 0.2224(4) 0.5498(4) 0.084(3) Uani 1 1 d . U . . .
H18G H -0.1601 0.2500 0.5652 0.126 Uiso 1 1 calc R U . . .
H18H H -0.1251 0.1969 0.5731 0.126 Uiso 1 1 calc R U . . .
H18I H -0.0932 0.2338 0.5336 0.126 Uiso 1 1 calc R U . . .
C183 C -0.1970(7) 0.2397(5) 0.4787(5) 0.109(4) Uani 1 1 d . U . . .
H18J H -0.2225 0.2672 0.4934 0.164 Uiso 1 1 calc R U . . .
H18K H -0.1545 0.2515 0.4628 0.164 Uiso 1 1 calc R U . . .
H18L H -0.2250 0.2254 0.4560 0.164 Uiso 1 1 calc R U . . .
C184 C 0.0776(4) 0.0975(3) 0.3941(3) 0.047(2) Uani 1 1 d . U . . .
C185 C 0.1204(4) 0.1125(4) 0.3662(3) 0.063(3) Uani 1 1 d . U . . .
C186 C 0.1700(6) 0.1303(6) 0.3288(4) 0.098(3) Uani 1 1 d . U . . .
C187 C 0.2270(5) 0.1568(4) 0.3471(4) 0.073(3) Uani 1 1 d . U . . .
H18M H 0.2466 0.1369 0.3721 0.110 Uiso 1 1 calc R U . . .
H18N H 0.2624 0.1627 0.3220 0.110 Uiso 1 1 calc R U . . .
H18O H 0.2096 0.1882 0.3593 0.110 Uiso 1 1 calc R U . . .
C188 C 0.2088(8) 0.0775(7) 0.3067(6) 0.158(6) Uani 1 1 d . U . . .
C189 C 0.1372(7) 0.1535(8) 0.2935(5) 0.190(8) Uani 1 1 d . U . . .
H18S H 0.1711 0.1650 0.2692 0.285 Uiso 1 1 calc R U . . .
H18T H 0.1069 0.1306 0.2803 0.285 Uiso 1 1 calc R U . . .
H18U H 0.1101 0.1816 0.3057 0.285 Uiso 1 1 calc R U . . .
C190 C 0.2581(4) 0.0785(3) 0.4696(3) 0.053(2) Uani 1 1 d . U . . .
C191 C 0.3168(4) 0.0750(3) 0.4538(3) 0.0441(18) Uani 1 1 d . U . . .
C192 C 0.3884(4) 0.0747(3) 0.4333(3) 0.057(2) Uani 1 1 d . U . . .
C193 C 0.4109(5) 0.1282(4) 0.4281(5) 0.094(4) Uani 1 1 d . U . . .
H19A H 0.4582 0.1290 0.4147 0.141 Uiso 1 1 calc R U . . .
H19B H 0.3809 0.1466 0.4076 0.141 Uiso 1 1 calc R U . . .
H19C H 0.4079 0.1429 0.4588 0.141 Uiso 1 1 calc R U . . .
C194 C 0.3917(5) 0.0518(4) 0.3859(4) 0.078(3) Uani 1 1 d . U . . .
H19D H 0.4390 0.0516 0.3723 0.117 Uiso 1 1 calc R U . . .
H19E H 0.3758 0.0181 0.3893 0.117 Uiso 1 1 calc R U . . .
H19F H 0.3624 0.0710 0.3654 0.117 Uiso 1 1 calc R U . . .
C195 C 0.4341(4) 0.0453(4) 0.4647(4) 0.072(3) Uani 1 1 d . U . . .
H19G H 0.4813 0.0453 0.4509 0.108 Uiso 1 1 calc R U . . .
H19H H 0.4321 0.0600 0.4953 0.108 Uiso 1 1 calc R U . . .
H19I H 0.4186 0.0115 0.4681 0.108 Uiso 1 1 calc R U . . .
C196 C 0.1506(4) -0.0600(4) 0.6548(3) 0.052(2) Uani 1 1 d . U . . .
C197 C 0.1432(4) -0.1018(4) 0.6698(3) 0.053(2) Uani 1 1 d . U . . .
C198 C 0.1373(5) -0.1518(4) 0.6924(3) 0.065(2) Uani 1 1 d . U . . .
C199 C 0.0631(6) -0.1670(5) 0.6925(5) 0.107(4) Uani 1 1 d . U . . .
H19J H 0.0335 -0.1432 0.7096 0.160 Uiso 1 1 calc R U . . .
H19K H 0.0499 -0.1680 0.6604 0.160 Uiso 1 1 calc R U . . .
H19L H 0.0582 -0.1995 0.7077 0.160 Uiso 1 1 calc R U . . .
C200 C 0.1551(8) -0.1489(5) 0.7428(4) 0.133(6) Uani 1 1 d . U . . .
H20A H 0.1244 -0.1248 0.7587 0.200 Uiso 1 1 calc R U . . .
H20B H 0.1498 -0.1811 0.7585 0.200 Uiso 1 1 calc R U . . .
H20C H 0.2025 -0.1389 0.7436 0.200 Uiso 1 1 calc R U . . .
C201 C 0.1825(9) -0.1881(5) 0.6664(6) 0.153(7) Uani 1 1 d . U . . .
H20D H 0.1780 -0.2205 0.6816 0.230 Uiso 1 1 calc R U . . .
H20E H 0.1691 -0.1893 0.6343 0.230 Uiso 1 1 calc R U . . .
H20F H 0.2301 -0.1781 0.6661 0.230 Uiso 1 1 calc R U . . .
C202 C 0.1390(4) -0.0541(3) 0.3987(3) 0.053(2) Uani 1 1 d D U . . .
C203 C 0.1690(6) -0.0735(5) 0.3631(4) 0.047(3) Uani 0.723(10) 1 d D U P C 1
C204 C 0.2110(7) -0.0959(5) 0.3220(5) 0.065(4) Uani 0.723(10) 1 d D U P C 1
C205 C 0.2004(8) -0.0654(5) 0.2780(4) 0.084(4) Uani 0.723(10) 1 d D U P C 1
H20G H 0.2275 -0.0799 0.2517 0.126 Uiso 0.723(10) 1 calc R U P C 1
H20H H 0.1519 -0.0647 0.2718 0.126 Uiso 0.723(10) 1 calc R U P C 1
H20I H 0.2151 -0.0319 0.2819 0.126 Uiso 0.723(10) 1 calc R U P C 1
C206 C 0.1906(8) -0.1486(5) 0.3147(5) 0.094(5) Uani 0.723(10) 1 d D U P C 1
H20J H 0.1973 -0.1686 0.3430 0.141 Uiso 0.723(10) 1 calc R U P C 1
H20K H 0.1424 -0.1488 0.3078 0.141 Uiso 0.723(10) 1 calc R U P C 1
H20L H 0.2191 -0.1622 0.2886 0.141 Uiso 0.723(10) 1 calc R U P C 1
C207 C 0.2867(6) -0.0965(7) 0.3322(5) 0.106(6) Uani 0.723(10) 1 d D U P C 1
H20M H 0.2933 -0.1162 0.3607 0.159 Uiso 0.723(10) 1 calc R U P C 1
H20N H 0.3144 -0.1108 0.3061 0.159 Uiso 0.723(10) 1 calc R U P C 1
H20O H 0.3009 -0.0629 0.3363 0.159 Uiso 0.723(10) 1 calc R U P C 1
C23A C 0.1614(13) -0.0416(11) 0.3649(7) 0.037(6) Uani 0.277(10) 1 d D U P C 2
C24A C 0.2064(11) -0.0413(8) 0.3209(7) 0.053(6) Uani 0.277(10) 1 d D U P C 2
C25A C 0.2584(13) -0.0025(10) 0.3305(11) 0.064(9) Uani 0.277(10) 1 d D U P C 2
H25A H 0.2914 0.0010 0.3035 0.096 Uiso 0.277(10) 1 calc R U P C 2
H25B H 0.2344 0.0289 0.3361 0.096 Uiso 0.277(10) 1 calc R U P C 2
H25C H 0.2826 -0.0129 0.3579 0.096 Uiso 0.277(10) 1 calc R U P C 2
C26A C 0.1591(17) -0.0253(13) 0.2826(11) 0.079(10) Uani 0.277(10) 1 d D U P C 2
H26A H 0.1854 -0.0243 0.2524 0.119 Uiso 0.277(10) 1 calc R U P C 2
H26B H 0.1224 -0.0488 0.2819 0.119 Uiso 0.277(10) 1 calc R U P C 2
H26C H 0.1391 0.0073 0.2891 0.119 Uiso 0.277(10) 1 calc R U P C 2
C27A C 0.2362(18) -0.0932(10) 0.3171(13) 0.057(9) Uani 0.277(10) 1 d D U P C 2
H27A H 0.2665 -0.0954 0.2887 0.085 Uiso 0.277(10) 1 calc R U P C 2
H27B H 0.2622 -0.1014 0.3443 0.085 Uiso 0.277(10) 1 calc R U P C 2
H27C H 0.1990 -0.1161 0.3160 0.085 Uiso 0.277(10) 1 calc R U P C 2
C208 C 0.2075(4) 0.0841(3) 0.6185(3) 0.055(2) Uani 1 1 d . U . . .
C209 C 0.2654(4) 0.0942(3) 0.6167(3) 0.051(2) Uani 1 1 d . U . . .
C210 C 0.3383(6) 0.1060(5) 0.6194(4) 0.103(4) Uani 1 1 d . U . . .
C211 C 0.3601(6) 0.1421(5) 0.5801(4) 0.097(4) Uani 1 1 d . U . . .
H21A H 0.3530 0.1278 0.5501 0.146 Uiso 1 1 calc R U . . .
H21B H 0.3326 0.1726 0.5833 0.146 Uiso 1 1 calc R U . . .
H21C H 0.4086 0.1491 0.5816 0.146 Uiso 1 1 calc R U . . .
C212 C 0.3480(9) 0.1259(8) 0.6655(5) 0.199(8) Uani 1 1 d . U . . .
H21D H 0.3962 0.1338 0.6673 0.299 Uiso 1 1 calc R U . . .
H21E H 0.3194 0.1558 0.6697 0.299 Uiso 1 1 calc R U . . .
H21F H 0.3349 0.1015 0.6899 0.299 Uiso 1 1 calc R U . . .
C213 C 0.3805(7) 0.0569(7) 0.6123(7) 0.193(7) Uani 1 1 d . U . . .
H21G H 0.3732 0.0445 0.5816 0.289 Uiso 1 1 calc R U . . .
H21H H 0.4292 0.0628 0.6144 0.289 Uiso 1 1 calc R U . . .
H21I H 0.3654 0.0327 0.6365 0.289 Uiso 1 1 calc R U . . .
C214 C 0.0229(7) 0.1084(4) 0.7481(4) 0.082(3) Uani 1 1 d D U . . .
C215 C 0.0089(5) 0.0569(4) 0.7337(3) 0.068(2) Uani 1 1 d D U . . .
C216 C -0.0101(5) 0.0218(4) 0.7691(3) 0.073(3) Uani 1 1 d D U . . .
H216 H -0.0129 0.0315 0.8005 0.087 Uiso 1 1 calc R U . . .
C217 C -0.0255(6) -0.0279(4) 0.7598(3) 0.086(3) Uani 1 1 d D U . . .
C218 C -0.0441(11) -0.0600(7) 0.8034(4) 0.123(5) Uani 1 1 d D U . . .
C219 C 0.4131(6) -0.1032(5) 0.4266(6) 0.098(4) Uani 1 1 d . U . . .
C220 C 0.3595(5) -0.0836(4) 0.4642(5) 0.076(3) Uani 1 1 d . U . . .
C221 C 0.3716(5) -0.0919(3) 0.5101(5) 0.076(3) Uani 1 1 d . U . . .
H221 H 0.4142 -0.1068 0.5173 0.091 Uiso 1 1 calc R U . . .
C222 C 0.3258(5) -0.0800(4) 0.5458(5) 0.077(3) Uani 1 1 d . U . . .
C223 C 0.3477(7) -0.0944(6) 0.5943(6) 0.113(4) Uani 1 1 d . U . . .
C224 C 0.0226(9) 0.2616(6) 0.4170(6) 0.111(5) Uani 1 1 d . U . . .
C225 C 0.0617(5) 0.2310(3) 0.4519(3) 0.061(2) Uani 1 1 d . U . . .
C226 C 0.1284(5) 0.2410(3) 0.4569(3) 0.056(2) Uani 1 1 d . U . . .
H226 H 0.1477 0.2669 0.4379 0.067 Uiso 1 1 calc R U . . .
C227 C 0.1699(5) 0.2169(3) 0.4871(3) 0.059(2) Uani 1 1 d . U . . .
C228 C 0.2419(5) 0.2342(4) 0.4895(4) 0.076(3) Uani 1 1 d D U . . .

loop_
_atom_site_aniso_label
_atom_site_aniso_U_11
_atom_site_aniso_U_22
_atom_site_aniso_U_33
_atom_site_aniso_U_23
_atom_site_aniso_U_13
_atom_site_aniso_U_12
Ag1 0.0657(4) 0.0480(4) 0.0473(4) -0.0087(3) -0.0096(3) -0.0061(3)
Ag2 0.0527(4) 0.0565(5) 0.0854(5) -0.0096(4) -0.0009(4) 0.0007(3)
Ag3A 0.0477(15) 0.059(3) 0.084(3) 0.027(2) -0.0187(19) -0.0097(16)
Ag3B 0.0649(19) 0.098(3) 0.083(2) 0.048(2) 0.0258(15) 0.031(2)
Ag4A 0.043(2) 0.053(2) 0.103(4) -0.022(2) 0.011(2) -0.0056(15)
Ag4B 0.031(2) 0.084(4) 0.042(5) -0.002(2) -0.0023(14) 0.009(2)
Ag5 0.0818(6) 0.1013(7) 0.0570(5) -0.0147(4) 0.0020(4) -0.0382(5)
Ag6 0.0469(4) 0.0582(4) 0.0649(4) -0.0086(3) -0.0008(3) 0.0083(3)
Ag7 0.0448(4) 0.0616(4) 0.0564(4) -0.0037(3) 0.0041(3) -0.0124(3)
Ag8 0.0496(4) 0.0613(4) 0.0424(4) -0.0066(3) -0.0047(3) 0.0185(3)
Ag9 0.0459(4) 0.0424(4) 0.0482(4) -0.0043(3) -0.0066(3) -0.0016(3)
Ag10 0.0651(4) 0.0453(4) 0.0529(4) -0.0062(3) 0.0096(3) 0.0120(3)
Ag11 0.0436(4) 0.0467(4) 0.0733(5) 0.0001(3) -0.0129(3) -0.0031(3)
Ag12 0.0625(4) 0.0568(4) 0.0643(4) -0.0144(3) -0.0065(4) -0.0040(4)
Ag13 0.0507(4) 0.0544(4) 0.0464(4) -0.0021(3) -0.0092(3) 0.0037(3)
Ag14 0.0369(3) 0.0827(5) 0.0461(4) 0.0042(3) -0.0058(3) 0.0078(3)
Ag15 0.0712(5) 0.0577(4) 0.0392(3) 0.0057(3) -0.0223(3) -0.0180(4)
Ag16 0.089(14) 0.063(12) 0.07(3) -0.025(15) 0.045(18) -0.012(11)
A16 0.0444(7) 0.0595(7) 0.0559(17) -0.0175(9) 0.0139(6) -0.0042(4)
Ag17 0.0368(3) 0.0603(4) 0.0412(3) -0.0028(3) 0.0024(3) -0.0085(3)
Ag18 0.0350(3) 0.0552(4) 0.0442(3) -0.0056(3) -0.0002(3) -0.0047(3)
Ag19 0.0480(4) 0.0502(4) 0.0564(4) 0.0049(3) -0.0025(3) -0.0087(3)
Ag20 0.0413(4) 0.0586(4) 0.0516(4) 0.0014(3) -0.0095(3) 0.0034(3)
Ag21 0.0377(3) 0.0554(4) 0.0496(4) 0.0095(3) -0.0023(3) -0.0020(3)
Ag22 0.0309(3) 0.0467(4) 0.0955(5) 0.0084(4) -0.0035(3) -0.0009(3)
Ag23 0.0366(4) 0.0586(5) 0.1151(7) -0.0218(4) -0.0205(4) 0.0031(3)
Ag24 0.0446(4) 0.0519(4) 0.0435(3) -0.0035(3) -0.0136(3) -0.0008(3)
Ag25 0.0623(4) 0.0332(3) 0.0379(3) -0.0018(3) 0.0055(3) 0.0014(3)
Ag26 0.0504(4) 0.0430(4) 0.0425(3) -0.0087(3) -0.0111(3) 0.0058(3)
Ag27 0.0371(3) 0.0382(3) 0.0344(3) -0.0007(2) -0.0061(2) 0.0029(3)
Ag28 0.0358(3) 0.0456(4) 0.0433(3) -0.0065(3) -0.0050(3) -0.0064(3)
Ag29 0.0465(4) 0.0388(4) 0.0631(4) 0.0105(3) -0.0130(3) -0.0045(3)
Ag30 0.0380(3) 0.0414(4) 0.0794(5) 0.0046(3) 0.0090(3) 0.0013(3)
Ag31 0.0438(3) 0.0370(3) 0.0563(4) -0.0139(3) 0.0072(3) -0.0100(3)
Ag32 0.0376(3) 0.0427(3) 0.0380(3) -0.0062(3) -0.0048(3) -0.0085(3)
Ag33 0.0308(3) 0.0375(3) 0.0452(3) -0.0035(3) -0.0081(3) -0.0037(2)
Ag34 0.0344(3) 0.0553(4) 0.0480(4) -0.0046(3) -0.0031(3) -0.0079(3)
Ag35 0.0439(3) 0.0406(4) 0.0466(3) -0.0067(3) -0.0118(3) -0.0006(3)
Ag36 0.0402(3) 0.0390(3) 0.0469(3) -0.0007(3) -0.0084(3) -0.0024(3)
Ag37 0.0899(6) 0.0904(6) 0.0544(4) 0.0308(4) 0.0269(4) 0.0386(5)
Ag38 0.0713(5) 0.0601(5) 0.0547(4) -0.0008(3) -0.0243(4) -0.0061(4)
Ag39 0.0371(3) 0.0458(4) 0.0391(3) 0.0011(3) -0.0093(3) -0.0003(3)
Ag40 0.0552(4) 0.0606(4) 0.0445(4) -0.0095(3) -0.0081(3) 0.0101(3)
Ag41 0.0330(18) 0.0436(16) 0.068(3) 0.0054(16) 0.004(2) 0.0020(13)
A41A 0.0372(8) 0.0458(7) 0.0764(14) 0.0162(7) 0.0145(9) 0.0066(6)
Ag42 0.0779(5) 0.0511(4) 0.0519(4) 0.0060(3) -0.0104(4) -0.0274(4)
Ag43 0.0356(3) 0.0452(4) 0.0554(4) 0.0061(3) -0.0080(3) -0.0084(3)
Ag44 0.0325(3) 0.0423(4) 0.0491(4) 0.0047(3) -0.0017(3) -0.0047(3)
Ag45 0.124(11) 0.046(4) 0.066(6) 0.013(4) 0.046(7) 0.027(5)
A45A 0.0773(15) 0.0368(10) 0.0567(18) 0.0072(9) 0.0158(12) -0.0052(11)
Ag46 0.045(2) 0.147(14) 0.0596(17) -0.014(3) -0.0075(14) -0.027(5)
A46A 0.0381(11) 0.050(3) 0.0493(10) 0.0004(9) -0.0055(7) -0.0097(10)
Ag47 0.0481(4) 0.0397(4) 0.0495(4) -0.0065(3) 0.0022(3) -0.0107(3)
Ag48 0.036(3) 0.084(8) 0.116(10) -0.013(9) -0.017(5) -0.005(4)
A48 0.0436(10) 0.0674(18) 0.058(2) -0.0130(11) -0.0124(8) 0.0057(11)
V1 0.0263(6) 0.0303(7) 0.0381(7) -0.0039(5) -0.0078(5) -0.0012(5)
V2 0.0224(6) 0.0366(7) 0.0217(6) -0.0004(5) -0.0030(5) -0.0007(5)
V3 0.0277(6) 0.0299(7) 0.0248(6) -0.0031(5) -0.0077(5) 0.0027(5)
V4 0.0244(6) 0.0325(7) 0.0273(6) 0.0009(5) -0.0046(5) -0.0012(5)
F1 0.109(6) 0.100(5) 0.096(5) -0.007(4) 0.010(4) -0.001(4)
F2 0.148(8) 0.187(10) 0.127(7) -0.033(6) -0.036(6) -0.053(7)
F3 0.278(12) 0.077(5) 0.123(7) 0.001(5) 0.078(7) -0.048(6)
F4 0.230(10) 0.094(6) 0.074(5) 0.006(4) 0.025(5) 0.025(6)
F5 0.224(11) 0.243(12) 0.071(5) 0.033(6) -0.027(6) 0.104(10)
F6 0.353(18) 0.216(11) 0.076(5) 0.015(6) 0.031(8) -0.176(12)
F7 0.229(14) 0.235(14) 0.238(15) -0.046(12) 0.186(13) -0.009(12)
F8 0.164(10) 0.39(2) 0.110(8) -0.109(10) 0.031(7) 0.083(12)
F9 0.218(12) 0.265(14) 0.134(8) 0.017(8) 0.083(8) 0.181(12)
F10 0.088(5) 0.139(7) 0.138(6) -0.079(5) -0.053(4) 0.039(5)
F11 0.131(8) 0.138(9) 0.301(15) 0.041(9) -0.102(9) -0.047(7)
F12 0.126(7) 0.265(12) 0.126(7) -0.127(8) -0.044(6) 0.036(7)
F13 0.097(7) 0.53(2) 0.121(7) 0.085(10) 0.051(6) 0.160(11)
F14 0.131(7) 0.389(17) 0.062(5) -0.003(7) 0.003(5) 0.127(9)
F15 0.135(9) 0.35(2) 0.128(9) 0.089(12) 0.023(7) -0.035(12)
F16 0.126(7) 0.168(9) 0.183(9) -0.005(7) -0.033(6) 0.098(7)
F17 0.148(9) 0.155(9) 0.247(12) 0.110(9) -0.015(8) 0.044(7)
F18 0.241(13) 0.161(9) 0.153(9) -0.023(7) -0.114(9) 0.046(8)
F19 0.128(6) 0.105(6) 0.174(8) -0.002(5) -0.106(6) -0.005(5)
F20 0.078(5) 0.222(10) 0.151(7) -0.128(7) -0.011(5) 0.003(5)
F21 0.135(6) 0.133(6) 0.107(5) -0.022(5) -0.008(5) -0.087(6)
F22 0.160(8) 0.150(7) 0.070(4) -0.026(5) 0.033(5) -0.018(6)
F23 0.200(9) 0.131(7) 0.087(5) 0.056(5) 0.058(5) 0.042(6)
F24 0.061(5) 0.321(14) 0.087(5) -0.015(6) 0.030(4) -0.014(6)
F25 0.057(4) 0.116(5) 0.113(5) 0.047(4) -0.030(3) -0.001(3)
F26 0.071(4) 0.125(6) 0.101(5) 0.038(4) 0.023(4) 0.022(4)
F27 0.126(6) 0.060(4) 0.109(5) -0.004(4) -0.031(4) -0.003(4)
F28 0.063(4) 0.109(6) 0.222(9) -0.034(6) -0.023(5) -0.027(4)
F29 0.059(4) 0.212(9) 0.091(5) -0.011(5) 0.013(4) -0.025(5)
F30 0.038(3) 0.198(8) 0.148(6) 0.085(6) -0.039(4) -0.026(4)
F31 0.175(9) 0.168(9) 0.122(7) -0.055(6) -0.022(6) 0.109(7)
F32 0.276(15) 0.125(8) 0.350(17) 0.133(10) 0.195(14) 0.141(9)
F33 0.131(8) 0.153(9) 0.277(14) -0.094(9) -0.070(9) 0.071(7)
F34 0.139(6) 0.118(6) 0.074(4) -0.038(4) -0.022(4) 0.029(5)
F35 0.086(6) 0.226(11) 0.157(8) -0.045(7) -0.033(5) -0.018(6)
F36 0.255(12) 0.097(6) 0.143(7) -0.045(5) -0.100(8) 0.074(7)
F37 0.062(4) 0.143(6) 0.095(5) -0.014(4) 0.009(3) 0.024(4)
F38 0.071(4) 0.150(6) 0.054(3) -0.014(4) 0.002(3) -0.027(4)
F39 0.073(4) 0.144(6) 0.088(4) 0.000(4) 0.017(3) -0.053(4)
F40A 0.024(7) 0.27(4) 0.123(18) -0.113(19) -0.021(9) 0.005(14)
F41A 0.16(2) 0.058(10) 0.15(2) -0.058(11) -0.020(15) -0.006(10)
F42A 0.15(2) 0.123(18) 0.056(9) -0.024(8) -0.033(9) -0.038(14)
F40B 0.24(6) 0.14(2) 0.21(4) -0.11(2) -0.16(5) 0.07(3)
F41B 0.074(19) 0.18(3) 0.23(3) -0.13(2) -0.01(2) -0.042(18)
F42B 0.054(12) 0.21(4) 0.13(2) -0.11(2) 0.024(13) -0.026(15)
F43 0.092(6) 0.142(8) 0.273(12) 0.123(8) -0.030(6) 0.025(5)
F44 0.106(6) 0.150(8) 0.172(8) 0.018(6) 0.055(6) 0.045(5)
F45 0.090(6) 0.144(8) 0.285(13) -0.092(8) -0.090(7) 0.039(5)
F46 0.143(6) 0.075(4) 0.104(5) -0.007(4) 0.032(5) -0.045(4)
F47 0.147(7) 0.039(4) 0.147(6) 0.011(4) 0.001(5) -0.007(4)
F48 0.218(9) 0.099(6) 0.107(6) 0.006(4) -0.058(6) -0.090(6)
F49 0.325(14) 0.096(6) 0.137(7) 0.016(5) 0.125(9) 0.114(8)
F50 0.121(7) 0.045(4) 0.325(14) -0.044(6) 0.021(8) 0.004(4)
F51 0.172(9) 0.104(6) 0.248(12) -0.081(7) -0.099(9) 0.094(6)
F52 0.058(10) 0.18(4) 0.113(18) 0.06(2) -0.040(10) -0.057(13)
F53 0.116(15) 0.087(13) 0.040(6) -0.006(6) 0.013(7) 0.011(10)
F54 0.24(4) 0.029(7) 0.039(8) 0.005(5) -0.027(12) -0.011(11)
F52A 0.084(14) 0.12(2) 0.056(8) 0.003(10) -0.007(8) 0.031(13)
F53A 0.23(5) 0.053(10) 0.090(17) -0.023(10) -0.10(2) -0.001(19)
F54A 0.068(12) 0.17(4) 0.12(2) 0.06(2) -0.002(11) -0.059(15)
F55 0.139(8) 0.242(14) 0.169(10) -0.038(9) -0.057(7) 0.089(9)
F56 0.263(15) 0.185(12) 0.179(11) 0.092(9) -0.009(10) -0.038(11)
F57 0.048(5) 0.43(2) 0.172(9) 0.105(11) 0.000(5) 0.050(8)
F58 0.117(6) 0.107(7) 0.198(9) -0.054(6) 0.046(6) 0.005(5)
F59 0.056(4) 0.146(7) 0.206(9) -0.006(6) 0.034(5) 0.027(4)
F60 0.118(6) 0.106(6) 0.177(8) 0.031(6) 0.078(6) 0.034(5)
F61 0.085(5) 0.136(7) 0.113(6) -0.012(5) -0.010(4) -0.011(5)
F62 0.118(6) 0.103(5) 0.102(5) -0.023(4) -0.025(4) 0.040(5)
F63 0.192(9) 0.139(7) 0.070(5) -0.022(4) -0.024(5) -0.014(6)
F64 0.287(15) 0.224(12) 0.058(5) 0.031(6) -0.009(6) -0.099(10)
F65 0.48(3) 0.160(11) 0.093(7) 0.051(7) 0.092(11) 0.018(13)
F66 0.169(11) 0.39(2) 0.155(10) 0.082(12) 0.063(9) -0.101(13)
F67 0.223(14) 0.136(10) 0.287(17) 0.062(10) -0.123(13) 0.016(9)
F68 0.278(13) 0.169(9) 0.203(10) 0.049(8) -0.192(10) -0.096(9)
F69 0.199(10) 0.229(11) 0.175(9) 0.155(9) -0.117(8) -0.107(9)
F70 0.074(10) 0.073(10) 0.20(3) 0.039(12) 0.000(14) -0.033(7)
F71 0.113(18) 0.28(4) 0.110(14) -0.062(19) -0.041(12) -0.012(19)
F72 0.060(7) 0.096(11) 0.15(3) -0.024(10) 0.020(10) -0.006(7)
F70A 0.085(19) 0.11(2) 0.18(4) 0.03(2) -0.05(2) -0.039(14)
F71A 0.078(17) 0.14(3) 0.13(3) 0.05(2) -0.021(17) -0.006(15)
F72A 0.08(2) 0.38(10) 0.064(14) 0.00(3) 0.025(13) -0.10(4)
O1 0.049(3) 0.039(3) 0.041(3) -0.006(2) -0.002(2) 0.009(2)
O2 0.126(6) 0.046(4) 0.079(5) 0.024(3) 0.050(4) 0.024(4)
O3 0.104(6) 0.170(8) 0.037(4) -0.019(4) -0.015(4) 0.097(6)
O4 0.043(8) 0.056(10) 0.065(7) -0.011(8) -0.026(6) -0.006(6)
O5 0.075(5) 0.097(6) 0.073(5) 0.033(4) 0.008(4) 0.007(4)
O6 0.107(6) 0.053(4) 0.080(5) 0.022(4) -0.029(4) -0.011(4)
O7 0.064(4) 0.097(5) 0.056(4) -0.013(4) 0.015(3) 0.003(4)
O8 0.058(4) 0.067(4) 0.045(3) -0.015(3) 0.000(3) 0.015(3)
O9 0.089(6) 0.074(5) 0.120(7) 0.017(5) 0.009(5) 0.039(4)
O10 0.062(5) 0.166(8) 0.053(4) 0.009(4) 0.005(3) 0.050(5)
O11 0.037(3) 0.049(3) 0.040(3) -0.016(2) 0.007(2) -0.002(2)
O12 0.023(3) 0.048(3) 0.050(3) -0.004(2) -0.004(2) -0.004(2)
O13 0.074(6) 0.072(6) 0.040(5) 0.009(4) -0.011(4) -0.008(5)
O14 0.029(3) 0.039(3) 0.052(3) 0.004(2) -0.002(2) 0.001(2)
O15 0.053(4) 0.091(5) 0.084(5) -0.045(4) -0.001(3) 0.000(4)
O16 0.098(5) 0.059(4) 0.051(4) -0.007(3) -0.012(4) 0.017(4)
O17 0.045(3) 0.073(4) 0.052(4) 0.012(3) -0.003(3) -0.014(3)
O18 0.043(3) 0.069(4) 0.067(4) -0.014(3) 0.002(3) -0.010(3)
O19 0.040(3) 0.070(4) 0.074(4) 0.007(3) -0.019(3) 0.004(3)
O20 0.032(3) 0.059(4) 0.075(4) -0.003(3) -0.015(3) 0.003(3)
O21 0.054(3) 0.032(3) 0.039(3) -0.001(2) 0.000(2) -0.005(2)
O22 0.051(3) 0.030(3) 0.047(3) -0.013(2) 0.003(3) -0.005(2)
O23 0.065(10) 0.067(9) 0.045(8) 0.011(6) -0.038(7) -0.016(7)
O24 0.063(4) 0.040(4) 0.186(8) 0.010(4) 0.064(5) 0.002(3)
O25 0.035(3) 0.072(4) 0.055(4) 0.000(3) -0.007(3) -0.018(3)
O26 0.048(4) 0.048(4) 0.067(4) -0.009(3) 0.006(3) -0.002(3)
O27 0.056(3) 0.036(3) 0.041(3) -0.007(2) -0.002(3) -0.002(3)
O28 0.058(4) 0.051(4) 0.048(4) -0.008(3) -0.001(3) 0.019(3)
O29 0.060(4) 0.041(4) 0.069(4) 0.008(3) 0.012(3) 0.009(3)
O30 0.083(5) 0.040(4) 0.069(4) -0.007(3) -0.013(4) -0.008(3)
O31 0.081(5) 0.041(4) 0.075(4) 0.022(3) 0.038(4) 0.016(3)
O32 0.041(3) 0.038(3) 0.057(3) 0.010(3) 0.005(3) 0.006(2)
O33 0.045(3) 0.037(3) 0.033(3) 0.002(2) 0.003(2) -0.002(2)
O34 0.058(6) 0.215(14) 0.059(6) -0.037(7) -0.020(5) -0.056(8)
O35 0.046(4) 0.072(5) 0.135(7) 0.050(4) 0.021(4) 0.017(3)
O36 0.053(4) 0.072(5) 0.133(7) 0.003(4) 0.016(4) 0.018(4)
O37 0.117(7) 0.111(6) 0.049(4) -0.007(4) 0.029(4) -0.019(5)
O38 0.123(6) 0.077(5) 0.049(4) -0.003(3) 0.012(4) 0.021(4)
O39 0.068(5) 0.076(5) 0.134(7) 0.063(5) 0.017(5) 0.012(4)
O40 0.078(5) 0.056(4) 0.095(5) 0.012(4) -0.009(4) -0.034(4)
C1 0.049(5) 0.065(6) 0.062(6) -0.016(5) 0.002(4) 0.008(4)
C2 0.043(5) 0.074(6) 0.084(7) -0.014(5) -0.002(5) 0.008(4)
C3 0.052(6) 0.096(7) 0.128(9) -0.019(7) 0.011(5) 0.030(5)
C4 0.086(10) 0.143(14) 0.222(13) -0.018(11) -0.054(9) 0.058(9)
C5 0.100(9) 0.078(7) 0.176(14) -0.042(8) 0.000(8) 0.032(6)
C6 0.157(15) 0.136(13) 0.218(13) 0.000(12) 0.116(12) 0.060(10)
C7 0.072(6) 0.065(6) 0.058(5) -0.025(5) -0.016(5) 0.020(5)
C8 0.059(5) 0.044(5) 0.082(6) -0.015(4) -0.023(5) -0.003(4)
C9 0.109(8) 0.049(6) 0.110(8) -0.002(5) -0.060(7) 0.003(5)
C10 0.092(8) 0.180(17) 0.31(2) 0.100(14) -0.057(11) 0.022(9)
C11 0.142(11) 0.104(9) 0.157(14) 0.043(8) -0.060(10) -0.033(9)
C12 0.46(3) 0.083(9) 0.163(13) -0.036(9) -0.220(16) 0.075(13)
C13 0.045(5) 0.055(6) 0.063(5) 0.000(4) 0.013(4) -0.004(4)
C14 0.045(5) 0.061(6) 0.058(4) 0.004(4) 0.009(4) -0.013(4)
C15 0.107(8) 0.144(10) 0.046(5) 0.008(6) 0.012(6) -0.052(7)
C16 0.42(3) 0.148(11) 0.062(8) 0.035(9) -0.031(14) -0.082(14)
C17 0.110(9) 0.42(3) 0.122(14) -0.074(15) 0.079(10) -0.037(12)
C18 0.161(12) 0.146(11) 0.082(9) -0.053(8) 0.024(9) -0.041(10)
C19 0.050(5) 0.076(7) 0.058(6) -0.001(5) 0.005(4) -0.001(5)
C20 0.045(5) 0.066(6) 0.049(5) -0.009(4) -0.002(4) -0.009(4)
C21 0.062(6) 0.117(8) 0.084(7) 0.026(6) -0.010(6) -0.030(6)
C22 0.049(6) 0.211(16) 0.237(18) 0.078(15) -0.004(9) -0.041(8)
C23 0.208(18) 0.41(3) 0.078(8) 0.083(11) -0.018(10) -0.18(2)
C24 0.174(15) 0.081(8) 0.32(2) 0.013(11) 0.041(17) -0.054(9)
C25 0.052(5) 0.034(4) 0.054(5) -0.007(4) -0.009(4) 0.004(4)
C26 0.041(4) 0.034(4) 0.060(5) -0.008(3) -0.008(4) 0.004(3)
C27 0.071(6) 0.039(5) 0.084(6) -0.027(4) -0.007(5) 0.004(4)
C28 0.190(14) 0.116(11) 0.225(15) -0.116(10) 0.130(13) -0.060(11)
C29 0.106(8) 0.111(11) 0.170(14) -0.084(10) -0.040(8) -0.009(8)
C30 0.40(3) 0.068(8) 0.163(13) -0.042(7) -0.137(14) 0.106(13)
C31 0.050(5) 0.041(5) 0.043(4) -0.002(4) -0.009(4) 0.010(4)
C32 0.039(4) 0.049(5) 0.045(4) -0.002(4) -0.009(3) -0.001(4)
C33 0.052(5) 0.088(6) 0.055(5) 0.005(5) -0.021(4) -0.006(5)
C34 0.091(8) 0.157(11) 0.044(5) 0.000(6) -0.018(5) 0.005(8)
C35 0.121(11) 0.104(7) 0.103(9) 0.032(7) -0.056(8) 0.015(7)
C36 0.064(6) 0.160(11) 0.069(7) 0.014(7) -0.037(5) -0.033(7)
C37 0.045(4) 0.046(5) 0.058(5) 0.000(4) -0.009(4) -0.018(4)
C38 0.046(4) 0.057(5) 0.039(4) 0.007(4) 0.001(4) -0.010(4)
C39 0.045(4) 0.080(6) 0.062(5) 0.012(5) -0.009(4) -0.014(4)
C40 0.054(6) 0.143(11) 0.107(8) 0.041(8) 0.007(6) -0.029(7)
C41 0.061(7) 0.154(11) 0.086(7) -0.015(7) -0.035(6) -0.013(7)
C42 0.044(6) 0.099(7) 0.117(9) 0.021(6) -0.009(6) 0.004(5)
C43 0.112(11) 0.100(11) 0.112(10) -0.008(8) -0.019(8) 0.061(9)
C44 0.068(7) 0.075(7) 0.083(6) -0.024(5) -0.009(5) 0.037(5)
C45 0.053(6) 0.120(9) 0.076(6) -0.025(5) -0.012(5) 0.043(6)
C46 0.056(6) 0.169(11) 0.051(6) -0.020(6) 0.003(5) 0.055(7)
C47 0.081(10) 0.26(2) 0.069(9) 0.010(10) 0.012(7) 0.070(13)
C48 0.128(11) 0.087(9) 0.064(6) 0.015(6) -0.019(7) -0.022(8)
C49 0.077(7) 0.070(7) 0.067(5) 0.023(4) -0.009(5) -0.014(6)
C50 0.084(7) 0.059(6) 0.071(5) 0.019(4) 0.002(5) -0.013(5)
C51 0.057(6) 0.064(6) 0.080(6) 0.019(5) 0.004(5) -0.006(5)
C52 0.103(10) 0.098(9) 0.080(8) -0.006(6) 0.011(7) -0.030(8)
C53 0.118(9) 0.151(14) 0.091(10) -0.058(10) 0.050(9) 0.004(11)
C54 0.076(6) 0.092(8) 0.058(6) -0.023(6) 0.016(5) 0.013(6)
C55 0.087(5) 0.085(7) 0.051(6) -0.028(5) -0.003(5) 0.018(6)
C56 0.073(5) 0.052(5) 0.049(5) -0.015(4) -0.006(4) 0.016(5)
C57 0.085(6) 0.069(8) 0.103(9) -0.042(7) -0.030(7) 0.018(6)
C58 0.053(5) 0.041(5) 0.044(5) 0.003(4) -0.024(4) -0.002(4)
C59 0.062(5) 0.062(6) 0.053(5) 0.006(4) -0.024(4) -0.015(4)
C60 0.095(7) 0.063(7) 0.092(7) 0.015(5) -0.049(6) -0.036(5)
C61 0.222(17) 0.144(14) 0.200(13) -0.084(12) 0.042(15) -0.115(12)
C62 0.192(15) 0.169(15) 0.154(10) 0.091(10) -0.101(11) -0.135(12)
C63 0.083(7) 0.139(13) 0.221(17) 0.051(10) -0.044(9) -0.054(7)
C64 0.044(5) 0.060(6) 0.038(4) 0.005(4) -0.016(4) 0.000(4)
C65 0.035(4) 0.064(5) 0.037(4) -0.001(3) -0.007(3) -0.003(4)
C66 0.080(6) 0.107(8) 0.049(5) 0.020(5) 0.001(5) -0.031(5)
C67 0.132(10) 0.158(13) 0.100(10) 0.046(8) -0.005(9) -0.084(10)
C68 0.28(2) 0.172(13) 0.039(6) -0.006(7) 0.042(10) -0.073(11)
C69 0.109(9) 0.213(16) 0.141(12) 0.127(11) -0.027(9) -0.011(8)
C70 0.035(4) 0.050(5) 0.043(4) -0.008(4) -0.004(3) -0.012(4)
C71 0.035(4) 0.045(5) 0.049(5) -0.003(4) -0.006(3) -0.007(3)
C72 0.038(4) 0.063(5) 0.068(5) 0.007(4) 0.010(4) 0.007(4)
C73 0.044(5) 0.104(8) 0.064(5) 0.004(5) 0.014(4) -0.004(5)
C74 0.038(5) 0.129(9) 0.092(7) 0.016(6) -0.019(5) -0.020(6)
C75 0.057(7) 0.077(6) 0.180(13) -0.001(7) 0.036(8) 0.016(5)
C76 0.031(4) 0.070(6) 0.044(5) -0.002(4) 0.004(3) 0.004(4)
C77 0.030(4) 0.071(6) 0.038(4) -0.003(4) -0.003(3) 0.002(4)
C78 0.049(5) 0.082(6) 0.050(5) -0.010(4) 0.016(4) 0.006(4)
C79 0.055(6) 0.137(9) 0.074(7) -0.034(6) 0.031(5) -0.024(6)
C80 0.093(8) 0.148(11) 0.057(6) -0.046(6) 0.016(5) -0.029(7)
C81 0.086(9) 0.134(9) 0.146(11) 0.018(9) 0.050(8) 0.059(7)
C82 0.038(4) 0.046(5) 0.047(5) 0.005(4) -0.007(4) -0.002(4)
C83 0.048(5) 0.055(4) 0.038(4) 0.004(4) 0.004(4) -0.007(4)
C84 0.062(5) 0.056(5) 0.062(5) -0.006(4) 0.011(4) 0.007(4)
C85 0.117(10) 0.083(8) 0.093(7) -0.029(6) -0.009(7) 0.012(7)
C86 0.080(6) 0.075(8) 0.151(11) -0.034(8) -0.025(7) 0.031(6)
C87 0.150(11) 0.058(7) 0.151(10) 0.019(7) 0.069(10) 0.011(7)
C88 0.033(4) 0.040(4) 0.052(5) -0.002(3) -0.008(4) 0.005(3)
C89 0.035(4) 0.043(4) 0.045(4) 0.001(3) -0.003(3) 0.006(3)
C90 0.053(5) 0.045(5) 0.066(6) 0.014(4) 0.003(4) 0.010(4)
C91 0.119(8) 0.069(7) 0.090(8) 0.027(6) -0.040(7) 0.002(7)
C92 0.085(6) 0.091(9) 0.132(11) 0.050(7) 0.050(7) 0.012(6)
C93 0.074(7) 0.055(6) 0.111(8) -0.011(5) -0.005(6) -0.007(5)
C94 0.039(4) 0.055(5) 0.049(5) 0.001(4) -0.002(4) -0.003(4)
C95 0.042(4) 0.053(5) 0.047(5) -0.001(4) -0.007(4) -0.003(3)
C96 0.050(5) 0.062(5) 0.060(5) -0.009(4) -0.009(4) 0.012(4)
C97 0.065(6) 0.113(9) 0.107(8) -0.041(7) -0.041(6) 0.030(6)
C98 0.082(9) 0.062(6) 0.202(14) 0.019(8) -0.004(9) 0.021(5)
C99 0.080(8) 0.120(10) 0.081(6) -0.032(6) 0.008(5) 0.030(7)
C100 0.042(5) 0.083(7) 0.062(6) -0.007(5) -0.014(5) -0.004(5)
C101 0.040(4) 0.063(5) 0.047(5) -0.008(4) -0.010(4) 0.000(4)
C102 0.037(4) 0.067(5) 0.038(4) -0.014(4) -0.007(3) 0.008(4)
C103 0.032(4) 0.059(5) 0.039(4) -0.009(3) -0.011(3) 0.007(4)
C104 0.038(5) 0.066(6) 0.070(6) 0.000(5) -0.017(5) 0.006(4)
C105 0.108(10) 0.079(8) 0.082(8) -0.032(7) -0.020(6) 0.020(7)
C106 0.064(6) 0.061(6) 0.061(6) -0.025(5) 0.005(4) 0.004(4)
C107 0.078(6) 0.059(6) 0.056(5) -0.020(5) 0.002(4) 0.012(4)
C108 0.083(7) 0.044(5) 0.054(6) -0.004(4) 0.005(4) 0.005(4)
C109 0.104(10) 0.071(8) 0.088(9) -0.014(7) -0.008(7) 0.032(6)
C110 0.050(6) 0.070(7) 0.072(6) -0.004(5) -0.010(5) -0.005(5)
C111 0.037(5) 0.042(5) 0.058(4) 0.010(4) -0.004(4) 0.003(4)
C112 0.039(4) 0.042(5) 0.058(4) 0.013(4) 0.001(4) -0.008(4)
C113 0.039(5) 0.054(5) 0.055(5) 0.007(4) 0.001(4) 0.007(4)
C114 0.061(7) 0.090(8) 0.064(6) -0.005(6) 0.014(5) -0.001(6)
C115 0.030(4) 0.037(4) 0.044(4) 0.000(3) -0.005(3) -0.001(3)
C116 0.036(4) 0.047(4) 0.032(4) -0.003(3) -0.011(3) -0.003(3)
C117 0.043(4) 0.053(5) 0.051(5) -0.010(4) -0.006(4) 0.016(4)
C118 0.104(8) 0.062(6) 0.054(5) -0.010(4) 0.004(5) 0.020(6)
C119 0.102(8) 0.060(5) 0.063(6) 0.007(5) 0.011(6) 0.037(5)
C120 0.059(6) 0.119(10) 0.144(11) -0.076(9) -0.028(6) 0.038(5)
C121 0.042(4) 0.038(4) 0.037(4) -0.007(3) -0.008(3) -0.001(3)
C122 0.039(4) 0.046(5) 0.039(4) -0.007(3) -0.008(3) -0.011(4)
C123 0.056(5) 0.064(5) 0.038(4) -0.001(4) -0.005(4) -0.019(4)
C124 0.074(6) 0.093(8) 0.037(4) -0.004(5) 0.002(4) -0.018(6)
C125 0.052(5) 0.139(10) 0.075(7) 0.014(7) 0.011(5) -0.019(6)
C126 0.155(11) 0.067(6) 0.072(7) 0.009(5) 0.004(7) -0.048(6)
C127 0.036(4) 0.035(4) 0.045(4) 0.000(3) -0.009(4) 0.005(3)
C128 0.039(4) 0.036(4) 0.055(5) -0.003(4) -0.010(4) 0.006(3)
C129 0.034(4) 0.055(5) 0.103(7) 0.010(5) -0.018(4) -0.004(4)
C130 0.054(13) 0.078(12) 0.29(3) 0.045(14) -0.03(2) 0.018(10)
C131 0.026(8) 0.112(17) 0.098(13) 0.019(12) -0.012(10) -0.006(11)
C132 0.042(12) 0.20(3) 0.099(13) -0.026(15) -0.023(11) -0.025(16)
C30A 0.043(12) 0.15(2) 0.112(13) 0.016(14) -0.034(11) 0.019(15)
C31A 0.063(16) 0.080(12) 0.30(3) 0.039(15) -0.10(2) -0.022(11)
C32A 0.036(10) 0.17(2) 0.131(17) -0.029(17) -0.013(14) 0.033(15)
C133 0.038(4) 0.033(4) 0.033(4) -0.003(3) -0.003(3) -0.004(3)
C134 0.036(4) 0.037(4) 0.038(4) -0.003(3) -0.008(3) -0.004(3)
C135 0.055(5) 0.047(5) 0.033(4) -0.002(3) -0.014(4) 0.002(4)
C136 0.097(7) 0.056(6) 0.057(6) 0.010(4) -0.016(5) -0.016(5)
C137 0.137(10) 0.054(6) 0.038(5) -0.004(4) -0.024(5) 0.010(6)
C138 0.063(5) 0.089(8) 0.072(7) 0.009(5) -0.026(5) 0.019(5)
C139 0.037(4) 0.036(4) 0.038(4) -0.007(3) -0.015(3) -0.001(3)
C140 0.052(5) 0.052(5) 0.032(4) 0.001(4) -0.012(3) -0.010(4)
C141 0.072(7) 0.126(9) 0.065(6) 0.000(6) -0.048(5) -0.019(6)
C142 0.139(11) 0.208(15) 0.062(6) -0.075(8) -0.070(6) 0.086(9)
C143 0.29(2) 0.43(2) 0.189(15) 0.153(19) -0.189(13) -0.28(2)
C144 0.158(14) 0.260(14) 0.089(10) -0.059(10) -0.066(9) 0.146(12)
C145 0.032(4) 0.030(4) 0.046(4) -0.005(3) -0.011(3) -0.007(3)
C146 0.044(4) 0.040(4) 0.042(4) 0.000(3) -0.003(4) -0.012(4)
C147 0.068(6) 0.084(6) 0.051(5) -0.025(4) 0.000(4) -0.040(5)
C148 0.152(12) 0.209(14) 0.047(6) -0.040(7) 0.015(7) -0.107(11)
C149 0.070(6) 0.113(9) 0.094(8) -0.045(7) -0.017(5) -0.035(6)
C150 0.104(9) 0.083(6) 0.140(10) -0.073(6) -0.011(8) -0.006(6)
C151 0.042(4) 0.038(4) 0.038(4) -0.009(3) 0.000(3) -0.010(4)
C152 0.031(4) 0.037(4) 0.042(4) -0.001(3) -0.001(3) 0.002(3)
C153 0.061(5) 0.028(4) 0.067(5) 0.009(4) -0.011(4) -0.006(4)
C154 0.118(11) 0.034(8) 0.092(7) -0.006(6) -0.034(8) -0.024(8)
C155 0.076(10) 0.029(12) 0.16(2) 0.026(13) 0.007(12) -0.025(9)
C156 0.103(15) 0.061(12) 0.091(13) 0.032(12) -0.010(14) 0.017(13)
C54A 0.118(11) 0.034(8) 0.092(7) -0.006(6) -0.034(8) -0.024(8)
C55A 0.18(2) 0.067(14) 0.076(10) 0.014(10) 0.018(10) -0.045(15)
C56A 0.110(12) 0.035(9) 0.143(19) -0.008(11) 0.007(11) 0.010(9)
C157 0.063(6) 0.051(6) 0.043(5) -0.005(4) 0.002(4) -0.006(5)
C158 0.047(5) 0.034(4) 0.039(4) -0.013(3) 0.002(4) -0.015(3)
C159 0.059(5) 0.050(5) 0.039(4) -0.018(3) 0.006(4) 0.002(4)
C160 0.051(5) 0.043(5) 0.056(5) -0.009(4) 0.004(4) -0.001(4)
C161 0.064(6) 0.059(6) 0.081(7) -0.022(5) 0.002(6) 0.020(5)
C162 0.112(8) 0.044(6) 0.068(7) 0.000(5) -0.024(7) -0.019(6)
C163 0.089(6) 0.033(5) 0.045(5) -0.008(4) -0.003(5) -0.008(5)
C164 0.089(5) 0.033(5) 0.048(5) 0.003(4) -0.003(5) 0.006(4)
C165 0.067(5) 0.040(5) 0.046(5) 0.001(4) 0.011(4) 0.014(4)
C166 0.064(5) 0.066(7) 0.089(8) 0.025(6) 0.013(6) 0.020(5)
C167 0.040(5) 0.100(8) 0.060(6) -0.008(5) -0.001(4) -0.019(6)
C168 0.028(4) 0.072(6) 0.057(5) 0.003(4) -0.003(4) -0.013(4)
C169 0.029(4) 0.051(5) 0.070(5) 0.001(4) -0.008(4) -0.012(4)
C170 0.034(4) 0.040(5) 0.073(5) -0.009(4) -0.009(4) 0.005(4)
C171 0.066(7) 0.061(7) 0.105(9) -0.044(7) -0.017(7) -0.004(6)
C172 0.055(5) 0.039(5) 0.069(6) -0.009(4) -0.005(5) -0.009(4)
C173 0.049(5) 0.042(4) 0.087(7) -0.009(4) -0.018(5) -0.009(4)
C174 0.102(8) 0.042(5) 0.128(9) -0.019(5) -0.039(6) -0.009(5)
C175 0.159(11) 0.077(9) 0.199(16) -0.071(10) 0.011(10) 0.002(8)
C176 0.215(14) 0.091(11) 0.207(15) -0.030(10) -0.139(14) -0.029(10)
C177 0.143(12) 0.041(6) 0.174(11) 0.004(7) -0.032(8) -0.027(7)
C178 0.045(5) 0.054(5) 0.038(4) -0.001(4) -0.001(4) -0.003(4)
C179 0.028(4) 0.051(5) 0.049(5) 0.000(3) -0.009(3) -0.005(3)
C180 0.040(5) 0.052(5) 0.075(6) -0.009(4) -0.008(4) 0.007(4)
C181 0.055(6) 0.075(7) 0.127(10) -0.016(6) 0.020(6) 0.004(5)
C182 0.057(6) 0.081(8) 0.119(9) -0.053(6) -0.015(6) 0.018(5)
C183 0.122(11) 0.083(8) 0.118(9) 0.020(7) -0.006(7) 0.044(7)
C184 0.036(4) 0.052(5) 0.053(5) 0.011(4) -0.006(4) -0.004(4)
C185 0.040(5) 0.100(8) 0.052(5) -0.002(5) -0.004(4) -0.020(5)
C186 0.071(7) 0.167(10) 0.058(6) 0.010(6) 0.000(4) -0.056(6)
C187 0.049(5) 0.079(7) 0.091(7) 0.003(5) 0.017(5) -0.028(5)
C188 0.131(12) 0.191(12) 0.151(14) -0.088(10) 0.073(10) -0.079(9)
C189 0.082(9) 0.33(2) 0.152(13) 0.168(14) -0.034(8) -0.097(10)
C190 0.029(4) 0.071(6) 0.057(5) 0.021(4) -0.002(4) -0.007(4)
C191 0.034(4) 0.041(5) 0.058(5) 0.002(4) -0.006(3) -0.007(3)
C192 0.032(4) 0.051(5) 0.086(6) 0.000(4) 0.007(4) -0.007(4)
C193 0.049(6) 0.059(6) 0.170(12) -0.001(6) 0.030(7) -0.013(5)
C194 0.065(7) 0.085(7) 0.081(6) -0.005(5) 0.014(5) 0.004(6)
C195 0.035(5) 0.069(6) 0.113(8) -0.010(5) -0.013(5) -0.005(4)
C196 0.054(5) 0.067(5) 0.038(5) 0.000(4) -0.022(4) 0.003(5)
C197 0.046(5) 0.074(5) 0.040(5) 0.006(4) -0.017(4) -0.002(4)
C198 0.066(6) 0.071(6) 0.059(5) 0.014(4) -0.016(5) -0.008(5)
C199 0.095(7) 0.092(9) 0.136(11) 0.037(8) -0.045(7) -0.036(6)
C200 0.183(14) 0.140(12) 0.085(7) 0.062(7) -0.073(8) -0.071(11)
C201 0.193(14) 0.074(8) 0.173(12) 0.057(8) 0.077(12) 0.046(9)
C202 0.044(5) 0.046(5) 0.071(6) -0.001(4) -0.006(4) -0.015(4)
C203 0.034(6) 0.047(7) 0.059(6) 0.004(5) -0.002(5) -0.015(6)
C204 0.044(8) 0.088(9) 0.063(8) -0.012(6) 0.000(7) -0.002(7)
C205 0.096(11) 0.100(10) 0.056(7) -0.015(7) -0.005(7) 0.001(9)
C206 0.101(11) 0.082(8) 0.096(12) -0.029(7) 0.022(10) 0.004(8)
C207 0.041(7) 0.21(2) 0.065(10) -0.022(11) 0.006(6) 0.006(8)
C23A 0.029(12) 0.016(13) 0.066(11) -0.008(11) -0.002(9) -0.010(10)
C24A 0.043(13) 0.061(12) 0.058(11) -0.006(12) -0.004(8) -0.022(10)
C25A 0.043(17) 0.085(18) 0.07(2) -0.004(17) 0.005(13) -0.035(15)
C26A 0.06(2) 0.11(3) 0.065(14) 0.006(19) -0.017(14) -0.020(17)
C27A 0.05(2) 0.082(14) 0.042(17) -0.033(14) 0.010(15) -0.007(13)
C208 0.040(4) 0.074(6) 0.052(5) -0.017(4) -0.005(4) -0.011(4)
C209 0.049(4) 0.053(5) 0.052(5) 0.016(4) -0.012(4) -0.015(4)
C210 0.071(6) 0.138(9) 0.104(7) 0.056(7) -0.032(6) -0.067(6)
C211 0.087(8) 0.111(9) 0.097(7) 0.033(7) -0.024(7) -0.067(7)
C212 0.195(16) 0.32(2) 0.101(8) 0.081(9) -0.085(10) -0.194(14)
C213 0.050(7) 0.203(13) 0.31(2) 0.160(12) 0.011(11) 0.008(8)
C214 0.084(8) 0.104(7) 0.057(7) -0.007(6) -0.018(6) 0.022(7)
C215 0.062(6) 0.095(6) 0.047(6) -0.006(5) 0.003(5) 0.023(5)
C216 0.057(6) 0.119(7) 0.040(5) -0.005(5) 0.007(4) 0.005(6)
C217 0.078(7) 0.123(8) 0.054(6) 0.005(6) 0.020(6) -0.011(7)
C218 0.166(15) 0.147(12) 0.049(8) 0.010(8) 0.043(9) -0.032(12)
C219 0.059(7) 0.055(7) 0.173(10) 0.002(8) 0.035(8) 0.011(6)
C220 0.036(5) 0.043(6) 0.145(7) -0.012(6) 0.018(6) 0.001(4)
C221 0.037(5) 0.041(5) 0.147(7) 0.012(6) 0.004(6) 0.002(4)
C222 0.038(5) 0.049(6) 0.138(8) 0.027(6) 0.017(5) 0.001(4)
C223 0.080(9) 0.105(11) 0.146(9) 0.037(10) 0.015(8) 0.021(8)
C224 0.121(11) 0.108(11) 0.113(11) 0.046(9) -0.063(9) -0.053(9)
C225 0.082(6) 0.048(5) 0.054(5) 0.009(4) -0.009(5) -0.025(5)
C226 0.073(5) 0.044(5) 0.051(5) 0.011(4) -0.003(4) -0.029(4)
C227 0.066(5) 0.050(6) 0.058(6) 0.008(4) 0.012(4) -0.007(4)
C228 0.072(6) 0.060(7) 0.096(9) 0.010(7) -0.012(7) -0.012(6)

loop_
_atom_type_symbol
_atom_type_description
_atom_type_scat_dispersion_real
_atom_type_scat_dispersion_imag
_atom_type_scat_source
C C 0.0033 0.0016 'International Tables Vol C Tables 4.2.6.8 and 6.1.1.4'
H H 0.0000 0.0000 'International Tables Vol C Tables 4.2.6.8 and 6.1.1.4'
O O 0.0106 0.0060 'International Tables Vol C Tables 4.2.6.8 and 6.1.1.4'
F F 0.0171 0.0103 'International Tables Vol C Tables 4.2.6.8 and 6.1.1.4'
V V 0.3005 0.5294 'International Tables Vol C Tables 4.2.6.8 and 6.1.1.4'
Ag Ag -0.8971 1.1015 'International Tables Vol C Tables 4.2.6.8 and 6.1.1.4'

loop_
_geom_angle_atom_site_label_1
_geom_angle_atom_site_label_2
_geom_angle_atom_site_label_3
_geom_angle
_geom_angle_site_symmetry_1
_geom_angle_site_symmetry_3
C25 Ag1 C7 151.7(3) 2_675 .
C25 Ag1 O5 108.0(3) 2_675 2_675
C7 Ag1 O5 93.6(3) . 2_675
C25 Ag1 Ag2 117.5(2) 2_675 .
C7 Ag1 Ag2 48.5(3) . .
O5 Ag1 Ag2 133.38(19) 2_675 .
C25 Ag1 Ag10 49.8(2) 2_675 2_675
C7 Ag1 Ag10 120.7(3) . 2_675
O5 Ag1 Ag10 139.79(16) 2_675 2_675
Ag2 Ag1 Ag10 72.67(3) . 2_675
C25 Ag1 Ag11 45.5(2) 2_675 2_675
C7 Ag1 Ag11 161.4(2) . 2_675
O5 Ag1 Ag11 79.68(17) 2_675 2_675
Ag2 Ag1 Ag11 126.38(3) . 2_675
Ag10 Ag1 Ag11 61.06(2) 2_675 2_675
C25 Ag1 Ag12 163.3(2) 2_675 .
C7 Ag1 Ag12 42.3(2) . .
O5 Ag1 Ag12 70.54(19) 2_675 .
Ag2 Ag1 Ag12 63.00(2) . .
Ag10 Ag1 Ag12 120.23(3) 2_675 .
Ag11 Ag1 Ag12 119.37(3) 2_675 .
C7 Ag2 C1 159.8(3) . .
C7 Ag2 C2 131.8(4) . .
C1 Ag2 C2 28.9(3) . .
C7 Ag2 Ag1 50.9(3) . .
C1 Ag2 Ag1 119.2(2) . .
C2 Ag2 Ag1 109.3(2) . .
C7 Ag2 Ag12 43.5(2) . .
C1 Ag2 Ag12 155.0(2) . .
C2 Ag2 Ag12 174.3(3) . .
Ag1 Ag2 Ag12 65.44(2) . .
O6 Ag3A C19 111.9(4) . .
O6 Ag3A O2 133.8(6) . .
C19 Ag3A O2 96.1(4) . .
O6 Ag3A Ag12 92.8(2) . 2_675
C19 Ag3A Ag12 154.8(3) . 2_675
O2 Ag3A Ag12 61.3(2) . 2_675
O6 Ag3A Ag4A 145.0(6) . .
C19 Ag3A Ag4A 47.0(3) . .
O2 Ag3A Ag4A 80.6(4) . .
Ag12 Ag3A Ag4A 113.7(2) 2_675 .
O6 Ag3A Ag6 123.7(5) . 2_675
C19 Ag3A Ag6 100.9(4) . 2_675
O2 Ag3A Ag6 83.2(2) . 2_675
Ag12 Ag3A Ag6 67.34(15) 2_675 2_675
Ag4A Ag3A Ag6 55.3(3) . 2_675
C19 Ag3B O5 138.5(7) . .
C19 Ag3B O2 105.2(3) . .
O5 Ag3B O2 80.6(3) . .
C19 Ag3B O6 114.5(3) . .
O5 Ag3B O6 76.8(3) . .
O2 Ag3B O6 139.0(4) . .
C19 Ag3B Ag5 48.5(3) . .
O5 Ag3B Ag5 101.0(4) . .
O2 Ag3B Ag5 68.1(3) . .
O6 Ag3B Ag5 149.7(4) . .
C19 Ag3B Ag12 141.3(5) . 2_675
O5 Ag3B Ag12 76.9(2) . 2_675
O2 Ag3B Ag12 57.7(3) . 2_675
O6 Ag3B Ag12 83.9(3) . 2_675
Ag5 Ag3B Ag12 125.53(8) . 2_675
C19 Ag3B Ag4B 42.1(3) . .
O5 Ag3B Ag4B 152.8(3) . .
O2 Ag3B Ag4B 75.1(2) . .
O6 Ag3B Ag4B 130.1(4) . .
Ag5 Ag3B Ag4B 58.63(18) . .
Ag12 Ag3B Ag4B 99.6(3) 2_675 .
C19 Ag4A C1 161.0(13) . .
C19 Ag4A Ag6 118.7(8) . 2_675
C1 Ag4A Ag6 49.0(4) . 2_675
C19 Ag4A Ag3A 54.4(4) . .
C1 Ag4A Ag3A 115.1(8) . .
Ag6 Ag4A Ag3A 66.1(4) 2_675 .
C19 Ag4A Ag5 44.6(4) . .
C1 Ag4A Ag5 152.1(7) . .
Ag6 Ag4A Ag5 124.8(3) 2_675 .
Ag3A Ag4A Ag5 68.8(3) . .
C19 Ag4B C1 148.8(6) . .
C19 Ag4B O3 113.9(5) . .
C1 Ag4B O3 89.7(4) . .
C19 Ag4B O10 103.5(5) . .
C1 Ag4B O10 103.2(5) . .
O3 Ag4B O10 71.4(3) . .
C19 Ag4B Ag6 111.3(4) . 2_675
C1 Ag4B Ag6 46.1(3) . 2_675
O3 Ag4B Ag6 89.0(3) . 2_675
O10 Ag4B Ag6 144.8(4) . 2_675
C19 Ag4B Ag5 46.9(3) . .
C1 Ag4B Ag5 157.6(4) . .
O3 Ag4B Ag5 69.0(3) . .
O10 Ag4B Ag5 77.2(3) . .
Ag6 Ag4B Ag5 123.5(3) 2_675 .
C19 Ag4B Ag3B 43.4(3) . .
C1 Ag4B Ag3B 120.6(5) . .
O3 Ag4B Ag3B 91.4(3) . .
O10 Ag4B Ag3B 133.0(5) . .
Ag6 Ag4B Ag3B 74.5(3) 2_675 .
Ag5 Ag4B Ag3B 55.8(3) . .
C37 Ag5 C19 165.1(3) . .
C37 Ag5 C38 27.9(3) . .
C19 Ag5 C38 148.1(3) . .
C37 Ag5 Ag3B 128.5(3) . .
C19 Ag5 Ag3B 48.9(3) . .
C38 Ag5 Ag3B 153.8(3) . .
C37 Ag5 Ag4B 149.1(3) . .
C19 Ag5 Ag4B 45.8(3) . .
C38 Ag5 Ag4B 139.7(3) . .
Ag3B Ag5 Ag4B 65.6(3) . .
C37 Ag5 Ag4A 152.2(4) . .
C19 Ag5 Ag4A 42.6(4) . .
C38 Ag5 Ag4A 143.4(4) . .
C37 Ag5 Ag11 40.8(2) . .
C19 Ag5 Ag11 137.1(3) . .
C38 Ag5 Ag11 68.7(2) . .
Ag3B Ag5 Ag11 88.95(11) . .
Ag4B Ag5 Ag11 130.89(17) . .
Ag4A Ag5 Ag11 130.56(14) . .
C1 Ag6 C13 164.9(3) 2_675 .
C1 Ag6 Ag4A 51.5(3) 2_675 2_675
C13 Ag6 Ag4A 120.4(3) . 2_675
C1 Ag6 Ag4B 50.4(3) 2_675 2_675
C13 Ag6 Ag4B 122.4(3) . 2_675
C1 Ag6 Ag3A 110.0(3) 2_675 2_675
C13 Ag6 Ag3A 62.9(3) . 2_675
Ag4A Ag6 Ag3A 58.6(2) 2_675 2_675
C1 Ag6 Ag10 70.6(3) 2_675 .
C13 Ag6 Ag10 118.1(2) . .
Ag4A Ag6 Ag10 121.3(2) 2_675 .
Ag4B Ag6 Ag10 119.47(17) 2_675 .
Ag3A Ag6 Ag10 173.2(2) 2_675 .
C1 Ag6 Ag12 146.9(2) 2_675 .
C13 Ag6 Ag12 40.5(2) . .
Ag4A Ag6 Ag12 103.51(13) 2_675 .
Ag4B Ag6 Ag12 103.13(17) 2_675 .
Ag3A Ag6 Ag12 52.26(14) 2_675 .
Ag10 Ag6 Ag12 123.54(3) . .
C1 Ag6 Ag7 150.3(3) 2_675 .
C13 Ag6 Ag7 41.3(2) . .
Ag4A Ag6 Ag7 156.32(13) 2_675 .
Ag4B Ag6 Ag7 156.10(17) 2_675 .
Ag3A Ag6 Ag7 99.11(9) 2_675 .
Ag10 Ag6 Ag7 79.78(2) . .
Ag12 Ag6 Ag7 52.98(2) . .
C31 Ag7 C13 162.9(3) . .
C31 Ag7 O1 107.0(2) . .
C13 Ag7 O1 89.9(3) . .
C31 Ag7 C14 142.9(3) . .
C13 Ag7 C14 27.2(3) . .
O1 Ag7 C14 104.2(2) . .
C31 Ag7 Ag12 130.5(2) . .
C13 Ag7 Ag12 46.0(2) . .
O1 Ag7 Ag12 85.40(11) . .
C14 Ag7 Ag12 71.1(2) . .
C31 Ag7 Ag9 48.4(2) . .
C13 Ag7 Ag9 148.6(2) . .
O1 Ag7 Ag9 60.72(12) . .
C14 Ag7 Ag9 144.4(2) . .
Ag12 Ag7 Ag9 132.81(3) . .
C31 Ag7 Ag8 46.0(2) . .
C13 Ag7 Ag8 136.2(2) . .
O1 Ag7 Ag8 83.99(11) . .
C14 Ag7 Ag8 158.7(2) . .
Ag12 Ag7 Ag8 90.26(3) . .
Ag9 Ag7 Ag8 56.73(2) . .
C31 Ag7 Ag6 157.5(2) . .
C13 Ag7 Ag6 39.5(2) . .
O1 Ag7 Ag6 51.69(12) . .
C14 Ag7 Ag6 53.8(2) . .
Ag12 Ag7 Ag6 61.47(2) . .
Ag9 Ag7 Ag6 109.19(3) . .
Ag8 Ag7 Ag6 126.44(3) . .
C31 Ag8 O3 117.9(3) . .
C31 Ag8 O9 99.8(3) . .
O3 Ag8 O9 137.0(3) . .
C31 Ag8 O10 154.8(3) . .
O3 Ag8 O10 78.2(2) . .
O9 Ag8 O10 75.0(3) . .
C31 Ag8 Ag9 49.5(2) . .
O3 Ag8 Ag9 81.96(19) . .
O9 Ag8 Ag9 140.9(2) . .
O10 Ag8 Ag9 121.0(2) . .
C31 Ag8 Ag7 44.0(2) . .
O3 Ag8 Ag7 81.09(17) . .
O9 Ag8 Ag7 119.1(2) . .
O10 Ag8 Ag7 158.85(17) . .
Ag9 Ag8 Ag7 59.24(2) . .
C31 Ag9 C37 145.4(3) . .
C31 Ag9 O8 103.6(3) . .
C37 Ag9 O8 107.6(3) . .
C31 Ag9 C38 119.4(3) . .
C37 Ag9 C38 27.4(3) . .
O8 Ag9 C38 123.8(2) . .
C31 Ag9 Ag8 49.8(2) . .
C37 Ag9 Ag8 107.7(2) . .
O8 Ag9 Ag8 141.00(15) . .
C38 Ag9 Ag8 95.23(19) . .
C31 Ag9 Ag7 46.4(2) . .
C37 Ag9 Ag7 157.0(2) . .
O8 Ag9 Ag7 77.01(15) . .
C38 Ag9 Ag7 159.18(19) . .
Ag8 Ag9 Ag7 64.03(2) . .
C31 Ag9 Ag11 168.6(2) . .
C37 Ag9 Ag11 43.7(2) . .
O8 Ag9 Ag11 72.33(14) . .
C38 Ag9 Ag11 70.67(19) . .
Ag8 Ag9 Ag11 127.29(3) . .
Ag7 Ag9 Ag11 122.38(3) . .
C25 Ag10 O7 121.2(3) . .
C25 Ag10 O1 116.2(2) . .
O7 Ag10 O1 118.0(2) . .
C25 Ag10 O8 99.5(2) . .
O7 Ag10 O8 72.5(2) . .
O1 Ag10 O8 77.27(18) . .
C25 Ag10 Ag1 45.9(2) . 2_675
O7 Ag10 Ag1 149.82(18) . 2_675
O1 Ag10 Ag1 88.77(12) . 2_675
O8 Ag10 Ag1 130.94(14) . 2_675
C25 Ag10 Ag11 44.9(2) . .
O7 Ag10 Ag11 135.79(18) . .
O1 Ag10 Ag11 76.49(13) . .
O8 Ag10 Ag11 70.82(13) . .
Ag1 Ag10 Ag11 60.18(2) 2_675 .
C25 Ag10 Ag6 155.9(2) . .
O7 Ag10 Ag6 78.57(18) . .
O1 Ag10 Ag6 55.03(13) . .
O8 Ag10 Ag6 99.79(14) . .
Ag1 Ag10 Ag6 110.02(3) 2_675 .
Ag11 Ag10 Ag6 131.31(3) . .
C37 Ag11 C25 169.3(3) . .
C37 Ag11 Ag1 144.8(2) . 2_675
C25 Ag11 Ag1 45.4(2) . 2_675
C37 Ag11 Ag9 49.2(2) . .
C25 Ag11 Ag9 126.2(2) . .
Ag1 Ag11 Ag9 122.98(3) 2_675 .
C37 Ag11 Ag10 128.7(2) . .
C25 Ag11 Ag10 48.5(2) . .
Ag1 Ag11 Ag10 58.76(2) 2_675 .
Ag9 Ag11 Ag10 79.54(2) . .
C37 Ag11 Ag5 42.9(2) . .
C25 Ag11 Ag5 147.6(2) . .
Ag1 Ag11 Ag5 102.26(3) 2_675 .
Ag9 Ag11 Ag5 67.72(3) . .
Ag10 Ag11 Ag5 122.67(3) . .
C13 Ag12 C7 155.0(4) . .
C13 Ag12 C8 127.7(3) . .
C7 Ag12 C8 28.0(3) . .
C13 Ag12 Ag3A 68.9(4) . 2_675
C7 Ag12 Ag3A 126.0(4) . 2_675
C8 Ag12 Ag3A 127.0(3) . 2_675
C13 Ag12 Ag7 49.3(2) . .
C7 Ag12 Ag7 115.8(3) . .
C8 Ag12 Ag7 102.1(2) . .
Ag3A Ag12 Ag7 117.1(3) 2_675 .
C13 Ag12 Ag3B 81.9(3) . 2_675
C7 Ag12 Ag3B 113.0(3) . 2_675
C8 Ag12 Ag3B 117.3(2) . 2_675
Ag7 Ag12 Ag3B 130.34(19) . 2_675
C13 Ag12 Ag2 147.7(2) . .
C7 Ag12 Ag2 41.7(3) . .
C8 Ag12 Ag2 66.2(2) . .
Ag3A Ag12 Ag2 130.2(2) 2_675 .
Ag7 Ag12 Ag2 102.40(3) . .
Ag3B Ag12 Ag2 120.03(16) 2_675 .
C13 Ag12 Ag6 41.4(3) . .
C7 Ag12 Ag6 160.3(3) . .
C8 Ag12 Ag6 167.0(2) . .
Ag3A Ag12 Ag6 60.4(2) 2_675 .
Ag7 Ag12 Ag6 65.56(2) . .
Ag3B Ag12 Ag6 71.67(16) 2_675 .
Ag2 Ag12 Ag6 118.84(3) . .
C13 Ag12 Ag1 157.1(2) . .
C7 Ag12 Ag1 42.5(3) . .
C8 Ag12 Ag1 64.5(2) . .
Ag3A Ag12 Ag1 88.2(3) 2_675 .
Ag7 Ag12 Ag1 153.31(3) . .
Ag3B Ag12 Ag1 75.23(19) 2_675 .
Ag2 Ag12 Ag1 51.57(2) . .
Ag6 Ag12 Ag1 128.39(3) . .
C64 Ag13 C88 146.9(3) . 2_565
C64 Ag13 Ag21 163.7(2) . 2_565
C88 Ag13 Ag21 45.5(2) 2_565 2_565
C64 Ag13 Ag15 45.4(2) . .
C88 Ag13 Ag15 165.0(2) 2_565 .
Ag21 Ag13 Ag15 120.50(3) 2_565 .
C64 Ag13 Ag22 114.4(2) . 2_565
C88 Ag13 Ag22 45.56(19) 2_565 2_565
Ag21 Ag13 Ag22 65.94(2) 2_565 2_565
Ag15 Ag13 Ag22 129.00(3) . 2_565
C64 Ag13 Ag14 43.5(2) . .
C88 Ag13 Ag14 118.10(19) 2_565 .
Ag21 Ag13 Ag14 127.59(3) 2_565 .
Ag15 Ag13 Ag14 63.56(2) . .
Ag22 Ag13 Ag14 74.20(2) 2_565 .
C64 Ag14 C76 157.7(3) . .
C64 Ag14 Ag17 153.5(2) . .
C76 Ag14 Ag17 45.0(2) . .
C64 Ag14 A16 119.1(2) . .
C76 Ag14 A16 46.6(2) . .
Ag17 Ag14 A16 64.58(7) . .
C64 Ag14 Ag13 43.6(2) . .
C76 Ag14 Ag13 155.2(2) . .
Ag17 Ag14 Ag13 110.98(3) . .
A16 Ag14 Ag13 124.41(8) . .
C64 Ag14 Ag15 40.4(2) . .
C76 Ag14 Ag15 127.7(2) . .
Ag17 Ag14 Ag15 124.90(3) . .
A16 Ag14 Ag15 81.37(4) . .
Ag13 Ag14 Ag15 55.23(2) . .
C58 Ag15 C64 167.4(3) 2_565 .
C58 Ag15 Ag13 128.1(2) 2_565 .
C64 Ag15 Ag13 47.4(2) . .
C58 Ag15 Ag23 49.1(2) 2_565 2_565
C64 Ag15 Ag23 125.2(2) . 2_565
Ag13 Ag15 Ag23 78.99(3) . 2_565
C58 Ag15 Ag24 45.2(2) 2_565 2_565
C64 Ag15 Ag24 146.7(2) . 2_565
Ag13 Ag15 Ag24 121.63(3) . 2_565
Ag23 Ag15 Ag24 65.98(2) 2_565 2_565
C58 Ag15 Ag14 150.2(2) 2_565 .
C64 Ag15 Ag14 41.9(2) . .
Ag13 Ag15 Ag14 61.21(2) . .
Ag23 Ag15 Ag14 126.56(3) 2_565 .
Ag24 Ag15 Ag14 104.95(3) 2_565 .
O16 Ag16 O11 124.0(16) . 2_565
O16 Ag16 C76 126(2) . .
O11 Ag16 C76 99(3) 2_565 .
O16 Ag16 Ag20 89(2) . .
O11 Ag16 Ag20 60.8(11) 2_565 .
C76 Ag16 Ag20 143.9(18) . .
O16 Ag16 Ag17 157(2) . .
O11 Ag16 Ag17 78.6(7) 2_565 .
C76 Ag16 Ag17 42.3(4) . .
Ag20 Ag16 Ag17 102(2) . .
C76 A16 O16 136.6(3) . .
C76 A16 O11 105.9(3) . 2_565
O16 A16 O11 116.0(3) . 2_565
C76 A16 O15 123.7(4) . .
O16 A16 O15 75.8(2) . .
O11 A16 O15 80.1(2) 2_565 .
C76 A16 C77 28.1(3) . .
O16 A16 C77 110.1(3) . .
O11 A16 C77 133.6(2) 2_565 .
O15 A16 C77 116.5(3) . .
C76 A16 Ag14 45.5(2) . .
O16 A16 Ag14 159.1(3) . .
O11 A16 Ag14 72.81(14) 2_565 .
O15 A16 Ag14 87.8(2) . .
C77 A16 Ag14 65.5(2) . .
C76 A16 Ag17 40.7(2) . .
O16 A16 Ag17 141.9(2) . .
O11 A16 Ag17 75.66(14) 2_565 .
O15 A16 Ag17 141.69(19) . .
C77 A16 Ag17 65.22(19) . .
Ag14 A16 Ag17 56.93(4) . .
C76 A16 Ag20 129.5(3) . .
O16 A16 Ag20 75.2(2) . .
O11 A16 Ag20 50.95(17) 2_565 .
O15 A16 Ag20 98.2(2) . .
C77 A16 Ag20 145.2(2) . .
Ag14 A16 Ag20 120.76(11) . .
Ag17 A16 Ag20 89.14(13) . .
C76 Ag17 C70 151.9(3) . .
C76 Ag17 O14 108.8(2) . 2_565
C70 Ag17 O14 96.6(2) . 2_565
C76 Ag17 C71 126.4(3) . .
C70 Ag17 C71 28.5(2) . .
O14 Ag17 C71 124.5(2) 2_565 .
C76 Ag17 Ag19 120.4(2) . .
C70 Ag17 Ag19 46.7(2) . .
O14 Ag17 Ag19 88.45(12) 2_565 .
C71 Ag17 Ag19 60.70(18) . .
C76 Ag17 Ag14 46.6(2) . .
C70 Ag17 Ag14 161.1(2) . .
O14 Ag17 Ag14 64.90(12) 2_565 .
C71 Ag17 Ag14 167.34(18) . .
Ag19 Ag17 Ag14 131.08(3) . .
C76 Ag17 Ag16 53.1(17) . .
C70 Ag17 Ag16 117(2) . .
O14 Ag17 Ag16 90.6(9) 2_565 .
C71 Ag17 Ag16 116(2) . .
Ag19 Ag17 Ag16 71(2) . .
Ag14 Ag17 Ag16 69(2) . .
C76 Ag17 A16 43.1(3) . .
C70 Ag17 A16 128.4(2) . .
O14 Ag17 A16 89.43(12) 2_565 .
C71 Ag17 A16 125.90(19) . .
Ag19 Ag17 A16 82.52(11) . .
Ag14 Ag17 A16 58.49(9) . .
C76 Ag17 Ag18 166.2(2) . .
C70 Ag17 Ag18 40.2(2) . .
O14 Ag17 Ag18 57.57(12) 2_565 .
C71 Ag17 Ag18 66.98(18) . .
Ag19 Ag17 Ag18 60.94(2) . .
Ag14 Ag17 Ag18 121.02(3) . .
Ag16 Ag17 Ag18 120.8(12) . .
A16 Ag17 Ag18 128.88(10) . .
C82 Ag18 C70 169.4(3) 2_565 .
C82 Ag18 Ag24 50.2(2) 2_565 .
C70 Ag18 Ag24 126.7(2) . .
C82 Ag18 Ag19 144.2(2) 2_565 .
C70 Ag18 Ag19 43.4(2) . .
Ag24 Ag18 Ag19 104.63(3) . .
C82 Ag18 Ag17 142.8(2) 2_565 .
C70 Ag18 Ag17 44.2(2) . .
Ag24 Ag18 Ag17 159.45(3) . .
Ag19 Ag18 Ag17 55.52(2) . .
C94 Ag19 C70 152.4(3) . .
C94 Ag19 Ag17 119.1(2) . .
C70 Ag19 Ag17 49.2(2) . .
C94 Ag19 Ag20 45.3(2) . .
C70 Ag19 Ag20 146.4(2) . .
Ag17 Ag19 Ag20 99.22(3) . .
C94 Ag19 Ag18 165.2(2) . .
C70 Ag19 Ag18 41.4(2) . .
Ag17 Ag19 Ag18 63.53(2) . .
Ag20 Ag19 Ag18 120.81(3) . .
C94 Ag19 Ag23 108.9(2) . .
C70 Ag19 Ag23 82.9(2) . .
Ag17 Ag19 Ag23 130.73(3) . .
Ag20 Ag19 Ag23 123.19(3) . .
Ag18 Ag19 Ag23 73.00(2) . .
C94 Ag20 C82 150.8(3) . .
C94 Ag20 O11 121.7(2) . 2_565
C82 Ag20 O11 87.2(2) . 2_565
C94 Ag20 C83 126.1(3) . .
C82 Ag20 C83 28.0(3) . .
O11 Ag20 C83 106.5(2) 2_565 .
C94 Ag20 Ag16 83(2) . .
C82 Ag20 Ag16 116.7(19) . .
O11 Ag20 Ag16 50.8(17) 2_565 .
C83 Ag20 Ag16 114.1(13) . .
C94 Ag20 Ag21 49.1(2) . .
C82 Ag20 Ag21 108.3(2) . .
O11 Ag20 Ag21 149.73(11) 2_565 .
C83 Ag20 Ag21 98.15(18) . .
Ag16 Ag20 Ag21 132(2) . .
C94 Ag20 Ag19 45.2(2) . .
C82 Ag20 Ag19 155.3(2) . .
O11 Ag20 Ag19 85.41(11) 2_565 .
C83 Ag20 Ag19 167.67(18) . .
Ag16 Ag20 Ag19 75.7(15) . .
Ag21 Ag20 Ag19 69.54(2) . .
C94 Ag20 Ag24 160.4(2) . 2_565
C82 Ag20 Ag24 42.4(2) . 2_565
O11 Ag20 Ag24 47.19(11) 2_565 2_565
C83 Ag20 Ag24 59.52(19) . 2_565
Ag16 Ag20 Ag24 78(2) . 2_565
Ag21 Ag20 Ag24 149.71(3) . 2_565
Ag19 Ag20 Ag24 132.04(3) . 2_565
C94 Ag20 A16 90.2(2) . .
C82 Ag20 A16 110.1(2) . .
O11 Ag20 A16 45.52(11) 2_565 .
C83 Ag20 A16 109.64(17) . .
Ag21 Ag20 A16 139.28(4) . .
Ag19 Ag20 A16 80.78(4) . .
Ag24 Ag20 A16 70.86(4) 2_565 .
C88 Ag21 C94 164.1(3) . .
C88 Ag21 C95 146.6(3) . .
C94 Ag21 C95 27.4(3) . .
C88 Ag21 Ag20 123.6(2) . .
C94 Ag21 Ag20 47.2(2) . .
C95 Ag21 Ag20 70.34(18) . .
C88 Ag21 Ag13 49.7(2) . 2_565
C94 Ag21 Ag13 145.2(2) . 2_565
C95 Ag21 Ag13 150.39(18) . 2_565
Ag20 Ag21 Ag13 126.89(3) . 2_565
C88 Ag21 Ag22 42.1(2) . .
C94 Ag21 Ag22 131.6(2) . .
C95 Ag21 Ag22 149.03(18) . .
Ag20 Ag21 Ag22 84.39(2) . .
Ag13 Ag21 Ag22 60.25(2) 2_565 .
C88 Ag22 O17 149.4(3) . .
C88 Ag22 O14 106.7(2) . .
O17 Ag22 O14 100.5(2) . .
C88 Ag22 C89 29.5(3) . .
O17 Ag22 C89 127.2(2) . .
O14 Ag22 C89 132.2(2) . .
C88 Ag22 O18 119.2(2) . .
O17 Ag22 O18 75.7(2) . .
O14 Ag22 O18 86.19(19) . .
C89 Ag22 O18 101.5(2) . .
C88 Ag22 Ag13 45.4(2) . 2_565
O17 Ag22 Ag13 163.87(16) . 2_565
O14 Ag22 Ag13 70.81(12) . 2_565
C89 Ag22 Ag13 62.15(18) . 2_565
O18 Ag22 Ag13 89.92(13) . 2_565
C88 Ag22 Ag21 38.7(2) . .
O17 Ag22 Ag21 139.52(14) . .
O14 Ag22 Ag21 78.89(11) . .
C89 Ag22 Ag21 67.12(18) . .
O18 Ag22 Ag21 143.55(13) . .
Ag13 Ag22 Ag21 53.808(19) 2_565 .
C58 Ag23 O19 127.6(3) . .
C58 Ag23 O12 104.6(2) . .
O19 Ag23 O12 127.8(2) . .
C58 Ag23 O20 119.8(2) . .
O19 Ag23 O20 75.9(2) . .
O12 Ag23 O20 79.59(18) . .
C58 Ag23 Ag15 44.4(2) . 2_565
O19 Ag23 Ag15 146.36(16) . 2_565
O12 Ag23 Ag15 72.83(12) . 2_565
O20 Ag23 Ag15 83.99(14) . 2_565
C58 Ag23 Ag19 135.30(19) . .
O19 Ag23 Ag19 84.51(15) . .
O12 Ag23 Ag19 52.99(12) . .
O20 Ag23 Ag19 95.66(14) . .
Ag15 Ag23 Ag19 124.61(3) 2_565 .
C58 Ag23 Ag24 41.42(19) . .
O19 Ag23 Ag24 144.02(16) . .
O12 Ag23 Ag24 75.50(12) . .
O20 Ag23 Ag24 139.77(13) . .
Ag15 Ag23 Ag24 58.77(2) 2_565 .
Ag19 Ag23 Ag24 93.98(3) . .
C58 Ag24 C82 152.5(3) . 2_565
C58 Ag24 O11 108.0(2) . .
C82 Ag24 O11 91.8(2) 2_565 .
C58 Ag24 C59 28.7(3) . .
C82 Ag24 C59 126.4(3) 2_565 .
O11 Ag24 C59 135.8(2) . .
C58 Ag24 Ag18 112.1(2) . .
C82 Ag24 Ag18 46.6(2) 2_565 .
O11 Ag24 Ag18 92.04(11) . .
C59 Ag24 Ag18 99.1(2) . .
C58 Ag24 Ag15 42.3(2) . 2_565
C82 Ag24 Ag15 158.8(2) 2_565 2_565
O11 Ag24 Ag15 67.83(13) . 2_565
C59 Ag24 Ag15 70.9(2) . 2_565
Ag18 Ag24 Ag15 125.26(3) . 2_565
C58 Ag24 Ag20 158.9(2) . 2_565
C82 Ag24 Ag20 43.2(2) 2_565 2_565
O11 Ag24 Ag20 51.10(13) . 2_565
C59 Ag24 Ag20 168.6(2) . 2_565
Ag18 Ag24 Ag20 70.26(2) . 2_565
Ag15 Ag24 Ag20 118.23(3) 2_565 2_565
C58 Ag24 Ag23 42.7(2) . .
C82 Ag24 Ag23 121.8(2) 2_565 .
O11 Ag24 Ag23 89.22(12) . .
C59 Ag24 Ag23 53.6(2) . .
Ag18 Ag24 Ag23 75.16(3) . .
Ag15 Ag24 Ag23 55.25(2) 2_565 .
Ag20 Ag24 Ag23 124.44(3) 2_565 .
C133 Ag25 O21 108.4(2) . .
C133 Ag25 O30 129.5(2) . .
O21 Ag25 O30 117.39(19) . .
C133 Ag25 O29 130.7(2) . .
O21 Ag25 O29 85.07(19) . .
O30 Ag25 O29 75.2(2) . .
C133 Ag25 C134 28.3(2) . .
O21 Ag25 C134 132.4(2) . .
O30 Ag25 C134 110.1(2) . .
O29 Ag25 C134 110.7(2) . .
C133 Ag25 Ag28 47.87(17) . .
O21 Ag25 Ag28 74.46(12) . .
O30 Ag25 Ag28 163.51(16) . .
O29 Ag25 Ag28 95.51(15) . .
C134 Ag25 Ag28 59.92(16) . .
C133 Ag25 Ag27 39.30(19) . .
O21 Ag25 Ag27 77.86(13) . .
O30 Ag25 Ag27 133.58(17) . .
O29 Ag25 Ag27 150.99(14) . .
C134 Ag25 Ag27 67.17(17) . .
Ag28 Ag25 Ag27 57.497(19) . .
C133 Ag25 Ag34 126.65(19) . 2_666
O21 Ag25 Ag34 48.44(12) . 2_666
O30 Ag25 Ag34 76.19(16) . 2_666
O29 Ag25 Ag34 98.23(15) . 2_666
C134 Ag25 Ag34 151.10(17) . 2_666
Ag28 Ag25 Ag34 119.17(2) . 2_666
Ag27 Ag25 Ag34 87.85(2) . 2_666
C139 Ag26 C127 151.9(3) . .
C139 Ag26 O29 114.5(2) . .
C127 Ag26 O29 89.8(2) . .
C139 Ag26 Ag33 157.87(19) . 2_666
C127 Ag26 Ag33 43.77(19) . 2_666
O29 Ag26 Ag33 67.46(14) . 2_666
C139 Ag26 Ag30 116.4(2) . .
C127 Ag26 Ag30 46.70(19) . .
O29 Ag26 Ag30 127.45(14) . .
Ag33 Ag26 Ag30 60.56(2) 2_666 .
C139 Ag26 Ag29 44.2(2) . .
C127 Ag26 Ag29 119.26(19) . .
O29 Ag26 Ag29 146.88(13) . .
Ag33 Ag26 Ag29 121.71(3) 2_666 .
Ag30 Ag26 Ag29 74.07(2) . .
C139 Ag26 Ag28 42.61(19) . .
C127 Ag26 Ag28 160.08(19) . .
O29 Ag26 Ag28 88.13(13) . .
Ag33 Ag26 Ag28 117.99(2) 2_666 .
Ag30 Ag26 Ag28 122.21(3) . .
Ag29 Ag26 Ag28 59.06(2) . .
C133 Ag27 C115 168.3(3) . 2_666
C133 Ag27 Ag35 126.98(19) . 2_666
C115 Ag27 Ag35 50.1(2) 2_666 2_666
C133 Ag27 Ag28 47.88(19) . .
C115 Ag27 Ag28 143.61(19) 2_666 .
Ag35 Ag27 Ag28 133.29(3) 2_666 .
C133 Ag27 Ag25 43.67(19) . .
C115 Ag27 Ag25 138.4(2) 2_666 .
Ag35 Ag27 Ag25 89.09(2) 2_666 .
Ag28 Ag27 Ag25 56.978(19) . .
C139 Ag28 C133 146.8(3) . .
C139 Ag28 O27 116.3(2) . .
C133 Ag28 O27 92.3(2) . .
C139 Ag28 Ag25 109.23(19) . .
C133 Ag28 Ag25 48.62(18) . .
O27 Ag28 Ag25 133.74(12) . .
C139 Ag28 Ag27 161.09(19) . .
C133 Ag28 Ag27 43.51(19) . .
O27 Ag28 Ag27 68.69(12) . .
Ag25 Ag28 Ag27 65.53(2) . .
C139 Ag28 Ag29 44.3(2) . .
C133 Ag28 Ag29 162.96(18) . .
O27 Ag28 Ag29 87.05(12) . .
Ag25 Ag28 Ag29 122.60(3) . .
Ag27 Ag28 Ag29 121.53(3) . .
C139 Ag28 Ag26 42.44(18) . .
C133 Ag28 Ag26 118.31(18) . .
O27 Ag28 Ag26 145.91(12) . .
Ag25 Ag28 Ag26 70.57(2) . .
Ag27 Ag28 Ag26 122.93(2) . .
Ag29 Ag28 Ag26 59.22(2) . .
C139 Ag29 C145 151.2(3) . .
C139 Ag29 Ag32 160.01(18) . .
C145 Ag29 Ag32 43.48(19) . .
C139 Ag29 Ag31 114.4(2) . .
C145 Ag29 Ag31 47.52(18) . .
Ag32 Ag29 Ag31 64.48(2) . .
C139 Ag29 Ag28 44.22(19) . .
C145 Ag29 Ag28 119.14(19) . .
Ag32 Ag29 Ag28 124.00(3) . .
Ag31 Ag29 Ag28 72.67(2) . .
C139 Ag29 Ag26 43.95(19) . .
C145 Ag29 Ag26 160.98(18) . .
Ag32 Ag29 Ag26 118.62(3) . .
Ag31 Ag29 Ag26 124.90(3) . .
Ag28 Ag29 Ag26 61.72(2) . .
C127 Ag30 O24 107.2(3) . .
C127 Ag30 O25 135.6(2) . .
O24 Ag30 O25 116.2(2) . .
C127 Ag30 O26 121.7(2) . .
O24 Ag30 O26 82.0(2) . .
O25 Ag30 O26 75.3(2) . .
C127 Ag30 C128 27.7(2) . .
O24 Ag30 C128 128.1(3) . .
O25 Ag30 C128 114.9(2) . .
O26 Ag30 C128 102.8(2) . .
C127 Ag30 Ag33 42.40(19) . 2_666
O24 Ag30 Ag33 79.35(15) . 2_666
O25 Ag30 Ag33 137.20(14) . 2_666
O26 Ag30 Ag33 147.40(14) . 2_666
C128 Ag30 Ag33 69.47(17) . 2_666
C127 Ag30 Ag26 45.82(19) . .
O24 Ag30 Ag26 70.0(2) . .
O25 Ag30 Ag26 162.85(13) . .
O26 Ag30 Ag26 90.47(14) . .
C128 Ag30 Ag26 58.39(18) . .
Ag33 Ag30 Ag26 58.056(19) 2_666 .
C127 Ag30 Ag35 142.39(19) . .
O24 Ag30 Ag35 62.4(2) . .
O25 Ag30 Ag35 60.78(14) . .
O26 Ag30 Ag35 93.75(15) . .
C128 Ag30 Ag35 161.27(17) . .
Ag33 Ag30 Ag35 100.86(2) 2_666 .
Ag26 Ag30 Ag35 131.02(3) . .
C145 Ag31 O28 134.1(2) . .
C145 Ag31 O22 108.2(2) . .
O28 Ag31 O22 116.3(2) . .
C145 Ag31 O27 123.3(2) . .
O28 Ag31 O27 74.87(19) . .
O22 Ag31 O27 82.20(17) . .
C145 Ag31 C146 27.6(2) . .
O28 Ag31 C146 112.5(2) . .
O22 Ag31 C146 130.8(2) . .
O27 Ag31 C146 105.7(2) . .
C145 Ag31 Ag29 46.14(18) . .
O28 Ag31 Ag29 160.10(14) . .
O22 Ag31 Ag29 72.98(13) . .
O27 Ag31 Ag29 89.86(13) . .
C146 Ag31 Ag29 58.82(18) . .
C145 Ag31 Ag36 132.36(18) . .
O28 Ag31 Ag36 75.72(15) . .
O22 Ag31 Ag36 49.30(13) . .
O27 Ag31 Ag36 97.32(12) . .
C146 Ag31 Ag36 156.86(17) . .
Ag29 Ag31 Ag36 119.65(2) . .
C145 Ag31 Ag32 39.50(18) . .
O28 Ag31 Ag32 139.24(14) . .
O22 Ag31 Ag32 80.14(12) . .
O27 Ag31 Ag32 145.90(13) . .
C146 Ag31 Ag32 66.45(17) . .
Ag29 Ag31 Ag32 57.109(19) . .
Ag36 Ag31 Ag32 92.93(2) . .
C145 Ag32 C121 163.6(3) . .
C145 Ag32 Ag34 127.1(2) . .
C121 Ag32 Ag34 50.2(2) . .
C145 Ag32 Ag29 47.1(2) . .
C121 Ag32 Ag29 149.1(2) . .
Ag34 Ag32 Ag29 129.67(3) . .
C145 Ag32 Ag31 43.86(19) . .
C121 Ag32 Ag31 136.8(2) . .
Ag34 Ag32 Ag31 86.60(2) . .
Ag29 Ag32 Ag31 58.41(2) . .
C127 Ag33 C151 166.2(3) 2_666 .
C127 Ag33 Ag36 126.1(2) 2_666 .
C151 Ag33 Ag36 49.5(2) . .
C127 Ag33 Ag26 47.9(2) 2_666 2_666
C151 Ag33 Ag26 145.8(2) . 2_666
Ag36 Ag33 Ag26 130.69(3) . 2_666
C127 Ag33 Ag30 47.2(2) 2_666 2_666
C151 Ag33 Ag30 132.3(2) . 2_666
Ag36 Ag33 Ag30 82.84(2) . 2_666
Ag26 Ag33 Ag30 61.38(2) 2_666 2_666
C121 Ag34 C151 152.2(3) . .
C121 Ag34 O21 119.4(2) . 2_666
C151 Ag34 O21 88.2(2) . 2_666
C121 Ag34 C152 126.1(3) . .
C151 Ag34 C152 27.8(2) . .
O21 Ag34 C152 111.0(2) 2_666 .
C121 Ag34 Ag32 48.77(19) . .
C151 Ag34 Ag32 111.01(19) . .
O21 Ag34 Ag32 143.36(12) 2_666 .
C152 Ag34 Ag32 98.02(16) . .
C121 Ag34 Ag35 41.28(19) . .
C151 Ag34 Ag35 159.6(2) . .
O21 Ag34 Ag35 84.14(12) 2_666 .
C152 Ag34 Ag35 164.59(16) . .
Ag32 Ag34 Ag35 66.96(2) . .
C121 Ag34 Ag25 92.44(19) . 2_666
C151 Ag34 Ag25 107.21(19) . 2_666
O21 Ag34 Ag25 44.40(11) 2_666 2_666
C152 Ag34 Ag25 112.33(17) . 2_666
Ag32 Ag34 Ag25 140.85(3) . 2_666
Ag35 Ag34 Ag25 80.10(2) . 2_666
C115 Ag35 C121 164.8(3) . .
C115 Ag35 C122 139.9(3) . .
C121 Ag35 C122 27.0(2) . .
C115 Ag35 Ag27 49.46(19) . 2_666
C121 Ag35 Ag27 117.38(19) . 2_666
C122 Ag35 Ag27 104.07(16) . 2_666
C115 Ag35 Ag30 84.8(2) . .
C121 Ag35 Ag30 109.44(19) . .
C122 Ag35 Ag30 120.87(16) . .
Ag27 Ag35 Ag30 132.82(3) 2_666 .
C115 Ag35 Ag34 138.18(19) . .
C121 Ag35 Ag34 40.9(2) . .
C122 Ag35 Ag34 61.81(17) . .
Ag27 Ag35 Ag34 97.05(2) 2_666 .
Ag30 Ag35 Ag34 115.50(2) . .
C151 Ag36 C115 153.9(3) . 2_666
C151 Ag36 O22 113.3(2) . .
C115 Ag36 O22 92.0(2) 2_666 .
C151 Ag36 C116 126.0(3) . 2_666
C115 Ag36 C116 28.8(2) 2_666 2_666
O22 Ag36 C116 115.7(2) . 2_666
C151 Ag36 Ag33 48.43(19) . .
C115 Ag36 Ag33 113.71(18) 2_666 .
O22 Ag36 Ag33 142.29(12) . .
C116 Ag36 Ag33 98.26(17) 2_666 .
C151 Ag36 Ag31 84.9(2) . .
C115 Ag36 Ag31 110.49(18) 2_666 .
O22 Ag36 Ag31 46.59(11) . .
C116 Ag36 Ag31 113.93(16) 2_666 .
Ag33 Ag36 Ag31 133.27(3) . .
C196 Ag37 O37 114.5(3) . .
C196 Ag37 O33 108.1(3) . .
O37 Ag37 O33 135.8(3) . .
C196 Ag37 O38 114.8(3) . .
O37 Ag37 O38 75.2(3) . .
O33 Ag37 O38 77.10(19) . .
C196 Ag37 Ag38 44.1(2) . .
O37 Ag37 Ag38 133.9(2) . .
O33 Ag37 Ag38 73.30(12) . .
O38 Ag37 Ag38 81.38(19) . .
C196 Ag37 Ag42 144.8(2) . 2_556
O37 Ag37 Ag42 93.3(2) . 2_556
O33 Ag37 Ag42 54.19(12) . 2_556
O38 Ag37 Ag42 92.19(18) . 2_556
Ag38 Ag37 Ag42 127.06(3) . 2_556
C196 Ag37 Ag39 43.9(2) . .
O37 Ag37 Ag39 141.9(2) . .
O33 Ag37 Ag39 79.15(12) . .
O38 Ag37 Ag39 138.38(18) . .
Ag38 Ag37 Ag39 59.16(2) . .
Ag42 Ag37 Ag39 100.92(3) 2_556 .
C196 Ag38 C208 174.1(3) . .
C196 Ag38 A48 134.5(3) . .
C208 Ag38 A48 47.2(3) . .
C196 Ag38 Ag37 50.4(2) . .
C208 Ag38 Ag37 131.7(2) . .
A48 Ag38 Ag37 84.55(15) . .
C196 Ag38 Ag39 46.8(2) . .
C208 Ag38 Ag39 138.5(2) . .
A48 Ag38 Ag39 124.91(9) . .
Ag37 Ag38 Ag39 64.60(2) . .
C196 Ag38 Ag48 139.2(6) . .
C208 Ag38 Ag48 43.0(5) . .
Ag37 Ag38 Ag48 88.9(5) . .
Ag39 Ag38 Ag48 123.7(4) . .
C196 Ag38 Ag46 140.9(6) . .
C208 Ag38 Ag46 44.2(6) . .
Ag37 Ag38 Ag46 124.05(14) . .
Ag39 Ag38 Ag46 94.3(5) . .
Ag48 Ag38 Ag46 59.5(10) . .
C178 Ag39 C196 147.6(3) 2_556 .
C178 Ag39 O32 91.7(2) 2_556 .
C196 Ag39 O32 111.4(3) . .
C178 Ag39 O35 105.5(3) 2_556 .
C196 Ag39 O35 103.1(3) . .
O32 Ag39 O35 72.31(18) . .
C178 Ag39 C197 122.6(3) 2_556 .
C196 Ag39 C197 27.8(3) . .
O32 Ag39 C197 138.2(3) . .
O35 Ag39 C197 114.3(3) . .
C178 Ag39 Ag44 47.0(2) 2_556 2_556
C196 Ag39 Ag44 108.9(2) . 2_556
O32 Ag39 Ag44 88.79(12) . 2_556
O35 Ag39 Ag44 147.09(19) . 2_556
C197 Ag39 Ag44 97.87(19) . 2_556
C178 Ag39 Ag38 161.1(2) 2_556 .
C196 Ag39 Ag38 42.5(2) . .
O32 Ag39 Ag38 71.38(13) . .
O35 Ag39 Ag38 78.02(19) . .
C197 Ag39 Ag38 70.1(2) . .
Ag44 Ag39 Ag38 121.90(3) 2_556 .
C178 Ag39 Ag37 116.7(2) 2_556 .
C196 Ag39 Ag37 45.3(2) . .
O32 Ag39 Ag37 88.64(12) . .
O35 Ag39 Ag37 134.13(19) . .
C197 Ag39 Ag37 56.3(2) . .
Ag44 Ag39 Ag37 69.72(3) 2_556 .
Ag38 Ag39 Ag37 56.24(3) . .
C178 Ag39 Ag40 42.6(2) 2_556 .
C196 Ag39 Ag40 161.0(2) . .
O32 Ag39 Ag40 51.24(13) . .
O35 Ag39 Ag40 80.08(19) . .
C197 Ag39 Ag40 163.81(19) . .
Ag44 Ag39 Ag40 67.16(2) 2_556 .
Ag38 Ag39 Ag40 122.38(3) . .
Ag37 Ag39 Ag40 119.77(3) . .
C202 Ag40 C178 157.2(3) . 2_556
C202 Ag40 C179 129.5(3) . 2_556
C178 Ag40 C179 28.8(3) 2_556 2_556
C202 Ag40 Ag41 71.8(3) . .
C178 Ag40 Ag41 120.9(2) 2_556 .
C179 Ag40 Ag41 119.52(19) 2_556 .
C202 Ag40 Ag47 48.7(2) . 2_556
C178 Ag40 Ag47 117.9(2) 2_556 2_556
C179 Ag40 Ag47 105.82(17) 2_556 2_556
Ag41 Ag40 Ag47 119.92(15) . 2_556
C202 Ag40 Ag42 42.4(3) . .
C178 Ag40 Ag42 157.4(2) 2_556 .
C179 Ag40 Ag42 170.08(18) 2_556 .
Ag41 Ag40 Ag42 66.13(12) . .
Ag47 Ag40 Ag42 64.70(2) 2_556 .
C202 Ag40 Ag39 154.6(2) . .
C178 Ag40 Ag39 42.0(2) 2_556 .
C179 Ag40 Ag39 61.94(18) 2_556 .
Ag41 Ag40 Ag39 82.89(15) . .
Ag47 Ag40 Ag39 156.62(3) 2_556 .
Ag42 Ag40 Ag39 127.93(3) . .
O36 Ag41 O32 132.3(3) . .
O36 Ag41 C190 112.1(3) . .
O32 Ag41 C190 97.4(3) . .
O36 Ag41 Ag40 97.1(2) . .
O32 Ag41 Ag40 60.60(15) . .
C190 Ag41 Ag40 150.8(2) . .
O36 Ag41 Ag43 146.6(2) . .
O32 Ag41 Ag43 79.64(14) . .
C190 Ag41 Ag43 43.49(19) . .
Ag40 Ag41 Ag43 109.66(17) . .
O36 Ag41 Ag46 125.2(5) . .
O32 Ag41 Ag46 60.0(3) . .
C190 Ag41 Ag46 40.8(5) . .
Ag40 Ag41 Ag46 120.5(2) . .
Ag43 Ag41 Ag46 56.4(6) . .
O36 Ag41 Ag42 128.5(4) . .
O32 Ag41 Ag42 81.66(19) . .
C190 Ag41 Ag42 96.1(2) . .
Ag40 Ag41 Ag42 63.77(15) . .
Ag43 Ag41 Ag42 54.43(8) . .
Ag46 Ag41 Ag42 104.5(5) . .
C190 A41A O35 142.4(4) . .
C190 A41A O32 108.9(3) . .
O35 A41A O32 78.7(2) . .
C190 A41A O36 120.8(3) . .
O35 A41A O36 75.4(3) . .
O32 A41A O36 125.6(2) . .
C190 A41A C191 27.3(3) . .
O35 A41A C191 130.8(3) . .
O32 A41A C191 136.1(2) . .
O36 A41A C191 96.0(3) . .
C190 A41A A46A 47.1(3) . .
O35 A41A A46A 105.9(2) . .
O32 A41A A46A 72.99(15) . .
O36 A41A A46A 160.5(2) . .
C191 A41A A46A 68.0(2) . .
C190 A41A Ag43 40.9(2) . .
O35 A41A Ag43 152.33(18) . .
O32 A41A Ag43 76.64(13) . .
O36 A41A Ag43 129.9(2) . .
C191 A41A Ag43 64.78(18) . .
A46A A41A Ag43 54.68(8) . .
C202 Ag42 C184 155.9(3) . .
C202 Ag42 C23A 27.0(5) . .
C184 Ag42 C23A 131.3(6) . .
C202 Ag42 O33 90.4(2) . 2_556
C184 Ag42 O33 111.2(2) . 2_556
C23A Ag42 O33 103.3(6) . 2_556
C202 Ag42 Ag43 118.7(2) . .
C184 Ag42 Ag43 50.7(2) . .
C23A Ag42 Ag43 116.1(6) . .
O33 Ag42 Ag43 138.33(11) 2_556 .
C202 Ag42 Ag37 113.8(2) . 2_556
C184 Ag42 Ag37 76.6(2) . 2_556
C23A Ag42 Ag37 105.5(7) . 2_556
O33 Ag42 Ag37 47.44(11) 2_556 2_556
Ag43 Ag42 Ag37 126.32(3) . 2_556
C202 Ag42 Ag40 40.7(3) . .
C184 Ag42 Ag40 150.6(2) . .
C23A Ag42 Ag40 67.2(5) . .
O33 Ag42 Ag40 79.76(11) 2_556 .
Ag43 Ag42 Ag40 102.56(3) . .
Ag37 Ag42 Ag40 124.78(3) 2_556 .
C202 Ag42 Ag44 163.6(2) . .
C184 Ag42 Ag44 39.9(2) . .
C23A Ag42 Ag44 168.1(6) . .
O33 Ag42 Ag44 78.17(11) 2_556 .
Ag43 Ag42 Ag44 66.25(2) . .
Ag37 Ag42 Ag44 66.55(3) 2_556 .
Ag40 Ag42 Ag44 124.50(3) . .
C202 Ag42 Ag41 60.2(2) . .
C184 Ag42 Ag41 109.5(2) . .
O33 Ag42 Ag41 128.74(12) 2_556 .
Ag43 Ag42 Ag41 59.85(9) . .
Ag37 Ag42 Ag41 173.83(9) 2_556 .
Ag40 Ag42 Ag41 50.10(6) . .
Ag44 Ag42 Ag41 118.71(10) . .
C202 Ag42 Ag47 42.0(2) . 2_556
C184 Ag42 Ag47 152.8(2) . 2_556
C23A Ag42 Ag47 54.8(6) . 2_556
O33 Ag42 Ag47 49.71(11) 2_556 2_556
Ag43 Ag42 Ag47 156.33(3) . 2_556
Ag37 Ag42 Ag47 76.44(3) 2_556 2_556
Ag40 Ag42 Ag47 54.14(2) . 2_556
Ag44 Ag42 Ag47 127.88(3) . 2_556
Ag41 Ag42 Ag47 97.43(9) . 2_556
C190 Ag43 C184 150.6(3) . .
C190 Ag43 O31 108.9(3) . .
C184 Ag43 O31 96.4(3) . .
C190 Ag43 C185 127.0(3) . .
C184 Ag43 C185 27.8(3) . .
O31 Ag43 C185 123.5(3) . .
C190 Ag43 A46A 50.0(3) . .
C184 Ag43 A46A 158.8(2) . .
O31 Ag43 A46A 63.1(2) . .
C185 Ag43 A46A 167.6(2) . .
C190 Ag43 Ag42 117.0(3) . .
C184 Ag43 Ag42 48.0(2) . .
O31 Ag43 Ag42 87.38(17) . .
C185 Ag43 Ag42 62.2(2) . .
A46A Ag43 Ag42 130.15(11) . .
C190 Ag43 Ag46 45.0(3) . .
C184 Ag43 Ag46 160.2(3) . .
O31 Ag43 Ag46 64.7(2) . .
C185 Ag43 Ag46 171.8(2) . .
Ag42 Ag43 Ag46 121.0(7) . .
C190 Ag43 Ag41 54.0(3) . .
C184 Ag43 Ag41 112.5(3) . .
O31 Ag43 Ag41 90.96(14) . .
C185 Ag43 Ag41 113.7(3) . .
Ag42 Ag43 Ag41 65.72(15) . .
Ag46 Ag43 Ag41 64.2(8) . .
C190 Ag43 A41A 41.2(2) . .
C184 Ag43 A41A 129.0(2) . .
O31 Ag43 A41A 87.53(14) . .
C185 Ag43 A41A 128.3(2) . .
A46A Ag43 A41A 59.28(16) . .
Ag42 Ag43 A41A 81.72(7) . .
C190 Ag43 Ag44 168.7(2) . .
C184 Ag43 Ag44 37.7(2) . .
O31 Ag43 Ag44 60.33(17) . .
C185 Ag43 Ag44 63.3(2) . .
A46A Ag43 Ag44 121.19(11) . .
Ag42 Ag43 Ag44 61.45(2) . .
Ag46 Ag43 Ag44 124.87(19) . .
Ag41 Ag43 Ag44 119.62(12) . .
A41A Ag43 Ag44 130.20(4) . .
C184 Ag44 C178 169.6(3) . .
C184 Ag44 Ag39 128.6(2) . 2_556
C178 Ag44 Ag39 50.3(2) . 2_556
C184 Ag44 Ag45 108.7(6) . .
C178 Ag44 Ag45 74.4(6) . .
Ag39 Ag44 Ag45 122.6(6) 2_556 .
C184 Ag44 Ag42 42.1(2) . .
C178 Ag44 Ag42 146.7(2) . .
Ag39 Ag44 Ag42 106.87(3) 2_556 .
Ag45 Ag44 Ag42 113.2(4) . .
C184 Ag44 Ag43 41.7(2) . .
C178 Ag44 Ag43 143.8(2) . .
Ag39 Ag44 Ag43 158.51(3) 2_556 .
Ag45 Ag44 Ag43 69.7(5) . .
Ag42 Ag44 Ag43 52.297(19) . .
O40 Ag45 O31 110.2(8) . .
O40 Ag45 C172 141.5(13) . .
O31 Ag45 C172 105.6(9) . .
O40 Ag45 Ag47 153.6(18) . .
O31 Ag45 Ag47 83.8(4) . .
C172 Ag45 Ag47 43.0(2) . .
O40 Ag45 Ag48 147(2) . .
O31 Ag45 Ag48 69.3(8) . .
C172 Ag45 Ag48 41.9(7) . .
Ag47 Ag45 Ag48 58.5(7) . .
O40 Ag45 Ag44 61.1(10) . .
O31 Ag45 Ag44 64.7(10) . .
C172 Ag45 Ag44 152.4(14) . .
Ag47 Ag45 Ag44 109.4(13) . .
Ag48 Ag45 Ag44 133.6(5) . .
C172 A45A O40 147.7(4) . .
C172 A45A O31 111.2(3) . .
O40 A45A O31 96.7(4) . .
C172 A45A O39 122.4(5) . .
O40 A45A O39 75.8(3) . .
O31 A45A O39 82.4(3) . .
C172 A45A C173 27.5(3) . .
O40 A45A C173 128.1(3) . .
O31 A45A C173 135.1(4) . .
O39 A45A C173 106.2(4) . .
C172 A45A A48 47.0(3) . .
O40 A45A A48 164.6(3) . .
O31 A45A A48 73.6(2) . .
O39 A45A A48 90.9(3) . .
C173 A45A A48 62.5(3) . .
C172 A45A Ag47 42.5(2) . .
O40 A45A Ag47 134.1(3) . .
O31 A45A Ag47 80.38(17) . .
O39 A45A Ag47 146.9(3) . .
C173 A45A Ag47 68.7(2) . .
A48 A45A Ag47 57.22(17) . .
C190 Ag46 C208 162.5(6) . .
C190 Ag46 C209 135.0(4) . .
C208 Ag46 C209 27.8(3) . .
C190 Ag46 Ag43 45.9(3) . .
C208 Ag46 Ag43 146.5(12) . .
C209 Ag46 Ag43 158.5(17) . .
C190 Ag46 Ag48 146.7(17) . .
C208 Ag46 Ag48 43.0(8) . .
C209 Ag46 Ag48 67.0(7) . .
Ag43 Ag46 Ag48 103.6(11) . .
C190 Ag46 Ag41 51.3(6) . .
C208 Ag46 Ag41 139.7(15) . .
C209 Ag46 Ag41 141.3(15) . .
Ag43 Ag46 Ag41 59.5(3) . .
Ag48 Ag46 Ag41 132.6(5) . .
C190 Ag46 Ag38 148.6(18) . .
C208 Ag46 Ag38 40.8(5) . .
C209 Ag46 Ag38 59.2(4) . .
Ag43 Ag46 Ag38 134.2(4) . .
Ag48 Ag46 Ag38 59.1(10) . .
Ag41 Ag46 Ag38 99.3(10) . .
C190 A46A C208 149.0(5) . .
C190 A46A C209 128.2(4) . .
C208 A46A C209 27.8(3) . .
C190 A46A Ag43 47.3(2) . .
C208 A46A Ag43 155.7(3) . .
C209 A46A Ag43 175.5(4) . .
C190 A46A A41A 45.0(3) . .
C208 A46A A41A 112.6(3) . .
C209 A46A A41A 110.8(3) . .
Ag43 A46A A41A 66.04(13) . .
C190 A46A A48 160.6(3) . .
C208 A46A A48 42.5(3) . .
C209 A46A A48 68.0(2) . .
Ag43 A46A A48 116.25(18) . .
A41A A46A A48 123.9(2) . .
C172 Ag47 C202 157.8(3) . 2_556
C172 Ag47 C203 138.1(4) . 2_556
C202 Ag47 C203 30.2(4) 2_556 2_556
C172 Ag47 O33 108.2(3) . .
C202 Ag47 O33 89.8(3) 2_556 .
C203 Ag47 O33 113.2(3) 2_556 .
C172 Ag47 A48 48.8(3) . .
C202 Ag47 A48 152.2(3) 2_556 .
O33 Ag47 A48 62.88(16) . .
C172 Ag47 Ag40 121.8(3) . 2_556
C202 Ag47 Ag40 45.1(2) 2_556 2_556
C203 Ag47 Ag40 68.8(3) 2_556 2_556
O33 Ag47 Ag40 84.95(11) . 2_556
A48 Ag47 Ag40 130.07(10) . 2_556
C172 Ag47 Ag48 43.3(7) . .
C202 Ag47 Ag48 155.7(4) 2_556 .
C203 Ag47 Ag48 164.9(10) 2_556 .
O33 Ag47 Ag48 66.2(5) . .
Ag40 Ag47 Ag48 125.1(8) 2_556 .
C172 Ag47 Ag45 52.8(9) . .
C202 Ag47 Ag45 117.6(10) 2_556 .
C203 Ag47 Ag45 133.9(9) 2_556 .
O33 Ag47 Ag45 86.9(2) . .
Ag40 Ag47 Ag45 72.6(10) 2_556 .
Ag48 Ag47 Ag45 60.8(14) . .
C172 Ag47 A45A 43.1(3) . .
C202 Ag47 A45A 128.0(3) 2_556 .
O33 Ag47 A45A 87.96(14) . .
A48 Ag47 A45A 60.2(2) . .
Ag40 Ag47 A45A 83.02(16) 2_556 .
C172 Ag47 Ag42 158.6(2) . 2_556
C202 Ag47 Ag42 40.7(2) 2_556 2_556
C203 Ag47 Ag42 63.3(3) 2_556 2_556
O33 Ag47 Ag42 50.39(11) . 2_556
A48 Ag47 Ag42 111.46(14) . 2_556
Ag40 Ag47 Ag42 61.16(2) 2_556 2_556
Ag48 Ag47 Ag42 116.1(5) . 2_556
Ag45 Ag47 Ag42 116.8(7) . 2_556
A45A Ag47 Ag42 124.20(14) . 2_556
C172 Ag48 C208 166.7(11) . .
C172 Ag48 C173 24.1(5) . .
C208 Ag48 C173 142.8(10) . .
C172 Ag48 Ag47 44.5(4) . .
C208 Ag48 Ag47 147.8(17) . .
C173 Ag48 Ag47 68.5(4) . .
C172 Ag48 Ag45 52.8(10) . .
C208 Ag48 Ag45 131.9(17) . .
C173 Ag48 Ag45 61.1(10) . .
Ag47 Ag48 Ag45 60.6(8) . .
C172 Ag48 Ag38 148.4(18) . .
C208 Ag48 Ag38 41.9(8) . .
C173 Ag48 Ag38 163.7(19) . .
Ag47 Ag48 Ag38 106.1(12) . .
Ag45 Ag48 Ag38 130.9(8) . .
C172 Ag48 Ag46 140(2) . .
C208 Ag48 Ag46 45.4(6) . .
C173 Ag48 Ag46 135(2) . .
Ag47 Ag48 Ag46 125.3(7) . .
Ag45 Ag48 Ag46 87.3(12) . .
Ag38 Ag48 Ag46 61.3(7) . .
C208 A48 C172 150.5(6) . .
C208 A48 Ag38 47.3(3) . .
C172 A48 Ag38 161.1(4) . .
C208 A48 Ag47 158.1(3) . .
C172 A48 Ag47 45.5(2) . .
Ag38 A48 Ag47 115.6(3) . .
C208 A48 A45A 116.7(4) . .
C172 A48 A45A 44.5(3) . .
Ag38 A48 A45A 133.85(19) . .
Ag47 A48 A45A 62.56(13) . .
C208 A48 A46A 45.8(3) . .
C172 A48 A46A 116.2(4) . .
Ag38 A48 A46A 71.37(15) . .
Ag47 A48 A46A 121.76(16) . .
A45A A48 A46A 73.1(2) . .
O3 V1 O2 110.0(4) . .
O3 V1 O1 109.8(3) . .
O2 V1 O1 111.7(3) . .
O3 V1 O4 124.4(5) . .
O2 V1 O4 96.1(5) . .
O1 V1 O4 104.2(5) . .
O3 V1 O4 92.3(5) . 2_675
O2 V1 O4 119.3(5) . 2_675
O1 V1 O4 112.0(5) . 2_675
O4 V1 O4 33.4(6) . 2_675
O14 V2 O12 109.6(2) . .
O14 V2 O11 109.2(2) . .
O12 V2 O11 111.0(2) . .
O14 V2 O13 109.70(18) . .
O12 V2 O13 108.96(18) . .
O11 V2 O13 108.35(19) . .
O24 V3 O22 109.9(3) . .
O24 V3 O21 110.5(3) . .
O22 V3 O21 111.1(2) . .
O24 V3 O23 91.2(5) . .
O22 V3 O23 114.4(5) . .
O21 V3 O23 117.9(5) . .
O24 V3 O23 123.8(5) . 2_666
O22 V3 O23 102.0(5) . 2_666
O21 V3 O23 98.8(4) . 2_666
O23 V3 O23 32.8(6) . 2_666
O31 V4 O32 108.7(3) . .
O31 V4 O33 109.8(3) . .
O32 V4 O33 110.7(3) . .
O31 V4 O34 109.2(3) . .
O32 V4 O34 109.9(2) . .
O33 V4 O34 108.49(18) . .
V1 O1 Ag10 127.7(3) . .
V1 O1 Ag7 115.1(2) . .
Ag10 O1 Ag7 117.1(2) . .
V1 O2 Ag3B 141.5(4) . .
V1 O2 Ag3A 130.7(4) . .
V1 O3 Ag8 133.2(3) . .
V1 O3 Ag4B 113.8(4) . .
Ag8 O3 Ag4B 107.2(3) . .
O4 O4 V1 74.5(12) 2_675 .
O4 O4 V1 72.2(12) 2_675 2_675
V1 O4 V1 146.6(6) . 2_675
C51 O5 Ag3B 124.4(7) . .
C51 O5 Ag1 129.5(7) . 2_675
Ag3B O5 Ag1 105.5(3) . 2_675
C49 O6 Ag3A 140.2(8) . .
C49 O6 Ag3B 122.3(7) . .
C54 O7 Ag10 126.9(7) . .
C56 O8 Ag9 134.5(6) . .
C56 O8 Ag10 121.6(6) . .
Ag9 O8 Ag10 101.03(19) . .
C44 O9 Ag8 125.3(7) . .
C46 O10 Ag8 124.5(6) . .
C46 O10 Ag4B 132.4(7) . .
Ag8 O10 Ag4B 102.9(3) . .
V2 O11 Ag16 135.8(15) . 2_565
V2 O11 A16 139.0(3) . 2_565
V2 O11 Ag24 115.3(2) . .
Ag16 O11 Ag24 107.7(9) 2_565 .
A16 O11 Ag24 105.21(18) 2_565 .
V2 O11 Ag20 107.5(2) . 2_565
Ag16 O11 Ag20 68(3) 2_565 2_565
A16 O11 Ag20 83.5(2) 2_565 2_565
Ag24 O11 Ag20 81.71(16) . 2_565
V2 O12 Ag23 138.1(3) . .
V2 O13 V2 180.0 . 2_565
V2 O14 Ag22 140.8(3) . .
V2 O14 Ag17 115.3(2) . 2_565
Ag22 O14 Ag17 103.52(18) . 2_565
C106 O15 A16 118.8(6) . .
C108 O16 Ag16 137(3) . .
C108 O16 A16 120.7(6) . .
C111 O17 Ag22 130.0(5) . .
C113 O18 Ag22 124.1(6) . .
C101 O19 Ag23 125.3(6) . .
C103 O20 Ag23 123.4(5) . .
V3 O21 Ag25 140.3(3) . .
V3 O21 Ag34 111.8(2) . 2_666
Ag25 O21 Ag34 87.16(16) . 2_666
V3 O22 Ag31 138.3(3) . .
V3 O22 Ag36 111.1(2) . .
Ag31 O22 Ag36 84.12(16) . .
O23 O23 V3 77.3(12) 2_666 .
O23 O23 V3 69.9(12) 2_666 2_666
V3 O23 V3 147.2(6) . 2_666
V3 O24 Ag30 140.6(4) . .
C168 O25 Ag30 126.2(5) . .
C170 O26 Ag30 124.3(5) . .
C158 O27 Ag31 123.3(5) . .
C158 O27 Ag28 140.2(5) . .
Ag31 O27 Ag28 93.89(17) . .
C160 O28 Ag31 125.9(5) . .
C165 O29 Ag25 126.6(5) . .
C165 O29 Ag26 139.2(6) . .
Ag25 O29 Ag26 92.21(19) . .
C163 O30 Ag25 126.9(6) . .
V4 O31 Ag45 134.5(6) . .
V4 O31 A45A 135.7(3) . .
V4 O31 Ag43 117.0(3) . .
Ag45 O31 Ag43 107.7(4) . .
A45A O31 Ag43 107.1(2) . .
V4 O32 A41A 137.5(3) . .
V4 O32 Ag41 130.4(3) . .
V4 O32 Ag39 117.3(2) . .
A41A O32 Ag39 104.38(19) . .
Ag41 O32 Ag39 110.5(2) . .
V4 O33 Ag37 136.3(3) . .
V4 O33 Ag47 115.4(2) . .
Ag37 O33 Ag47 108.24(18) . .
V4 O33 Ag42 108.9(2) . 2_556
Ag37 O33 Ag42 78.37(14) . 2_556
Ag47 O33 Ag42 79.90(14) . 2_556
V4 O34 V4 180.00(7) . 2_556
C222 O35 A41A 121.9(6) . .
C222 O35 Ag39 132.2(6) . .
A41A O35 Ag39 103.3(2) . .
C220 O36 Ag41 141.7(8) . .
C220 O36 A41A 120.6(8) . .
C217 O37 Ag37 127.4(7) . .
C215 O38 Ag37 125.0(6) . .
C227 O39 A45A 124.7(7) . .
C225 O40 Ag45 138.3(15) . .
C225 O40 A45A 125.7(6) . .
C2 C1 Ag6 152.8(9) . 2_675
C2 C1 Ag4A 123.0(9) . .
Ag6 C1 Ag4A 79.5(5) 2_675 .
C2 C1 Ag2 84.4(8) . .
Ag6 C1 Ag2 106.4(4) 2_675 .
Ag4A C1 Ag2 103.8(7) . .
C2 C1 Ag4B 120.3(8) . .
Ag6 C1 Ag4B 83.4(4) 2_675 .
Ag2 C1 Ag4B 98.5(4) . .
C1 C2 C3 172.7(12) . .
C1 C2 Ag2 66.7(7) . .
C3 C2 Ag2 120.6(8) . .
C5 C3 C6 109.8(13) . .
C5 C3 C2 109.6(9) . .
C6 C3 C2 104.7(11) . .
C5 C3 C4 109.2(13) . .
C6 C3 C4 115.0(12) . .
C2 C3 C4 108.4(11) . .
C3 C4 H4A 109.5 . .
C3 C4 H4B 109.5 . .
H4A C4 H4B 109.5 . .
C3 C4 H4C 109.5 . .
H4A C4 H4C 109.5 . .
H4B C4 H4C 109.5 . .
C3 C5 H5A 109.5 . .
C3 C5 H5B 109.5 . .
H5A C5 H5B 109.5 . .
C3 C5 H5C 109.5 . .
H5A C5 H5C 109.5 . .
H5B C5 H5C 109.5 . .
C3 C6 H6A 109.5 . .
C3 C6 H6B 109.5 . .
H6A C6 H6B 109.5 . .
C3 C6 H6C 109.5 . .
H6A C6 H6C 109.5 . .
H6B C6 H6C 109.5 . .
C8 C7 Ag2 144.6(9) . .
C8 C7 Ag12 90.8(7) . .
Ag2 C7 Ag12 94.8(4) . .
C8 C7 Ag1 133.7(9) . .
Ag2 C7 Ag1 80.6(3) . .
Ag12 C7 Ag1 95.2(4) . .
C7 C8 C9 174.3(11) . .
C7 C8 Ag12 61.2(6) . .
C9 C8 Ag12 124.5(7) . .
C12 C9 C11 118.4(15) . .
C12 C9 C8 111.3(9) . .
C11 C9 C8 110.8(9) . .
C12 C9 C10 104.6(14) . .
C11 C9 C10 104.8(12) . .
C8 C9 C10 105.6(12) . .
C9 C10 H10A 109.5 . .
C9 C10 H10B 109.5 . .
H10A C10 H10B 109.5 . .
C9 C10 H10C 109.5 . .
H10A C10 H10C 109.5 . .
H10B C10 H10C 109.5 . .
C9 C11 H11A 109.5 . .
C9 C11 H11B 109.5 . .
H11A C11 H11B 109.5 . .
C9 C11 H11C 109.5 . .
H11A C11 H11C 109.5 . .
H11B C11 H11C 109.5 . .
C9 C12 H12A 109.5 . .
C9 C12 H12B 109.5 . .
H12A C12 H12B 109.5 . .
C9 C12 H12C 109.5 . .
H12A C12 H12C 109.5 . .
H12B C12 H12C 109.5 . .
C14 C13 Ag12 153.6(8) . .
C14 C13 Ag6 108.2(7) . .
Ag12 C13 Ag6 98.0(4) . .
C14 C13 Ag7 93.7(7) . .
Ag12 C13 Ag7 84.7(3) . .
Ag6 C13 Ag7 99.2(3) . .
C13 C14 C15 174.0(10) . .
C13 C14 Ag7 59.1(5) . .
C15 C14 Ag7 126.7(7) . .
C16 C15 C14 108.6(13) . .
C16 C15 C18 111.6(13) . .
C14 C15 C18 110.1(9) . .
C16 C15 C17 114.6(15) . .
C14 C15 C17 106.7(11) . .
C18 C15 C17 105.2(14) . .
C15 C16 H16A 109.5 . .
C15 C16 H16B 109.5 . .
H16A C16 H16B 109.5 . .
C15 C16 H16C 109.5 . .
H16A C16 H16C 109.5 . .
H16B C16 H16C 109.5 . .
C15 C18 H18A 109.5 . .
C15 C18 H18B 109.5 . .
H18A C18 H18B 109.5 . .
C15 C18 H18C 109.5 . .
H18A C18 H18C 109.5 . .
H18B C18 H18C 109.5 . .
C20 C19 Ag4A 158.0(9) . .
C20 C19 Ag4B 159.5(9) . .
C20 C19 Ag5 104.4(7) . .
Ag4A C19 Ag5 92.8(7) . .
Ag4B C19 Ag5 87.3(4) . .
C20 C19 Ag3B 103.5(8) . .
Ag4B C19 Ag3B 94.5(5) . .
Ag5 C19 Ag3B 82.7(4) . .
C20 C19 Ag3A 112.4(8) . .
Ag4A C19 Ag3A 78.6(6) . .
Ag5 C19 Ag3A 95.8(5) . .
C19 C20 C21 175.3(11) . .
C23 C21 C20 109.8(11) . .
C23 C21 C22 115.0(14) . .
C20 C21 C22 110.2(10) . .
C23 C21 C24 109.1(16) . .
C20 C21 C24 106.4(10) . .
C22 C21 C24 105.9(13) . .
C21 C22 H22A 109.5 . .
C21 C22 H22B 109.5 . .
H22A C22 H22B 109.5 . .
C21 C22 H22C 109.5 . .
H22A C22 H22C 109.5 . .
H22B C22 H22C 109.5 . .
C21 C23 H23A 109.5 . .
C21 C23 H23B 109.5 . .
H23A C23 H23B 109.5 . .
C21 C23 H23C 109.5 . .
H23A C23 H23C 109.5 . .
H23B C23 H23C 109.5 . .
C21 C24 H24A 109.5 . .
C21 C24 H24B 109.5 . .
H24A C24 H24B 109.5 . .
C21 C24 H24C 109.5 . .
H24A C24 H24C 109.5 . .
H24B C24 H24C 109.5 . .
C26 C25 Ag1 148.0(7) . 2_675
C26 C25 Ag11 113.8(6) . .
Ag1 C25 Ag11 89.2(3) 2_675 .
C26 C25 Ag10 117.6(7) . .
Ag1 C25 Ag10 84.2(3) 2_675 .
Ag11 C25 Ag10 86.6(3) . .
C25 C26 C27 176.9(10) . .
C30 C27 C26 110.1(9) . .
C30 C27 C29 108.6(13) . .
C26 C27 C29 109.6(8) . .
C30 C27 C28 112.2(13) . .
C26 C27 C28 109.7(8) . .
C29 C27 C28 106.5(12) . .
C27 C28 H28A 109.5 . .
C27 C28 H28B 109.5 . .
H28A C28 H28B 109.5 . .
C27 C28 H28C 109.5 . .
H28A C28 H28C 109.5 . .
H28B C28 H28C 109.5 . .
C27 C29 H29A 109.5 . .
C27 C29 H29B 109.5 . .
H29A C29 H29B 109.5 . .
C27 C29 H29C 109.5 . .
H29A C29 H29C 109.5 . .
H29B C29 H29C 109.5 . .
C27 C30 H30A 109.5 . .
C27 C30 H30B 109.5 . .
H30A C30 H30B 109.5 . .
C27 C30 H30C 109.5 . .
H30A C30 H30C 109.5 . .
H30B C30 H30C 109.5 . .
C32 C31 Ag7 122.5(7) . .
C32 C31 Ag9 129.6(7) . .
Ag7 C31 Ag9 85.3(3) . .
C32 C31 Ag8 133.3(7) . .
Ag7 C31 Ag8 90.0(3) . .
Ag9 C31 Ag8 80.7(3) . .
C31 C32 C33 178.8(9) . .
C32 C33 C36 109.6(8) . .
C32 C33 C35 109.1(8) . .
C36 C33 C35 109.8(10) . .
C32 C33 C34 108.9(8) . .
C36 C33 C34 108.3(9) . .
C35 C33 C34 111.1(10) . .
C33 C34 H34A 109.5 . .
C33 C34 H34B 109.5 . .
H34A C34 H34B 109.5 . .
C33 C34 H34C 109.5 . .
H34A C34 H34C 109.5 . .
H34B C34 H34C 109.5 . .
C33 C35 H35A 109.5 . .
C33 C35 H35B 109.5 . .
H35A C35 H35B 109.5 . .
C33 C35 H35C 109.5 . .
H35A C35 H35C 109.5 . .
H35B C35 H35C 109.5 . .
C33 C36 H36A 109.5 . .
C33 C36 H36B 109.5 . .
H36A C36 H36B 109.5 . .
C33 C36 H36C 109.5 . .
H36A C36 H36C 109.5 . .
H36B C36 H36C 109.5 . .
C38 C37 Ag11 168.2(8) . .
C38 C37 Ag5 95.3(6) . .
Ag11 C37 Ag5 96.3(3) . .
C38 C37 Ag9 92.6(6) . .
Ag11 C37 Ag9 87.1(3) . .
Ag5 C37 Ag9 101.4(3) . .
C37 C38 C39 172.0(10) . .
C37 C38 Ag5 56.8(5) . .
C39 C38 Ag5 129.3(6) . .
C37 C38 Ag9 60.0(5) . .
C39 C38 Ag9 123.4(6) . .
Ag5 C38 Ag9 82.7(2) . .
C38 C39 C42 110.4(8) . .
C38 C39 C41 108.2(8) . .
C42 C39 C41 110.0(9) . .
C38 C39 C40 108.3(8) . .
C42 C39 C40 110.6(9) . .
C41 C39 C40 109.3(9) . .
C39 C40 H40A 109.5 . .
C39 C40 H40B 109.5 . .
H40A C40 H40B 109.5 . .
C39 C40 H40C 109.5 . .
H40A C40 H40C 109.5 . .
H40B C40 H40C 109.5 . .
C39 C41 H41A 109.5 . .
C39 C41 H41B 109.5 . .
H41A C41 H41B 109.5 . .
C39 C41 H41C 109.5 . .
H41A C41 H41C 109.5 . .
H41B C41 H41C 109.5 . .
C39 C42 H42A 109.5 . .
C39 C42 H42B 109.5 . .
H42A C42 H42B 109.5 . .
C39 C42 H42C 109.5 . .
H42A C42 H42C 109.5 . .
H42B C42 H42C 109.5 . .
F17 C43 F16 108.5(13) . .
F17 C43 F18 106.2(14) . .
F16 C43 F18 105.5(15) . .
F17 C43 C44 113.1(14) . .
F16 C43 C44 113.7(12) . .
F18 C43 C44 109.3(11) . .
O9 C44 C45 128.9(10) . .
O9 C44 C43 115.4(12) . .
C45 C44 C43 115.6(11) . .
C44 C45 C46 124.0(10) . .
C44 C45 H45 118.0 . .
C46 C45 H45 118.0 . .
O10 C46 C45 128.0(11) . .
O10 C46 C47 115.0(11) . .
C45 C46 C47 117.0(10) . .
F13 C47 F14 110.2(14) . .
F13 C47 F15 105(2) . .
F14 C47 F15 104.1(17) . .
F13 C47 C46 114.8(15) . .
F14 C47 C46 112.1(16) . .
F15 C47 C46 109.4(14) . .
F4 C48 F6 106.7(13) . .
F4 C48 F5 105.2(11) . .
F6 C48 F5 103.7(13) . .
F4 C48 C49 115.0(12) . .
F6 C48 C49 113.9(11) . .
F5 C48 C49 111.3(12) . .
O6 C49 C50 128.7(10) . .
O6 C49 C48 116.7(11) . .
C50 C49 C48 114.6(10) . .
C51 C50 C49 124.8(10) . .
C51 C50 H50 117.6 . .
C49 C50 H50 117.6 . .
O5 C51 C50 128.0(11) . .
O5 C51 C52 115.3(10) . .
C50 C51 C52 116.7(10) . .
F3 C52 F2 108.3(12) . .
F3 C52 F1 106.5(12) . .
F2 C52 F1 105.2(10) . .
F3 C52 C51 115.4(10) . .
F2 C52 C51 110.4(12) . .
F1 C52 C51 110.6(10) . .
F9 C53 F8 107.3(14) . .
F9 C53 F7 104.0(17) . .
F8 C53 F7 97.4(16) . .
F9 C53 C54 117.8(16) . .
F8 C53 C54 117.1(15) . .
F7 C53 C54 110.4(14) . .
O7 C54 C55 130.3(9) . .
O7 C54 C53 113.4(12) . .
C55 C54 C53 116.3(11) . .
C54 C55 C56 123.9(9) . .
C54 C55 H55 118.0 . .
C56 C55 H55 118.0 . .
O8 C56 C55 126.8(9) . .
O8 C56 C57 116.2(9) . .
C55 C56 C57 117.1(9) . .
F10 C57 F12 107.2(10) . .
F10 C57 F11 102.1(12) . .
F12 C57 F11 105.9(11) . .
F10 C57 C56 113.9(9) . .
F12 C57 C56 115.9(11) . .
F11 C57 C56 110.8(10) . .
C59 C58 Ag15 173.3(7) . 2_565
C59 C58 Ag24 90.6(6) . .
Ag15 C58 Ag24 92.5(3) 2_565 .
C59 C58 Ag23 99.1(7) . .
Ag15 C58 Ag23 86.5(3) 2_565 .
Ag24 C58 Ag23 95.9(3) . .
C58 C59 C60 174.0(9) . .
C58 C59 Ag24 60.7(5) . .
C60 C59 Ag24 124.5(6) . .
C61 C60 C62 112.4(14) . .
C61 C60 C63 107.3(13) . .
C62 C60 C63 110.0(13) . .
C61 C60 C59 108.0(11) . .
C62 C60 C59 110.4(8) . .
C63 C60 C59 108.6(10) . .
C60 C61 H61A 109.5 . .
C60 C61 H61B 109.5 . .
H61A C61 H61B 109.5 . .
C60 C61 H61C 109.5 . .
H61A C61 H61C 109.5 . .
H61B C61 H61C 109.5 . .
C60 C62 H62A 109.5 . .
C60 C62 H62B 109.5 . .
H62A C62 H62B 109.5 . .
C60 C62 H62C 109.5 . .
H62A C62 H62C 109.5 . .
H62B C62 H62C 109.5 . .
C60 C63 H63A 109.5 . .
C60 C63 H63B 109.5 . .
H63A C63 H63B 109.5 . .
C60 C63 H63C 109.5 . .
H63A C63 H63C 109.5 . .
H63B C63 H63C 109.5 . .
C65 C64 Ag15 143.1(7) . .
C65 C64 Ag14 104.8(6) . .
Ag15 C64 Ag14 97.7(3) . .
C65 C64 Ag13 119.9(7) . .
Ag15 C64 Ag13 87.2(3) . .
Ag14 C64 Ag13 92.9(3) . .
C64 C65 C66 176.6(9) . .
C68 C66 C65 109.6(10) . .
C68 C66 C67 114.6(11) . .
C65 C66 C67 111.4(9) . .
C68 C66 C69 108.0(13) . .
C65 C66 C69 105.1(9) . .
C67 C66 C69 107.7(12) . .
C66 C67 H67A 109.5 . .
C66 C67 H67B 109.5 . .
H67A C67 H67B 109.5 . .
C66 C67 H67C 109.5 . .
H67A C67 H67C 109.5 . .
H67B C67 H67C 109.5 . .
C66 C68 H68A 109.5 . .
C66 C68 H68B 109.5 . .
H68A C68 H68B 109.5 . .
C66 C68 H68C 109.5 . .
H68A C68 H68C 109.5 . .
H68B C68 H68C 109.5 . .
C66 C69 H69A 109.5 . .
C66 C69 H69B 109.5 . .
H69A C69 H69B 109.5 . .
C66 C69 H69C 109.5 . .
H69A C69 H69C 109.5 . .
H69B C69 H69C 109.5 . .
C71 C70 Ag18 155.9(7) . .
C71 C70 Ag19 108.8(6) . .
Ag18 C70 Ag19 95.3(3) . .
C71 C70 Ag17 88.0(5) . .
Ag18 C70 Ag17 95.6(3) . .
Ag19 C70 Ag17 84.1(2) . .
C70 C71 C72 173.7(9) . .
C70 C71 Ag17 63.6(5) . .
C72 C71 Ag17 122.7(6) . .
C71 C72 C74 107.8(8) . .
C71 C72 C73 109.8(7) . .
C74 C72 C73 110.1(8) . .
C71 C72 C75 108.2(8) . .
C74 C72 C75 111.2(9) . .
C73 C72 C75 109.7(9) . .
C72 C73 H73A 109.5 . .
C72 C73 H73B 109.5 . .
H73A C73 H73B 109.5 . .
C72 C73 H73C 109.5 . .
H73A C73 H73C 109.5 . .
H73B C73 H73C 109.5 . .
C72 C74 H74A 109.5 . .
C72 C74 H74B 109.5 . .
H74A C74 H74B 109.5 . .
C72 C74 H74C 109.5 . .
H74A C74 H74C 109.5 . .
H74B C74 H74C 109.5 . .
C72 C75 H75A 109.5 . .
C72 C75 H75B 109.5 . .
H75A C75 H75B 109.5 . .
C72 C75 H75C 109.5 . .
H75A C75 H75C 109.5 . .
H75B C75 H75C 109.5 . .
C77 C76 Ag17 143.3(7) . .
C77 C76 Ag14 127.5(7) . .
Ag17 C76 Ag14 88.4(3) . .
C77 C76 A16 92.7(7) . .
Ag17 C76 A16 96.2(3) . .
Ag14 C76 A16 87.8(3) . .
C77 C76 Ag16 97.1(8) . .
Ag17 C76 Ag16 84.6(17) . .
Ag14 C76 Ag16 96(2) . .
C76 C77 C78 174.1(10) . .
C76 C77 A16 59.2(5) . .
C78 C77 A16 126.7(6) . .
C77 C78 C81 110.4(8) . .
C77 C78 C80 108.3(8) . .
C81 C78 C80 111.3(11) . .
C77 C78 C79 107.5(8) . .
C81 C78 C79 109.8(10) . .
C80 C78 C79 109.4(9) . .
C78 C79 H79A 109.5 . .
C78 C79 H79B 109.5 . .
H79A C79 H79B 109.5 . .
C78 C79 H79C 109.5 . .
H79A C79 H79C 109.5 . .
H79B C79 H79C 109.5 . .
C78 C80 H80A 109.5 . .
C78 C80 H80B 109.5 . .
H80A C80 H80B 109.5 . .
C78 C80 H80C 109.5 . .
H80A C80 H80C 109.5 . .
H80B C80 H80C 109.5 . .
C78 C81 H81A 109.5 . .
C78 C81 H81B 109.5 . .
H81A C81 H81B 109.5 . .
C78 C81 H81C 109.5 . .
H81A C81 H81C 109.5 . .
H81B C81 H81C 109.5 . .
C83 C82 Ag18 149.7(7) . 2_565
C83 C82 Ag24 117.1(6) . 2_565
Ag18 C82 Ag24 83.2(3) 2_565 2_565
C83 C82 Ag20 92.1(6) . .
Ag18 C82 Ag20 109.5(4) 2_565 .
Ag24 C82 Ag20 94.4(3) 2_565 .
C82 C83 C84 171.9(9) . .
C82 C83 Ag20 60.0(5) . .
C84 C83 Ag20 127.9(6) . .
C83 C84 C87 108.8(8) . .
C83 C84 C86 110.1(8) . .
C87 C84 C86 111.8(10) . .
C83 C84 C85 108.5(8) . .
C87 C84 C85 109.4(10) . .
C86 C84 C85 108.3(9) . .
C84 C85 H85A 109.5 . .
C84 C85 H85B 109.5 . .
H85A C85 H85B 109.5 . .
C84 C85 H85C 109.5 . .
H85A C85 H85C 109.5 . .
H85B C85 H85C 109.5 . .
C84 C86 H86A 109.5 . .
C84 C86 H86B 109.5 . .
H86A C86 H86B 109.5 . .
C84 C86 H86C 109.5 . .
H86A C86 H86C 109.5 . .
H86B C86 H86C 109.5 . .
C84 C87 H87A 109.5 . .
C84 C87 H87B 109.5 . .
H87A C87 H87B 109.5 . .
C84 C87 H87C 109.5 . .
H87A C87 H87C 109.5 . .
H87B C87 H87C 109.5 . .
C89 C88 Ag21 160.5(7) . .
C89 C88 Ag13 114.3(6) . 2_565
Ag21 C88 Ag13 84.8(3) . 2_565
C89 C88 Ag22 85.6(5) . .
Ag21 C88 Ag22 99.2(3) . .
Ag13 C88 Ag22 89.1(3) 2_565 .
C88 C89 C90 170.7(8) . .
C88 C89 Ag22 64.9(5) . .
C90 C89 Ag22 124.1(5) . .
C89 C90 C91 107.5(8) . .
C89 C90 C92 110.1(7) . .
C91 C90 C92 111.4(9) . .
C89 C90 C93 108.3(8) . .
C91 C90 C93 110.7(8) . .
C92 C90 C93 108.8(9) . .
C90 C91 H91A 109.5 . .
C90 C91 H91B 109.5 . .
H91A C91 H91B 109.5 . .
C90 C91 H91C 109.5 . .
H91A C91 H91C 109.5 . .
H91B C91 H91C 109.5 . .
C90 C92 H92A 109.5 . .
C90 C92 H92B 109.5 . .
H92A C92 H92B 109.5 . .
C90 C92 H92C 109.5 . .
H92A C92 H92C 109.5 . .
H92B C92 H92C 109.5 . .
C90 C93 H93A 109.5 . .
C90 C93 H93B 109.5 . .
H93A C93 H93B 109.5 . .
C90 C93 H93C 109.5 . .
H93A C93 H93C 109.5 . .
H93B C93 H93C 109.5 . .
C95 C94 Ag19 127.6(7) . .
C95 C94 Ag20 142.1(7) . .
Ag19 C94 Ag20 89.5(3) . .
C95 C94 Ag21 94.5(6) . .
Ag19 C94 Ag21 101.9(3) . .
Ag20 C94 Ag21 83.7(3) . .
C94 C95 C96 174.8(9) . .
C94 C95 Ag21 58.1(5) . .
C96 C95 Ag21 127.0(6) . .
C95 C96 C99 108.1(8) . .
C95 C96 C98 109.7(8) . .
C99 C96 C98 112.4(10) . .
C95 C96 C97 109.0(8) . .
C99 C96 C97 108.7(9) . .
C98 C96 C97 108.7(10) . .
C96 C97 H97A 109.5 . .
C96 C97 H97B 109.5 . .
H97A C97 H97B 109.5 . .
C96 C97 H97C 109.5 . .
H97A C97 H97C 109.5 . .
H97B C97 H97C 109.5 . .
C96 C98 H98A 109.5 . .
C96 C98 H98B 109.5 . .
H98A C98 H98B 109.5 . .
C96 C98 H98C 109.5 . .
H98A C98 H98C 109.5 . .
H98B C98 H98C 109.5 . .
C96 C99 H99A 109.5 . .
C96 C99 H99B 109.5 . .
H99A C99 H99B 109.5 . .
C96 C99 H99C 109.5 . .
H99A C99 H99C 109.5 . .
H99B C99 H99C 109.5 . .
F30 C100 F29 106.5(9) . .
F30 C100 F28 107.1(9) . .
F29 C100 F28 101.6(9) . .
F30 C100 C101 117.0(9) . .
F29 C100 C101 111.0(8) . .
F28 C100 C101 112.3(8) . .
O19 C101 C102 130.3(8) . .
O19 C101 C100 113.7(8) . .
C102 C101 C100 115.9(8) . .
C101 C102 C103 124.2(8) . .
C101 C102 H102 117.9 . .
C103 C102 H102 117.9 . .
O20 C103 C102 127.7(8) . .
O20 C103 C104 114.7(7) . .
C102 C103 C104 117.5(7) . .
F25 C104 F26 106.9(8) . .
F25 C104 F27 106.3(8) . .
F26 C104 F27 105.5(8) . .
F25 C104 C103 115.0(7) . .
F26 C104 C103 112.1(8) . .
F27 C104 C103 110.4(8) . .
F36 C105 F34 106.6(11) . .
F36 C105 F35 106.2(12) . .
F34 C105 F35 106.4(10) . .
F36 C105 C106 113.2(10) . .
F34 C105 C106 114.5(10) . .
F35 C105 C106 109.4(11) . .
O15 C106 C107 128.1(10) . .
O15 C106 C105 114.2(9) . .
C107 C106 C105 117.6(8) . .
C106 C107 C108 123.9(9) . .
C106 C107 H107 118.1 . .
C108 C107 H107 118.1 . .
O16 C108 C107 129.9(9) . .
O16 C108 C109 114.7(10) . .
C107 C108 C109 115.4(9) . .
F32 C109 F31 108.1(13) . .
F32 C109 F33 104.6(14) . .
F31 C109 F33 98.2(12) . .
F32 C109 C108 114.0(12) . .
F31 C109 C108 116.5(11) . .
F33 C109 C108 113.7(11) . .
F20 C110 F21 106.1(10) . .
F20 C110 F19 108.2(10) . .
F21 C110 F19 101.6(9) . .
F20 C110 C111 115.5(8) . .
F21 C110 C111 113.7(8) . .
F19 C110 C111 110.8(8) . .
O17 C111 C112 130.1(8) . .
O17 C111 C110 112.3(8) . .
C112 C111 C110 117.5(7) . .
C111 C112 C113 124.4(7) . .
C111 C112 H112 117.8 . .
C113 C112 H112 117.8 . .
O18 C113 C112 129.3(8) . .
O18 C113 C114 114.8(8) . .
C112 C113 C114 115.9(8) . .
F23 C114 F24 109.0(10) . .
F23 C114 F22 104.5(10) . .
F24 C114 F22 102.6(10) . .
F23 C114 C113 113.8(9) . .
F24 C114 C113 113.7(9) . .
F22 C114 C113 112.3(9) . .
C116 C115 Ag27 138.8(6) . 2_666
C116 C115 Ag35 139.3(6) . .
Ag27 C115 Ag35 80.4(3) 2_666 .
C116 C115 Ag36 85.2(5) . 2_666
Ag27 C115 Ag36 99.5(3) 2_666 2_666
Ag35 C115 Ag36 100.7(3) . 2_666
C115 C116 C117 172.7(8) . .
C115 C116 Ag36 65.9(5) . 2_666
C117 C116 Ag36 121.1(5) . 2_666
C116 C117 C118 107.7(7) . .
C116 C117 C120 108.9(7) . .
C118 C117 C120 112.8(9) . .
C116 C117 C119 111.4(7) . .
C118 C117 C119 107.6(8) . .
C120 C117 C119 108.4(9) . .
C117 C118 H11F 109.5 . .
C117 C118 H11G 109.5 . .
H11F C118 H11G 109.5 . .
C117 C118 H11H 109.5 . .
H11F C118 H11H 109.5 . .
H11G C118 H11H 109.5 . .
C117 C119 H11I 109.5 . .
C117 C119 H11J 109.5 . .
H11I C119 H11J 109.5 . .
C117 C119 H11K 109.5 . .
H11I C119 H11K 109.5 . .
H11J C119 H11K 109.5 . .
C117 C120 H12D 109.5 . .
C117 C120 H12E 109.5 . .
H12D C120 H12E 109.5 . .
C117 C120 H12F 109.5 . .
H12D C120 H12F 109.5 . .
H12E C120 H12F 109.5 . .
C122 C121 Ag32 140.2(6) . .
C122 C121 Ag34 130.9(6) . .
Ag32 C121 Ag34 81.0(3) . .
C122 C121 Ag35 95.8(6) . .
Ag32 C121 Ag35 103.1(3) . .
Ag34 C121 Ag35 97.9(3) . .
C121 C122 C123 175.3(8) . .
C121 C122 Ag35 57.2(5) . .
C123 C122 Ag35 127.5(6) . .
C122 C123 C126 108.0(7) . .
C122 C123 C125 108.5(8) . .
C126 C123 C125 111.3(9) . .
C122 C123 C124 109.2(7) . .
C126 C123 C124 109.9(8) . .
C125 C123 C124 109.8(8) . .
C123 C124 H12G 109.5 . .
C123 C124 H12H 109.5 . .
H12G C124 H12H 109.5 . .
C123 C124 H12I 109.5 . .
H12G C124 H12I 109.5 . .
H12H C124 H12I 109.5 . .
C123 C125 H12J 109.5 . .
C123 C125 H12K 109.5 . .
H12J C125 H12K 109.5 . .
C123 C125 H12L 109.5 . .
H12J C125 H12L 109.5 . .
H12K C125 H12L 109.5 . .
C123 C126 H12M 109.5 . .
C123 C126 H12N 109.5 . .
H12M C126 H12N 109.5 . .
C123 C126 H12O 109.5 . .
H12M C126 H12O 109.5 . .
H12N C126 H12O 109.5 . .
C128 C127 Ag33 165.3(7) . 2_666
C128 C127 Ag26 106.3(6) . .
Ag33 C127 Ag26 88.3(3) 2_666 .
C128 C127 Ag30 91.9(6) . .
Ag33 C127 Ag30 90.4(3) 2_666 .
Ag26 C127 Ag30 87.5(3) . .
C127 C128 C129 173.7(9) . .
C127 C128 Ag30 60.4(5) . .
C129 C128 Ag30 125.8(5) . .
C128 C129 C130 113.2(12) . .
C128 C129 C31A 112.2(12) . .
C128 C129 C32A 106.4(11) . .
C31A C129 C32A 110.6(12) . .
C128 C129 C132 107.3(11) . .
C130 C129 C132 111.0(11) . .
C128 C129 C30A 111.1(11) . .
C31A C129 C30A 110.2(11) . .
C32A C129 C30A 106.1(10) . .
C128 C129 C131 109.2(10) . .
C130 C129 C131 110.1(11) . .
C132 C129 C131 105.8(10) . .
C129 C130 H13A 109.5 . .
C129 C130 H13B 109.5 . .
H13A C130 H13B 109.5 . .
C129 C130 H13C 109.5 . .
H13A C130 H13C 109.5 . .
H13B C130 H13C 109.5 . .
C129 C131 H13D 109.5 . .
C129 C131 H13E 109.5 . .
H13D C131 H13E 109.5 . .
C129 C131 H13F 109.5 . .
H13D C131 H13F 109.5 . .
H13E C131 H13F 109.5 . .
C129 C132 H13G 109.5 . .
C129 C132 H13H 109.5 . .
H13G C132 H13H 109.5 . .
C129 C132 H13I 109.5 . .
H13G C132 H13I 109.5 . .
H13H C132 H13I 109.5 . .
C129 C30A H30D 109.5 . .
C129 C30A H30E 109.5 . .
H30D C30A H30E 109.5 . .
C129 C30A H30F 109.5 . .
H30D C30A H30F 109.5 . .
H30E C30A H30F 109.5 . .
C129 C31A H31A 109.5 . .
C129 C31A H31B 109.5 . .
H31A C31A H31B 109.5 . .
C129 C31A H31C 109.5 . .
H31A C31A H31C 109.5 . .
H31B C31A H31C 109.5 . .
C129 C32A H32A 109.5 . .
C129 C32A H32B 109.5 . .
H32A C32A H32B 109.5 . .
C129 C32A H32C 109.5 . .
H32A C32A H32C 109.5 . .
H32B C32A H32C 109.5 . .
C134 C133 Ag27 166.2(6) . .
C134 C133 Ag28 104.5(5) . .
Ag27 C133 Ag28 88.6(3) . .
C134 C133 Ag25 88.8(5) . .
Ag27 C133 Ag25 97.0(3) . .
Ag28 C133 Ag25 83.5(2) . .
C133 C134 C135 175.5(8) . .
C133 C134 Ag25 62.9(5) . .
C135 C134 Ag25 121.5(5) . .
C134 C135 C138 109.8(7) . .
C134 C135 C137 109.0(7) . .
C138 C135 C137 110.8(8) . .
C134 C135 C136 109.3(7) . .
C138 C135 C136 108.2(8) . .
C137 C135 C136 109.8(8) . .
C135 C136 H13J 109.5 . .
C135 C136 H13K 109.5 . .
H13J C136 H13K 109.5 . .
C135 C136 H13L 109.5 . .
H13J C136 H13L 109.5 . .
H13K C136 H13L 109.5 . .
C135 C137 H13M 109.5 . .
C135 C137 H13N 109.5 . .
H13M C137 H13N 109.5 . .
C135 C137 H13O 109.5 . .
H13M C137 H13O 109.5 . .
H13N C137 H13O 109.5 . .
C135 C138 H13P 109.5 . .
C135 C138 H13Q 109.5 . .
H13P C138 H13Q 109.5 . .
C135 C138 H13R 109.5 . .
H13P C138 H13R 109.5 . .
H13Q C138 H13R 109.5 . .
C140 C139 Ag26 125.5(7) . .
C140 C139 Ag28 125.5(6) . .
Ag26 C139 Ag28 95.0(3) . .
C140 C139 Ag29 118.2(6) . .
Ag26 C139 Ag29 91.9(3) . .
Ag28 C139 Ag29 91.5(3) . .
C139 C140 C141 177.4(10) . .
C143 C141 C142 114.7(15) . .
C143 C141 C140 110.0(10) . .
C142 C141 C140 109.5(9) . .
C143 C141 C144 107.7(17) . .
C142 C141 C144 107.4(11) . .
C140 C141 C144 107.2(10) . .
C141 C142 H14A 109.5 . .
C141 C142 H14B 109.5 . .
H14A C142 H14B 109.5 . .
C141 C142 H14C 109.5 . .
H14A C142 H14C 109.5 . .
H14B C142 H14C 109.5 . .
C141 C143 H14D 109.5 . .
C141 C143 H14E 109.5 . .
H14D C143 H14E 109.5 . .
C141 C143 H14F 109.5 . .
H14D C143 H14F 109.5 . .
H14E C143 H14F 109.5 . .
C141 C144 H14G 109.5 . .
C141 C144 H14H 109.5 . .
H14G C144 H14H 109.5 . .
C141 C144 H14I 109.5 . .
H14G C144 H14I 109.5 . .
H14H C144 H14I 109.5 . .
C146 C145 Ag32 162.4(6) . .
C146 C145 Ag29 106.8(6) . .
Ag32 C145 Ag29 89.4(3) . .
C146 C145 Ag31 91.3(5) . .
Ag32 C145 Ag31 96.6(3) . .
Ag29 C145 Ag31 86.3(2) . .
C145 C146 C147 173.1(8) . .
C145 C146 Ag31 61.0(5) . .
C147 C146 Ag31 125.0(6) . .
C146 C147 C148 110.5(8) . .
C146 C147 C149 109.8(8) . .
C148 C147 C149 113.2(10) . .
C146 C147 C150 106.9(8) . .
C148 C147 C150 108.0(11) . .
C149 C147 C150 108.2(9) . .
C147 C148 H14J 109.5 . .
C147 C148 H14K 109.5 . .
H14J C148 H14K 109.5 . .
C147 C148 H14L 109.5 . .
H14J C148 H14L 109.5 . .
H14K C148 H14L 109.5 . .
C147 C149 H14M 109.5 . .
C147 C149 H14N 109.5 . .
H14M C149 H14N 109.5 . .
C147 C149 H14O 109.5 . .
H14M C149 H14O 109.5 . .
H14N C149 H14O 109.5 . .
C147 C150 H15A 109.5 . .
C147 C150 H15B 109.5 . .
H15A C150 H15B 109.5 . .
C147 C150 H15C 109.5 . .
H15A C150 H15C 109.5 . .
H15B C150 H15C 109.5 . .
C152 C151 Ag33 132.8(7) . .
C152 C151 Ag36 139.1(6) . .
Ag33 C151 Ag36 82.0(3) . .
C152 C151 Ag34 91.7(5) . .
Ag33 C151 Ag34 102.3(3) . .
Ag36 C151 Ag34 101.7(3) . .
C151 C152 C153 174.0(8) . .
C151 C152 Ag34 60.5(5) . .
C153 C152 Ag34 125.4(5) . .
C152 C153 C154 111.4(10) . .
C152 C153 C55A 113.4(10) . .
C152 C153 C54A 108.4(8) . .
C55A C153 C54A 111.3(10) . .
C152 C153 C156 104.6(12) . .
C154 C153 C156 112.2(11) . .
C152 C153 C155 109.5(10) . .
C154 C153 C155 111.4(11) . .
C156 C153 C155 107.5(10) . .
C152 C153 C56A 107.9(9) . .
C55A C153 C56A 110.3(10) . .
C54A C153 C56A 105.2(9) . .
C153 C154 H15D 109.5 . .
C153 C154 H15E 109.5 . .
H15D C154 H15E 109.5 . .
C153 C154 H15F 109.5 . .
H15D C154 H15F 109.5 . .
H15E C154 H15F 109.5 . .
C153 C155 H15G 109.5 . .
C153 C155 H15H 109.5 . .
H15G C155 H15H 109.5 . .
C153 C155 H15I 109.5 . .
H15G C155 H15I 109.5 . .
H15H C155 H15I 109.5 . .
C153 C156 H15J 109.5 . .
C153 C156 H15K 109.5 . .
H15J C156 H15K 109.5 . .
C153 C156 H15L 109.5 . .
H15J C156 H15L 109.5 . .
H15K C156 H15L 109.5 . .
C153 C54A H54A 109.5 . .
C153 C54A H54B 109.5 . .
H54A C54A H54B 109.5 . .
C153 C54A H54C 109.5 . .
H54A C54A H54C 109.5 . .
H54B C54A H54C 109.5 . .
C153 C55A H55C 109.5 . .
C153 C55A H55D 109.5 . .
H55C C55A H55D 109.5 . .
C153 C55A H55E 109.5 . .
H55C C55A H55E 109.5 . .
H55D C55A H55E 109.5 . .
C153 C56A H56A 109.5 . .
C153 C56A H56B 109.5 . .
H56A C56A H56B 109.5 . .
C153 C56A H56C 109.5 . .
H56A C56A H56C 109.5 . .
H56B C56A H56C 109.5 . .
F54 C157 F52 112.1(11) . .
F54A C157 F53A 109.0(12) . .
F54 C157 F53 103.1(9) . .
F52 C157 F53 103.5(10) . .
F54A C157 F52A 102.7(11) . .
F53A C157 F52A 101.9(11) . .
F54 C157 C158 113.4(8) . .
F52 C157 C158 112.8(10) . .
F54A C157 C158 116.5(11) . .
F53A C157 C158 114.1(11) . .
F53 C157 C158 111.1(9) . .
F52A C157 C158 111.0(9) . .
O27 C158 C159 127.8(8) . .
O27 C158 C157 115.2(7) . .
C159 C158 C157 116.9(7) . .
C158 C159 C160 124.3(7) . .
C158 C159 H159 117.9 . .
C160 C159 H159 117.9 . .
O28 C160 C159 129.5(8) . .
O28 C160 C161 114.2(8) . .
C159 C160 C161 116.2(8) . .
F50 C161 F51 102.3(11) . .
F50 C161 F49 106.0(11) . .
F51 C161 F49 105.0(11) . .
F50 C161 C160 112.3(9) . .
F51 C161 C160 114.1(9) . .
F49 C161 C160 115.9(10) . .
F46 C162 F48 107.5(11) . .
F46 C162 F47 107.2(9) . .
F48 C162 F47 105.1(9) . .
F46 C162 C163 111.6(8) . .
F48 C162 C163 110.4(9) . .
F47 C162 C163 114.7(10) . .
O30 C163 C164 128.9(8) . .
O30 C163 C162 113.4(9) . .
C164 C163 C162 117.6(9) . .
C163 C164 C165 125.0(8) . .
C163 C164 H164 117.5 . .
C165 C164 H164 117.5 . .
O29 C165 C164 126.8(9) . .
O29 C165 C166 115.2(8) . .
C164 C165 C166 118.0(8) . .
F45 C166 F43 110.2(12) . .
F45 C166 F44 104.4(11) . .
F43 C166 F44 102.2(10) . .
F45 C166 C165 114.3(9) . .
F43 C166 C165 115.5(10) . .
F44 C166 C165 108.9(10) . .
F38 C167 F39 108.2(9) . .
F38 C167 F37 106.5(9) . .
F39 C167 F37 106.1(8) . .
F38 C167 C168 113.3(7) . .
F39 C167 C168 113.0(9) . .
F37 C167 C168 109.2(8) . .
O25 C168 C169 129.3(8) . .
O25 C168 C167 114.4(8) . .
C169 C168 C167 116.3(7) . .
C170 C169 C168 123.4(7) . .
C170 C169 H169 118.3 . .
C168 C169 H169 118.3 . .
O26 C170 C169 128.4(8) . .
O26 C170 C171 113.7(8) . .
C169 C170 C171 117.8(8) . .
F42B C171 F40B 119(2) . .
F40A C171 F41A 109(2) . .
F40A C171 F42A 111.8(17) . .
F41A C171 F42A 100.6(16) . .
F42B C171 F41B 92(2) . .
F40B C171 F41B 99(2) . .
F40A C171 C170 116.1(13) . .
F42B C171 C170 119.4(16) . .
F40B C171 C170 113.5(13) . .
F41A C171 C170 105.0(14) . .
F42A C171 C170 112.5(10) . .
F41B C171 C170 107.5(16) . .
C173 C172 Ag48 109.9(10) . .
C173 C172 Ag47 157.0(8) . .
Ag48 C172 Ag47 92.3(9) . .
C173 C172 A45A 95.3(7) . .
Ag47 C172 A45A 94.4(4) . .
C173 C172 A48 115.3(7) . .
Ag47 C172 A48 85.7(4) . .
A45A C172 A48 88.5(4) . .
C173 C172 Ag45 102.9(10) . .
Ag48 C172 Ag45 85.3(14) . .
Ag47 C172 Ag45 84.1(10) . .
C172 C173 C174 172.9(11) . .
C172 C173 A45A 57.2(6) . .
C174 C173 A45A 129.7(8) . .
C172 C173 Ag48 45.9(7) . .
C174 C173 Ag48 136.6(8) . .
C176 C174 C173 109.6(10) . .
C176 C174 C175 112.5(13) . .
C173 C174 C175 106.3(9) . .
C176 C174 C177 111.5(12) . .
C173 C174 C177 109.3(10) . .
C175 C174 C177 107.5(11) . .
C174 C175 H17D 109.5 . .
C174 C175 H17E 109.5 . .
H17D C175 H17E 109.5 . .
C174 C175 H17F 109.5 . .
H17D C175 H17F 109.5 . .
H17E C175 H17F 109.5 . .
C174 C176 H17G 109.5 . .
C174 C176 H17H 109.5 . .
H17G C176 H17H 109.5 . .
C174 C176 H17I 109.5 . .
H17G C176 H17I 109.5 . .
H17H C176 H17I 109.5 . .
C174 C177 H17J 109.5 . .
C174 C177 H17K 109.5 . .
H17J C177 H17K 109.5 . .
C174 C177 H17L 109.5 . .
H17J C177 H17L 109.5 . .
H17K C177 H17L 109.5 . .
C179 C178 Ag44 149.4(7) . .
C179 C178 Ag39 124.3(6) . 2_556
Ag44 C178 Ag39 82.7(3) . 2_556
C179 C178 Ag40 88.8(6) . 2_556
Ag44 C178 Ag40 103.9(4) . 2_556
Ag39 C178 Ag40 95.5(3) 2_556 2_556
C178 C179 C180 172.4(9) . .
C178 C179 Ag40 62.4(5) . 2_556
C180 C179 Ag40 124.9(6) . 2_556
C179 C180 C183 109.2(9) . .
C179 C180 C182 107.8(7) . .
C183 C180 C182 110.7(9) . .
C179 C180 C181 108.7(8) . .
C183 C180 C181 111.0(9) . .
C182 C180 C181 109.3(9) . .
C180 C181 H18D 109.5 . .
C180 C181 H18E 109.5 . .
H18D C181 H18E 109.5 . .
C180 C181 H18F 109.5 . .
H18D C181 H18F 109.5 . .
H18E C181 H18F 109.5 . .
C180 C182 H18G 109.5 . .
C180 C182 H18H 109.5 . .
H18G C182 H18H 109.5 . .
C180 C182 H18I 109.5 . .
H18G C182 H18I 109.5 . .
H18H C182 H18I 109.5 . .
C180 C183 H18J 109.5 . .
C180 C183 H18K 109.5 . .
H18J C183 H18K 109.5 . .
C180 C183 H18L 109.5 . .
H18J C183 H18L 109.5 . .
H18K C183 H18L 109.5 . .
C185 C184 Ag44 150.5(8) . .
C185 C184 Ag42 111.0(8) . .
Ag44 C184 Ag42 98.0(3) . .
C185 C184 Ag43 89.0(6) . .
Ag44 C184 Ag43 100.6(3) . .
Ag42 C184 Ag43 81.3(3) . .
C184 C185 C186 175.6(10) . .
C184 C185 Ag43 63.2(6) . .
C186 C185 Ag43 121.1(6) . .
C189 C186 C185 111.1(10) . .
C189 C186 C187 116.6(12) . .
C185 C186 C187 112.5(9) . .
C189 C186 C188 107.2(14) . .
C185 C186 C188 104.3(11) . .
C187 C186 C188 104.0(10) . .
C186 C187 H18M 109.5 . .
C186 C187 H18N 109.5 . .
H18M C187 H18N 109.5 . .
C186 C187 H18O 109.5 . .
H18M C187 H18O 109.5 . .
H18N C187 H18O 109.5 . .
C186 C189 H18S 109.5 . .
C186 C189 H18T 109.5 . .
H18S C189 H18T 109.5 . .
C186 C189 H18U 109.5 . .
H18S C189 H18U 109.5 . .
H18T C189 H18U 109.5 . .
C191 C190 Ag46 129.2(8) . .
C191 C190 Ag43 141.5(7) . .
Ag46 C190 Ag43 89.1(6) . .
C191 C190 A41A 97.4(7) . .
Ag43 C190 A41A 97.8(3) . .
C191 C190 A46A 133.1(7) . .
Ag43 C190 A46A 82.7(3) . .
A41A C190 A46A 87.9(3) . .
C191 C190 Ag41 100.9(7) . .
Ag46 C190 Ag41 87.9(10) . .
Ag43 C190 Ag41 82.5(3) . .
C190 C191 C192 175.7(9) . .
C190 C191 A41A 55.3(5) . .
C192 C191 A41A 129.0(6) . .
C191 C192 C195 110.0(8) . .
C191 C192 C194 109.3(8) . .
C195 C192 C194 109.3(8) . .
C191 C192 C193 107.8(7) . .
C195 C192 C193 110.6(8) . .
C194 C192 C193 109.9(9) . .
C192 C193 H19A 109.5 . .
C192 C193 H19B 109.5 . .
H19A C193 H19B 109.5 . .
C192 C193 H19C 109.5 . .
H19A C193 H19C 109.5 . .
H19B C193 H19C 109.5 . .
C192 C194 H19D 109.5 . .
C192 C194 H19E 109.5 . .
H19D C194 H19E 109.5 . .
C192 C194 H19F 109.5 . .
H19D C194 H19F 109.5 . .
H19E C194 H19F 109.5 . .
C192 C195 H19G 109.5 . .
C192 C195 H19H 109.5 . .
H19G C195 H19H 109.5 . .
C192 C195 H19I 109.5 . .
H19G C195 H19I 109.5 . .
H19H C195 H19I 109.5 . .
C197 C196 Ag38 171.9(7) . .
C197 C196 Ag39 93.1(6) . .
Ag38 C196 Ag39 90.7(3) . .
C197 C196 Ag37 101.6(7) . .
Ag38 C196 Ag37 85.6(3) . .
Ag39 C196 Ag37 90.8(3) . .
C196 C197 C198 174.3(9) . .
C196 C197 Ag39 59.1(5) . .
C198 C197 Ag39 126.1(6) . .
C201 C198 C197 110.6(9) . .
C201 C198 C200 111.8(12) . .
C197 C198 C200 108.4(9) . .
C201 C198 C199 109.6(11) . .
C197 C198 C199 108.5(8) . .
C200 C198 C199 107.9(10) . .
C198 C199 H19J 109.5 . .
C198 C199 H19K 109.5 . .
H19J C199 H19K 109.5 . .
C198 C199 H19L 109.5 . .
H19J C199 H19L 109.5 . .
H19K C199 H19L 109.5 . .
C198 C200 H20A 109.5 . .
C198 C200 H20B 109.5 . .
H20A C200 H20B 109.5 . .
C198 C200 H20C 109.5 . .
H20A C200 H20C 109.5 . .
H20B C200 H20C 109.5 . .
C198 C201 H20D 109.5 . .
C198 C201 H20E 109.5 . .
H20D C201 H20E 109.5 . .
C198 C201 H20F 109.5 . .
H20D C201 H20F 109.5 . .
H20E C201 H20F 109.5 . .
C23A C202 Ag40 165.9(17) . .
C203 C202 Ag40 134.1(9) . .
C23A C202 Ag42 87.6(17) . .
C203 C202 Ag42 128.9(9) . .
Ag40 C202 Ag42 97.0(4) . .
C23A C202 Ag47 106.5(16) . 2_556
C203 C202 Ag47 87.4(7) . 2_556
Ag40 C202 Ag47 86.2(3) . 2_556
Ag42 C202 Ag47 97.2(3) . 2_556
C202 C203 C204 175.0(12) . .
C202 C203 Ag47 62.4(6) . 2_556
C204 C203 Ag47 122.3(8) . 2_556
C205 C204 C203 109.9(12) . .
C205 C204 C206 108.9(11) . .
C203 C204 C206 111.4(12) . .
C205 C204 C207 109.7(11) . .
C203 C204 C207 108.5(12) . .
C206 C204 C207 108.4(11) . .
C204 C205 H20G 109.5 . .
C204 C205 H20H 109.5 . .
H20G C205 H20H 109.5 . .
C204 C205 H20I 109.5 . .
H20G C205 H20I 109.5 . .
H20H C205 H20I 109.5 . .
C204 C206 H20J 109.5 . .
C204 C206 H20K 109.5 . .
H20J C206 H20K 109.5 . .
C204 C206 H20L 109.5 . .
H20J C206 H20L 109.5 . .
H20K C206 H20L 109.5 . .
C204 C207 H20M 109.5 . .
C204 C207 H20N 109.5 . .
H20M C207 H20N 109.5 . .
C204 C207 H20O 109.5 . .
H20M C207 H20O 109.5 . .
H20N C207 H20O 109.5 . .
C202 C23A C24A 159(3) . .
C202 C23A Ag42 65.4(14) . .
C24A C23A Ag42 134.9(18) . .
C23A C24A C27A 105(2) . .
C23A C24A C26A 105(2) . .
C27A C24A C26A 114.7(15) . .
C23A C24A C25A 102(2) . .
C27A C24A C25A 114.6(15) . .
C26A C24A C25A 113.6(14) . .
C24A C25A H25A 109.5 . .
C24A C25A H25B 109.5 . .
H25A C25A H25B 109.5 . .
C24A C25A H25C 109.5 . .
H25A C25A H25C 109.5 . .
H25B C25A H25C 109.5 . .
C24A C26A H26A 109.5 . .
C24A C26A H26B 109.5 . .
H26A C26A H26B 109.5 . .
C24A C26A H26C 109.5 . .
H26A C26A H26C 109.5 . .
H26B C26A H26C 109.5 . .
C24A C27A H27A 109.5 . .
C24A C27A H27B 109.5 . .
H27A C27A H27B 109.5 . .
C24A C27A H27C 109.5 . .
H27A C27A H27C 109.5 . .
H27B C27A H27C 109.5 . .
C209 C208 A48 152.0(9) . .
C209 C208 Ag38 121.1(8) . .
A48 C208 Ag38 85.6(4) . .
C209 C208 Ag48 143.8(13) . .
Ag38 C208 Ag48 95.0(12) . .
C209 C208 A46A 88.4(6) . .
A48 C208 A46A 91.7(4) . .
Ag38 C208 A46A 107.0(4) . .
C209 C208 Ag46 87.8(6) . .
Ag38 C208 Ag46 95.0(10) . .
Ag48 C208 Ag46 91.6(13) . .
C208 C209 C210 174.3(10) . .
C208 C209 A46A 63.8(6) . .
C210 C209 A46A 121.9(7) . .
C208 C209 Ag46 64.4(6) . .
C210 C209 Ag46 121.1(7) . .
C212 C210 C209 109.5(12) . .
C212 C210 C211 111.5(11) . .
C209 C210 C211 109.8(9) . .
C212 C210 C213 111.0(14) . .
C209 C210 C213 106.5(10) . .
C211 C210 C213 108.5(12) . .
C210 C211 H21A 109.5 . .
C210 C211 H21B 109.5 . .
H21A C211 H21B 109.5 . .
C210 C211 H21C 109.5 . .
H21A C211 H21C 109.5 . .
H21B C211 H21C 109.5 . .
C210 C212 H21D 109.5 . .
C210 C212 H21E 109.5 . .
H21D C212 H21E 109.5 . .
C210 C212 H21F 109.5 . .
H21D C212 H21F 109.5 . .
H21E C212 H21F 109.5 . .
C210 C213 H21G 109.5 . .
C210 C213 H21H 109.5 . .
H21G C213 H21H 109.5 . .
C210 C213 H21I 109.5 . .
H21G C213 H21I 109.5 . .
H21H C213 H21I 109.5 . .
F61 C214 F63 107.8(10) . .
F61 C214 F62 107.9(10) . .
F63 C214 F62 106.3(10) . .
F61 C214 C215 112.3(10) . .
F63 C214 C215 113.8(10) . .
F62 C214 C215 108.4(9) . .
O38 C215 C216 127.1(10) . .
O38 C215 C214 114.8(9) . .
C216 C215 C214 118.1(9) . .
C215 C216 C217 123.3(9) . .
C215 C216 H216 118.3 . .
C217 C216 H216 118.3 . .
O37 C217 C216 130.0(10) . .
O37 C217 C218 115.4(11) . .
C216 C217 C218 114.6(11) . .
F66 C218 F65 108.3(18) . .
F66 C218 F64 103.7(14) . .
F65 C218 F64 105.8(18) . .
F66 C218 C217 110.2(17) . .
F65 C218 C217 112.5(13) . .
F64 C218 C217 115.8(14) . .
F58 C219 F60 109.8(14) . .
F58 C219 F59 103.5(10) . .
F60 C219 F59 107.9(10) . .
F58 C219 C220 109.9(9) . .
F60 C219 C220 113.8(10) . .
F59 C219 C220 111.4(13) . .
O36 C220 C221 130.0(10) . .
O36 C220 C219 111.7(12) . .
C221 C220 C219 118.3(11) . .
C222 C221 C220 123.3(10) . .
C222 C221 H221 118.3 . .
C220 C221 H221 118.3 . .
O35 C222 C221 129.9(12) . .
O35 C222 C223 114.8(11) . .
C221 C222 C223 115.3(11) . .
F57 C223 F55 111.0(18) . .
F57 C223 F56 106.5(14) . .
F55 C223 F56 97.1(13) . .
F57 C223 C222 117.4(13) . .
F55 C223 C222 115.9(13) . .
F56 C223 C222 106.2(14) . .
F68 C224 F69 113.9(13) . .
F68 C224 F67 102.3(16) . .
F69 C224 F67 95.4(15) . .
F68 C224 C225 116.6(13) . .
F69 C224 C225 115.8(12) . .
F67 C224 C225 109.5(13) . .
O40 C225 C226 130.1(9) . .
O40 C225 C224 111.0(9) . .
C226 C225 C224 118.8(9) . .
C225 C226 C227 125.5(8) . .
C225 C226 H226 117.2 . .
C227 C226 H226 117.2 . .
O39 C227 C226 127.8(9) . .
O39 C227 C228 113.7(9) . .
C226 C227 C228 118.5(8) . .
F71 C228 F70 108(2) . .
F71 C228 F72 105.2(16) . .
F70 C228 F72 109.7(13) . .
F71A C228 F72A 108(2) . .
F71A C228 F70A 99(2) . .
F72A C228 F70A 105(3) . .
F71 C228 C227 107.1(13) . .
F70 C228 C227 115.2(11) . .
F72 C228 C227 111.3(10) . .
F71A C228 C227 121.0(14) . .
F72A C228 C227 113.8(13) . .
F70A C228 C227 107.4(16) . .

loop_
_geom_bond_atom_site_label_1
_geom_bond_atom_site_label_2
_geom_bond_distance
_geom_bond_site_symmetry_2
Ag1 C25 2.152(8) 2_675
Ag1 C7 2.220(10) .
Ag1 O5 2.562(7) 2_675
Ag1 Ag2 2.8205(10) .
Ag1 Ag10 2.9795(10) 2_675
Ag1 Ag11 3.0235(10) 2_675
Ag1 Ag12 3.2748(9) .
Ag2 C7 2.141(11) .
Ag2 C1 2.243(9) .
Ag2 C2 2.431(10) .
Ag2 Ag12 3.2081(11) .
Ag3A O6 2.317(8) .
Ag3A C19 2.360(10) .
Ag3A O2 2.529(11) .
Ag3A Ag12 2.774(4) 2_675
Ag3A Ag4A 2.846(16) .
Ag3A Ag6 3.050(11) 2_675
Ag3B C19 2.212(10) .
Ag3B O5 2.321(11) .
Ag3B O2 2.368(6) .
Ag3B O6 2.393(8) .
Ag3B Ag5 2.913(8) .
Ag3B Ag12 3.091(9) 2_675
Ag3B Ag4B 3.208(10) .
Ag4A C19 2.122(12) .
Ag4A C1 2.183(12) .
Ag4A Ag6 2.741(16) 2_675
Ag4A Ag5 3.130(13) .
Ag4B C19 2.158(13) .
Ag4B C1 2.250(13) .
Ag4B O3 2.511(11) .
Ag4B O10 2.587(11) .
Ag4B Ag6 2.900(9) 2_675
Ag4B Ag5 3.008(9) .
Ag5 C37 2.178(8) .
Ag5 C19 2.199(9) .
Ag5 C38 2.593(8) .
Ag5 Ag11 3.1816(12) .
Ag6 C1 2.104(10) 2_675
Ag6 C13 2.162(9) .
Ag6 Ag4A 2.741(16) 2_675
Ag6 Ag4B 2.900(9) 2_675
Ag6 Ag3A 3.051(11) 2_675
Ag6 Ag10 3.2134(10) .
Ag6 Ag12 3.2373(10) .
Ag6 Ag7 3.3545(10) .
Ag7 C31 2.141(8) .
Ag7 C13 2.241(8) .
Ag7 O1 2.589(5) .
Ag7 C14 2.607(8) .
Ag7 Ag12 2.9419(10) .
Ag7 Ag9 2.9491(9) .
Ag7 Ag8 3.0851(9) .
Ag8 C31 2.220(8) .
Ag8 O3 2.329(6) .
Ag8 O9 2.337(7) .
Ag8 O10 2.392(6) .
Ag8 Ag9 2.8693(9) .
Ag9 C31 2.211(8) .
Ag9 C37 2.294(8) .
Ag9 O8 2.473(5) .
Ag9 C38 2.647(8) .
Ag9 Ag11 3.0252(9) .
Ag10 C25 2.289(8) .
Ag10 O7 2.337(6) .
Ag10 O1 2.347(5) .
Ag10 O8 2.561(6) .
Ag10 Ag1 2.9794(10) 2_675
Ag10 Ag11 3.0496(10) .
Ag11 C37 2.091(9) .
Ag11 C25 2.155(8) .
Ag11 Ag1 3.0234(10) 2_675
Ag12 C13 2.126(9) .
Ag12 C7 2.215(9) .
Ag12 C8 2.528(9) .
Ag12 Ag3A 2.774(5) 2_675
Ag12 Ag3B 3.091(9) 2_675
Ag13 C64 2.193(9) .
Ag13 C88 2.243(8) 2_565
Ag13 Ag21 2.9308(9) 2_565
Ag13 Ag15 2.9744(10) .
Ag13 Ag22 3.1532(10) 2_565
Ag13 Ag14 3.1732(9) .
Ag14 C64 2.186(8) .
Ag14 C76 2.186(8) .
Ag14 Ag17 3.0087(9) .
Ag14 A16 3.061(4) .
Ag14 Ag15 3.2420(10) .
Ag15 C58 2.100(8) 2_565
Ag15 C64 2.121(8) .
Ag15 Ag23 2.9946(11) 2_565
Ag15 Ag24 3.1163(9) 2_565
Ag16 O16 2.23(3) .
Ag16 O11 2.29(4) 2_565
Ag16 C76 2.53(6) .
Ag16 Ag20 2.75(8) .
Ag16 Ag17 3.15(3) .
A16 C76 2.227(9) .
A16 O16 2.339(7) .
A16 O11 2.372(6) 2_565
A16 O15 2.412(7) .
A16 C77 2.589(9) .
A16 Ag17 3.243(2) .
A16 Ag20 3.303(6) .
Ag17 C76 2.128(8) .
Ag17 C70 2.276(7) .
Ag17 O14 2.444(5) 2_565
Ag17 C71 2.539(8) .
Ag17 Ag19 2.9913(9) .
Ag17 Ag18 3.2483(9) .
Ag18 C82 2.098(8) 2_565
Ag18 C70 2.105(8) .
Ag18 Ag24 2.8674(9) .
Ag18 Ag19 3.1719(10) .
Ag19 C94 2.157(9) .
Ag19 C70 2.188(8) .
Ag19 Ag20 3.0403(9) .
Ag19 Ag23 3.2110(11) .
Ag20 C94 2.163(8) .
Ag20 C82 2.253(8) .
Ag20 O11 2.581(5) 2_565
Ag20 C83 2.601(8) .
Ag20 Ag21 2.9282(9) .
Ag20 Ag24 3.2824(9) 2_565
Ag21 C88 2.100(8) .
Ag21 C94 2.225(8) .
Ag21 C95 2.614(8) .
Ag21 Ag13 2.9309(9) 2_565
Ag21 Ag22 3.3161(9) .
Ag22 C88 2.252(7) .
Ag22 O17 2.288(6) .
Ag22 O14 2.341(5) .
Ag22 C89 2.479(8) .
Ag22 O18 2.511(6) .
Ag22 Ag13 3.1530(10) 2_565
Ag23 C58 2.269(8) .
Ag23 O19 2.321(6) .
Ag23 O12 2.384(5) .
Ag23 O20 2.453(6) .
Ag23 Ag15 2.9946(11) 2_565
Ag23 Ag24 3.3290(10) .
Ag24 C58 2.214(7) .
Ag24 C82 2.219(8) 2_565
Ag24 O11 2.434(5) .
Ag24 C59 2.539(9) .
Ag24 Ag15 3.1163(9) 2_565
Ag24 Ag20 3.2826(9) 2_565
Ag25 C133 2.289(7) .
Ag25 O21 2.340(5) .
Ag25 O30 2.344(6) .
Ag25 O29 2.415(6) .
Ag25 C134 2.571(7) .
Ag25 Ag28 3.0313(8) .
Ag25 Ag27 3.2905(9) .
Ag25 Ag34 3.3409(9) 2_666
Ag26 C139 2.172(7) .
Ag26 C127 2.244(8) .
Ag26 O29 2.586(6) .
Ag26 Ag33 3.0221(8) 2_666
Ag26 Ag30 3.1264(9) .
Ag26 Ag29 3.1276(9) .
Ag26 Ag28 3.2061(9) .
Ag27 C133 2.100(7) .
Ag27 C115 2.159(7) 2_666
Ag27 Ag35 2.8010(8) 2_666
Ag27 Ag28 3.0490(8) .
Ag28 C139 2.178(7) .
Ag28 C133 2.262(7) .
Ag28 O27 2.570(5) .
Ag28 Ag29 3.1227(9) .
Ag29 C139 2.181(7) .
Ag29 C145 2.228(7) .
Ag29 Ag32 3.0398(9) .
Ag29 Ag31 3.0838(9) .
Ag30 C127 2.278(7) .
Ag30 O24 2.315(6) .
Ag30 O25 2.317(5) .
Ag30 O26 2.438(6) .
Ag30 C128 2.617(8) .
Ag30 Ag33 3.1016(8) 2_666
Ag30 Ag35 3.1830(9) .
Ag31 C145 2.279(7) .
Ag31 O28 2.327(5) .
Ag31 O22 2.365(5) .
Ag31 O27 2.461(5) .
Ag31 C146 2.604(7) .
Ag31 Ag36 3.2386(9) .
Ag31 Ag32 3.2669(8) .
Ag32 C145 2.092(7) .
Ag32 C121 2.147(7) .
Ag32 Ag34 2.8196(8) .
Ag33 C127 2.092(7) 2_666
Ag33 C151 2.138(7) .
Ag33 Ag36 2.8307(8) .
Ag33 Ag26 3.0221(8) 2_666
Ag33 Ag30 3.1016(8) 2_666
Ag34 C121 2.194(8) .
Ag34 C151 2.244(8) .
Ag34 O21 2.503(5) 2_666
Ag34 C152 2.577(7) .
Ag34 Ag35 3.3218(9) .
Ag34 Ag25 3.3409(9) 2_666
Ag35 C115 2.179(8) .
Ag35 C121 2.212(7) .
Ag35 C122 2.618(8) .
Ag35 Ag27 2.8010(8) 2_666
Ag36 C151 2.175(8) .
Ag36 C115 2.274(7) 2_666
Ag36 O22 2.468(5) .
Ag36 C116 2.482(7) 2_666
Ag37 C196 2.297(9) .
Ag37 O37 2.309(7) .
Ag37 O33 2.353(5) .
Ag37 O38 2.509(7) .
Ag37 Ag38 2.9737(12) .
Ag37 Ag42 3.1291(12) 2_556
Ag37 Ag39 3.2311(10) .
Ag38 C196 2.075(10) .
Ag38 C208 2.131(9) .
Ag38 A48 2.892(7) .
Ag38 Ag39 3.0712(9) .
Ag38 Ag48 3.18(4) .
Ag38 Ag46 3.25(2) .
Ag39 C178 2.219(8) 2_556
Ag39 C196 2.240(8) .
Ag39 O32 2.498(5) .
Ag39 O35 2.578(6) .
Ag39 C197 2.606(8) .
Ag39 Ag44 2.8611(8) 2_556
Ag39 Ag40 3.3030(9) .
Ag40 C202 2.106(9) .
Ag40 C178 2.245(8) 2_556
Ag40 C179 2.531(8) 2_556
Ag40 Ag41 2.743(6) .
Ag40 Ag47 2.9678(9) 2_556
Ag40 Ag42 3.2078(10) .
Ag41 O36 2.271(7) .
Ag41 O32 2.399(6) .
Ag41 C190 2.533(10) .
Ag41 Ag43 3.102(3) .
Ag41 Ag46 3.24(3) .
Ag41 Ag42 3.270(7) .
A41A C190 2.166(9) .
A41A O35 2.340(7) .
A41A O32 2.385(5) .
A41A O36 2.417(7) .
A41A C191 2.614(8) .
A41A A46A 3.063(8) .
A41A Ag43 3.2558(16) .
Ag42 C202 2.177(9) .
Ag42 C184 2.192(8) .
Ag42 C23A 2.39(3) .
Ag42 O33 2.591(5) 2_556
Ag42 Ag43 2.9179(9) .
Ag42 Ag37 3.1290(12) 2_556
Ag42 Ag44 3.2397(10) .
Ag42 Ag47 3.3106(9) 2_556
Ag43 C190 2.154(8) .
Ag43 C184 2.285(8) .
Ag43 O31 2.443(5) .
Ag43 C185 2.560(9) .
Ag43 A46A 2.907(4) .
Ag43 Ag46 2.998(14) .
Ag43 Ag44 3.3757(8) .
Ag44 C184 2.099(8) .
Ag44 C178 2.110(8) .
Ag44 Ag39 2.8610(8) 2_556
Ag44 Ag45 3.22(4) .
Ag45 O40 2.092(17) .
Ag45 O31 2.226(12) .
Ag45 C172 2.47(3) .
Ag45 Ag47 3.086(11) .
Ag45 Ag48 3.09(6) .
A45A C172 2.143(12) .
A45A O40 2.345(10) .
A45A O31 2.394(8) .
A45A O39 2.431(8) .
A45A C173 2.539(13) .
A45A A48 3.056(10) .
A45A Ag47 3.125(4) .
Ag46 C190 2.119(10) .
Ag46 C208 2.272(11) .
Ag46 C209 2.518(11) .
Ag46 Ag48 3.19(3) .
A46A C190 2.246(11) .
A46A C208 2.259(10) .
A46A C209 2.517(9) .
A46A A48 3.148(8) .
Ag47 C172 2.117(8) .
Ag47 C202 2.235(8) 2_556
Ag47 C203 2.519(10) 2_556
Ag47 O33 2.565(5) .
Ag47 A48 2.960(5) .
Ag47 Ag40 2.9680(9) 2_556
Ag47 Ag48 3.020(17) .
Ag47 Ag42 3.3108(9) 2_556
Ag48 C172 2.07(2) .
Ag48 C208 2.18(2) .
Ag48 C173 2.71(3) .
A48 C208 2.128(10) .
A48 C172 2.235(11) .
V1 O3 1.649(6) .
V1 O2 1.653(6) .
V1 O1 1.677(5) .
V1 O4 1.794(11) .
V1 O4 1.816(12) 2_675
V2 O14 1.676(5) .
V2 O12 1.681(5) .
V2 O11 1.684(5) .
V2 O13 1.7768(11) .
V3 O24 1.648(6) .
V3 O22 1.679(5) .
V3 O21 1.687(5) .
V3 O23 1.770(11) .
V3 O23 1.839(11) 2_666
V4 O31 1.666(6) .
V4 O32 1.672(5) .
V4 O33 1.681(5) .
V4 O34 1.7596(11) .
F1 C52 1.345(14) .
F2 C52 1.324(15) .
F3 C52 1.311(14) .
F4 C48 1.274(15) .
F5 C48 1.301(16) .
F6 C48 1.282(14) .
F7 C53 1.309(19) .
F8 C53 1.281(18) .
F9 C53 1.23(2) .
F10 C57 1.285(12) .
F11 C57 1.317(15) .
F12 C57 1.296(13) .
F13 C47 1.272(17) .
F14 C47 1.325(19) .
F15 C47 1.35(2) .
F16 C43 1.301(15) .
F17 C43 1.291(17) .
F18 C43 1.352(17) .
F19 C110 1.314(12) .
F20 C110 1.258(11) .
F21 C110 1.309(11) .
F22 C114 1.329(13) .
F23 C114 1.278(13) .
F24 C114 1.297(12) .
F25 C104 1.311(10) .
F26 C104 1.324(10) .
F27 C104 1.330(11) .
F28 C100 1.313(12) .
F29 C100 1.302(11) .
F30 C100 1.285(11) .
F31 C109 1.296(13) .
F32 C109 1.213(15) .
F33 C109 1.302(15) .
F34 C105 1.324(12) .
F35 C105 1.328(15) .
F36 C105 1.306(14) .
F37 C167 1.343(12) .
F38 C167 1.314(10) .
F39 C167 1.315(11) .
F40A C171 1.290(15) .
F41A C171 1.299(16) .
F42A C171 1.344(14) .
F40B C171 1.293(17) .
F41B C171 1.369(18) .
F42B C171 1.291(17) .
F43 C166 1.283(12) .
F44 C166 1.315(13) .
F45 C166 1.247(13) .
F46 C162 1.297(13) .
F47 C162 1.320(13) .
F48 C162 1.314(11) .
F49 C161 1.267(12) .
F50 C161 1.253(12) .
F51 C161 1.266(13) .
F52 C157 1.273(13) .
F53 C157 1.363(11) .
F54 C157 1.266(12) .
F52A C157 1.371(13) .
F53A C157 1.283(13) .
F54A C157 1.275(13) .
F55 C223 1.271(18) .
F56 C223 1.363(17) .
F57 C223 1.228(15) .
F58 C219 1.294(14) .
F59 C219 1.348(15) .
F60 C219 1.295(14) .
F61 C214 1.285(13) .
F62 C214 1.329(12) .
F63 C214 1.320(12) .
F64 C218 1.293(17) .
F65 C218 1.271(19) .
F66 C218 1.24(2) .
F67 C224 1.35(2) .
F68 C224 1.244(14) .
F69 C224 1.270(15) .
F70 C228 1.302(14) .
F71 C228 1.298(15) .
F72 C228 1.303(13) .
F70A C228 1.332(18) .
F71A C228 1.318(17) .
F72A C228 1.328(16) .
O4 O4 1.04(2) 2_675
O4 V1 1.816(12) 2_675
O5 C51 1.245(11) .
O5 Ag1 2.562(7) 2_675
O6 C49 1.234(12) .
O7 C54 1.239(12) .
O8 C56 1.249(10) .
O9 C44 1.238(12) .
O10 C46 1.266(11) .
O11 Ag16 2.29(4) 2_565
O11 A16 2.372(6) 2_565
O11 Ag20 2.582(5) 2_565
O13 V2 1.7769(11) 2_565
O14 Ag17 2.444(5) 2_565
O15 C106 1.247(10) .
O16 C108 1.241(10) .
O17 C111 1.248(9) .
O18 C113 1.238(10) .
O19 C101 1.241(10) .
O20 C103 1.253(9) .
O21 Ag34 2.503(5) 2_666
O23 O23 1.02(2) 2_666
O23 V3 1.839(11) 2_666
O25 C168 1.251(9) .
O26 C170 1.243(9) .
O27 C158 1.246(8) .
O28 C160 1.243(9) .
O29 C165 1.260(10) .
O30 C163 1.255(11) .
O33 Ag42 2.591(5) 2_556
O34 V4 1.7596(11) 2_556
O35 C222 1.252(11) .
O36 C220 1.254(13) .
O37 C217 1.216(11) .
O38 C215 1.239(9) .
O39 C227 1.227(10) .
O40 C225 1.248(10) .
C1 C2 1.181(13) .
C1 Ag6 2.104(10) 2_675
C2 C3 1.533(14) .
C3 C5 1.504(17) .
C3 C6 1.533(18) .
C3 C4 1.556(19) .
C4 H4A 0.9800 .
C4 H4B 0.9800 .
C4 H4C 0.9800 .
C5 H5A 0.9800 .
C5 H5B 0.9800 .
C5 H5C 0.9800 .
C6 H6A 0.9800 .
C6 H6B 0.9800 .
C6 H6C 0.9800 .
C7 C8 1.188(13) .
C8 C9 1.499(14) .
C9 C12 1.456(17) .
C9 C11 1.464(16) .
C9 C10 1.55(2) .
C10 H10A 0.9800 .
C10 H10B 0.9800 .
C10 H10C 0.9800 .
C11 H11A 0.9800 .
C11 H11B 0.9800 .
C11 H11C 0.9800 .
C12 H12A 0.9800 .
C12 H12B 0.9800 .
C12 H12C 0.9800 .
C13 C14 1.195(12) .
C14 C15 1.468(13) .
C15 C16 1.46(2) .
C15 C18 1.505(16) .
C15 C17 1.58(2) .
C16 H16A 0.9800 .
C16 H16B 0.9800 .
C16 H16C 0.9800 .
C18 H18A 0.9800 .
C18 H18B 0.9800 .
C18 H18C 0.9800 .
C19 C20 1.183(12) .
C20 C21 1.472(13) .
C21 C23 1.418(17) .
C21 C22 1.490(17) .
C21 C24 1.55(2) .
C22 H22A 0.9800 .
C22 H22B 0.9800 .
C22 H22C 0.9800 .
C23 H23A 0.9800 .
C23 H23B 0.9800 .
C23 H23C 0.9800 .
C24 H24A 0.9800 .
C24 H24B 0.9800 .
C24 H24C 0.9800 .
C25 C26 1.190(10) .
C25 Ag1 2.152(8) 2_675
C26 C27 1.474(11) .
C27 C30 1.447(16) .
C27 C29 1.486(15) .
C27 C28 1.517(16) .
C28 H28A 0.9800 .
C28 H28B 0.9800 .
C28 H28C 0.9800 .
C29 H29A 0.9800 .
C29 H29B 0.9800 .
C29 H29C 0.9800 .
C30 H30A 0.9800 .
C30 H30B 0.9800 .
C30 H30C 0.9800 .
C31 C32 1.203(10) .
C32 C33 1.468(12) .
C33 C36 1.511(13) .
C33 C35 1.514(15) .
C33 C34 1.535(14) .
C34 H34A 0.9800 .
C34 H34B 0.9800 .
C34 H34C 0.9800 .
C35 H35A 0.9800 .
C35 H35B 0.9800 .
C35 H35C 0.9800 .
C36 H36A 0.9800 .
C36 H36B 0.9800 .
C36 H36C 0.9800 .
C37 C38 1.220(11) .
C38 C39 1.484(12) .
C39 C42 1.510(14) .
C39 C41 1.532(14) .
C39 C40 1.536(13) .
C40 H40A 0.9800 .
C40 H40B 0.9800 .
C40 H40C 0.9800 .
C41 H41A 0.9800 .
C41 H41B 0.9800 .
C41 H41C 0.9800 .
C42 H42A 0.9800 .
C42 H42B 0.9800 .
C42 H42C 0.9800 .
C43 C44 1.541(16) .
C44 C45 1.361(15) .
C45 C46 1.383(15) .
C45 H45 0.9500 .
C46 C47 1.53(2) .
C48 C49 1.514(15) .
C49 C50 1.392(15) .
C50 C51 1.390(14) .
C50 H50 0.9500 .
C51 C52 1.523(16) .
C53 C54 1.513(15) .
C54 C55 1.383(15) .
C55 C56 1.388(13) .
C55 H55 0.9500 .
C56 C57 1.517(14) .
C58 C59 1.219(11) .
C58 Ag15 2.100(8) 2_565
C59 C60 1.511(13) .
C60 C61 1.463(18) .
C60 C62 1.492(16) .
C60 C63 1.496(18) .
C61 H61A 0.9800 .
C61 H61B 0.9800 .
C61 H61C 0.9800 .
C62 H62A 0.9800 .
C62 H62B 0.9800 .
C62 H62C 0.9800 .
C63 H63A 0.9800 .
C63 H63B 0.9800 .
C63 H63C 0.9800 .
C64 C65 1.198(11) .
C65 C66 1.475(12) .
C66 C68 1.468(17) .
C66 C67 1.498(15) .
C66 C69 1.549(18) .
C67 H67A 0.9800 .
C67 H67B 0.9800 .
C67 H67C 0.9800 .
C68 H68A 0.9800 .
C68 H68B 0.9800 .
C68 H68C 0.9800 .
C69 H69A 0.9800 .
C69 H69B 0.9800 .
C69 H69C 0.9800 .
C70 C71 1.210(10) .
C71 C72 1.482(11) .
C72 C74 1.519(13) .
C72 C73 1.525(12) .
C72 C75 1.538(14) .
C73 H73A 0.9800 .
C73 H73B 0.9800 .
C73 H73C 0.9800 .
C74 H74A 0.9800 .
C74 H74B 0.9800 .
C74 H74C 0.9800 .
C75 H75A 0.9800 .
C75 H75B 0.9800 .
C75 H75C 0.9800 .
C76 C77 1.219(11) .
C77 C78 1.465(11) .
C78 C81 1.503(15) .
C78 C80 1.521(14) .
C78 C79 1.546(14) .
C79 H79A 0.9800 .
C79 H79B 0.9800 .
C79 H79C 0.9800 .
C80 H80A 0.9800 .
C80 H80B 0.9800 .
C80 H80C 0.9800 .
C81 H81A 0.9800 .
C81 H81B 0.9800 .
C81 H81C 0.9800 .
C82 C83 1.220(11) .
C82 Ag18 2.098(8) 2_565
C82 Ag24 2.219(8) 2_565
C83 C84 1.462(12) .
C84 C87 1.508(14) .
C84 C86 1.530(14) .
C84 C85 1.539(14) .
C85 H85A 0.9800 .
C85 H85B 0.9800 .
C85 H85C 0.9800 .
C86 H86A 0.9800 .
C86 H86B 0.9800 .
C86 H86C 0.9800 .
C87 H87A 0.9800 .
C87 H87B 0.9800 .
C87 H87C 0.9800 .
C88 C89 1.223(10) .
C88 Ag13 2.243(8) 2_565
C89 C90 1.479(11) .
C90 C91 1.514(13) .
C90 C92 1.526(13) .
C90 C93 1.528(13) .
C91 H91A 0.9800 .
C91 H91B 0.9800 .
C91 H91C 0.9800 .
C92 H92A 0.9800 .
C92 H92B 0.9800 .
C92 H92C 0.9800 .
C93 H93A 0.9800 .
C93 H93B 0.9800 .
C93 H93C 0.9800 .
C94 C95 1.208(11) .
C95 C96 1.483(12) .
C96 C99 1.503(13) .
C96 C98 1.520(14) .
C96 C97 1.524(13) .
C97 H97A 0.9800 .
C97 H97B 0.9800 .
C97 H97C 0.9800 .
C98 H98A 0.9800 .
C98 H98B 0.9800 .
C98 H98C 0.9800 .
C99 H99A 0.9800 .
C99 H99B 0.9800 .
C99 H99C 0.9800 .
C100 C101 1.531(12) .
C101 C102 1.385(12) .
C102 C103 1.394(11) .
C102 H102 0.9500 .
C103 C104 1.511(12) .
C105 C106 1.519(15) .
C106 C107 1.384(13) .
C107 C108 1.387(13) .
C107 H107 0.9500 .
C108 C109 1.523(14) .
C110 C111 1.518(12) .
C111 C112 1.366(11) .
C112 C113 1.387(12) .
C112 H112 0.9500 .
C113 C114 1.529(13) .
C115 C116 1.201(10) .
C115 Ag27 2.159(7) 2_666
C115 Ag36 2.274(7) 2_666
C116 C117 1.492(11) .
C116 Ag36 2.482(7) 2_666
C117 C118 1.494(12) .
C117 C120 1.496(13) .
C117 C119 1.532(13) .
C118 H11F 0.9800 .
C118 H11G 0.9800 .
C118 H11H 0.9800 .
C119 H11I 0.9800 .
C119 H11J 0.9800 .
C119 H11K 0.9800 .
C120 H12D 0.9800 .
C120 H12E 0.9800 .
C120 H12F 0.9800 .
C121 C122 1.195(10) .
C122 C123 1.481(11) .
C123 C126 1.512(13) .
C123 C125 1.535(14) .
C123 C124 1.542(11) .
C124 H12G 0.9800 .
C124 H12H 0.9800 .
C124 H12I 0.9800 .
C125 H12J 0.9800 .
C125 H12K 0.9800 .
C125 H12L 0.9800 .
C126 H12M 0.9800 .
C126 H12N 0.9800 .
C126 H12O 0.9800 .
C127 C128 1.216(10) .
C127 Ag33 2.091(7) 2_666
C128 C129 1.473(11) .
C129 C130 1.480(16) .
C129 C31A 1.488(16) .
C129 C32A 1.538(16) .
C129 C132 1.542(16) .
C129 C30A 1.548(16) .
C129 C131 1.550(15) .
C130 H13A 0.9800 .
C130 H13B 0.9800 .
C130 H13C 0.9800 .
C131 H13D 0.9800 .
C131 H13E 0.9800 .
C131 H13F 0.9800 .
C132 H13G 0.9800 .
C132 H13H 0.9800 .
C132 H13I 0.9800 .
C30A H30D 0.9800 .
C30A H30E 0.9800 .
C30A H30F 0.9800 .
C31A H31A 0.9800 .
C31A H31B 0.9800 .
C31A H31C 0.9800 .
C32A H32A 0.9800 .
C32A H32B 0.9800 .
C32A H32C 0.9800 .
C133 C134 1.220(10) .
C134 C135 1.488(10) .
C135 C138 1.524(12) .
C135 C137 1.529(11) .
C135 C136 1.531(12) .
C136 H13J 0.9800 .
C136 H13K 0.9800 .
C136 H13L 0.9800 .
C137 H13M 0.9800 .
C137 H13N 0.9800 .
C137 H13O 0.9800 .
C138 H13P 0.9800 .
C138 H13Q 0.9800 .
C138 H13R 0.9800 .
C139 C140 1.178(10) .
C140 C141 1.483(11) .
C141 C143 1.393(18) .
C141 C142 1.481(16) .
C141 C144 1.522(18) .
C142 H14A 0.9800 .
C142 H14B 0.9800 .
C142 H14C 0.9800 .
C143 H14D 0.9800 .
C143 H14E 0.9800 .
C143 H14F 0.9800 .
C144 H14G 0.9800 .
C144 H14H 0.9800 .
C144 H14I 0.9800 .
C145 C146 1.208(10) .
C146 C147 1.485(11) .
C147 C148 1.490(14) .
C147 C149 1.514(13) .
C147 C150 1.564(16) .
C148 H14J 0.9800 .
C148 H14K 0.9800 .
C148 H14L 0.9800 .
C149 H14M 0.9800 .
C149 H14N 0.9800 .
C149 H14O 0.9800 .
C150 H15A 0.9800 .
C150 H15B 0.9800 .
C150 H15C 0.9800 .
C151 C152 1.204(10) .
C152 C153 1.474(11) .
C153 C154 1.482(15) .
C153 C55A 1.486(12) .
C153 C54A 1.550(14) .
C153 C156 1.551(15) .
C153 C155 1.559(15) .
C153 C56A 1.564(19) .
C154 H15D 0.9800 .
C154 H15E 0.9800 .
C154 H15F 0.9800 .
C155 H15G 0.9800 .
C155 H15H 0.9800 .
C155 H15I 0.9800 .
C156 H15J 0.9800 .
C156 H15K 0.9800 .
C156 H15L 0.9800 .
C54A H54A 0.9800 .
C54A H54B 0.9800 .
C54A H54C 0.9800 .
C55A H55C 0.9800 .
C55A H55D 0.9800 .
C55A H55E 0.9800 .
C56A H56A 0.9800 .
C56A H56B 0.9800 .
C56A H56C 0.9800 .
C157 C158 1.525(11) .
C158 C159 1.378(11) .
C159 C160 1.385(12) .
C159 H159 0.9500 .
C160 C161 1.521(13) .
C162 C163 1.535(13) .
C163 C164 1.380(13) .
C164 C165 1.386(12) .
C164 H164 0.9500 .
C165 C166 1.498(14) .
C167 C168 1.531(12) .
C168 C169 1.390(12) .
C169 C170 1.384(12) .
C169 H169 0.9500 .
C170 C171 1.516(12) .
C172 C173 1.177(11) .
C173 C174 1.487(13) .
C174 C176 1.466(17) .
C174 C175 1.547(18) .
C174 C177 1.547(17) .
C175 H17D 0.9800 .
C175 H17E 0.9800 .
C175 H17F 0.9800 .
C176 H17G 0.9800 .
C176 H17H 0.9800 .
C176 H17I 0.9800 .
C177 H17J 0.9800 .
C177 H17K 0.9800 .
C177 H17L 0.9800 .
C178 C179 1.219(11) .
C178 Ag39 2.219(8) 2_556
C178 Ag40 2.245(8) 2_556
C179 C180 1.484(12) .
C179 Ag40 2.531(8) 2_556
C180 C183 1.491(14) .
C180 C182 1.513(13) .
C180 C181 1.523(13) .
C181 H18D 0.9800 .
C181 H18E 0.9800 .
C181 H18F 0.9800 .
C182 H18G 0.9800 .
C182 H18H 0.9800 .
C182 H18I 0.9800 .
C183 H18J 0.9800 .
C183 H18K 0.9800 .
C183 H18L 0.9800 .
C184 C185 1.192(11) .
C185 C186 1.480(13) .
C186 C189 1.369(17) .
C186 C187 1.487(13) .
C186 C188 1.73(2) .
C187 H18M 0.9800 .
C187 H18N 0.9800 .
C187 H18O 0.9800 .
C189 H18S 0.9800 .
C189 H18T 0.9800 .
C189 H18U 0.9800 .
C190 C191 1.210(11) .
C191 C192 1.483(11) .
C192 C195 1.511(13) .
C192 C194 1.520(13) .
C192 C193 1.536(12) .
C193 H19A 0.9800 .
C193 H19B 0.9800 .
C193 H19C 0.9800 .
C194 H19D 0.9800 .
C194 H19E 0.9800 .
C194 H19F 0.9800 .
C195 H19G 0.9800 .
C195 H19H 0.9800 .
C195 H19I 0.9800 .
C196 C197 1.217(12) .
C197 C198 1.496(13) .
C198 C201 1.492(16) .
C198 C200 1.523(14) .
C198 C199 1.524(14) .
C199 H19J 0.9800 .
C199 H19K 0.9800 .
C199 H19L 0.9800 .
C200 H20A 0.9800 .
C200 H20B 0.9800 .
C200 H20C 0.9800 .
C201 H20D 0.9800 .
C201 H20E 0.9800 .
C201 H20F 0.9800 .
C202 C23A 1.086(16) .
C202 C203 1.267(14) .
C202 Ag47 2.234(8) 2_556
C203 C204 1.527(15) .
C203 Ag47 2.519(10) 2_556
C204 C205 1.517(16) .
C204 C206 1.531(15) .
C204 C207 1.534(14) .
C205 H20G 0.9800 .
C205 H20H 0.9800 .
C205 H20I 0.9800 .
C206 H20J 0.9800 .
C206 H20K 0.9800 .
C206 H20L 0.9800 .
C207 H20M 0.9800 .
C207 H20N 0.9800 .
C207 H20O 0.9800 .
C23A C24A 1.492(18) .
C24A C27A 1.519(19) .
C24A C26A 1.535(19) .
C24A C25A 1.537(18) .
C25A H25A 0.9800 .
C25A H25B 0.9800 .
C25A H25C 0.9800 .
C26A H26A 0.9800 .
C26A H26B 0.9800 .
C26A H26C 0.9800 .
C27A H27A 0.9800 .
C27A H27B 0.9800 .
C27A H27C 0.9800 .
C208 C209 1.174(11) .
C209 C210 1.483(13) .
C210 C212 1.477(19) .
C210 C211 1.522(14) .
C210 C213 1.56(2) .
C211 H21A 0.9800 .
C211 H21B 0.9800 .
C211 H21C 0.9800 .
C212 H21D 0.9800 .
C212 H21E 0.9800 .
C212 H21F 0.9800 .
C213 H21G 0.9800 .
C213 H21H 0.9800 .
C213 H21I 0.9800 .
C214 C215 1.518(12) .
C215 C216 1.413(11) .
C216 C217 1.437(12) .
C216 H216 0.9500 .
C217 C218 1.536(13) .
C219 C220 1.551(16) .
C220 C221 1.372(16) .
C221 C222 1.356(15) .
C221 H221 0.9500 .
C222 C223 1.525(19) .
C224 C225 1.519(16) .
C225 C226 1.363(13) .
C226 C227 1.371(13) .
C226 H226 0.9500 .
C227 C228 1.510(13) .
